data_7129251
loop_
_publ_author_name
'Wu, Wei-Hong'
'Zeng, Hui-Min'
'Yu, Ze-Nan'
'Wang, Chao'
'Jiang, Zhan-Guo'
'Zhan, Cai-Hong'

_publ_section_title
;
 Structural Transformation and Luminescence Response of Magic-Size
 Silver(I) Chalcogenide Clusters via Ligand-Exchange
;
_journal_name_full 'Chemical Communications'
_journal_paper_doi 10.1039/D1CC06007D
_journal_year 2021
_chemical_formula_moiety '3(F6 Sb), C138 H207 Ag32 S3'
_chemical_formula_sum 'C138 H207 Ag32 F18 S3 Sb3'
_chemical_formula_weight 6121.29
_space_group_crystal_system triclinic
_space_group_IT_number 2
_space_group_name_Hall '-P 1'
_space_group_name_H-M_alt 'P -1'
_atom_sites_solution_hydrogens geom
_atom_sites_solution_primary dual
_audit_creation_date 2021-08-03
_audit_creation_method
;
Olex2 1.2
(compiled 2016.08.25 svn.r3337 for OlexSys, GUI svn.r5221)
;
_audit_update_record
;
2021-10-19 deposited with the CCDC.	2021-11-16 downloaded from the CCDC.
;
_cell_angle_alpha 93.851(2)
_cell_angle_beta 98.460(2)
_cell_angle_gamma 117.901(2)
_cell_formula_units_Z 2
_cell_length_a 19.1661(9)
_cell_length_b 19.2822(10)
_cell_length_c 28.4193(13)
_cell_measurement_reflns_used 9640
_cell_measurement_temperature 120(2)
_cell_measurement_theta_max 27.47
_cell_measurement_theta_min 2.28
_cell_volume 9069.1(8)
_computing_cell_refinement 'SAINT V8.38A (?, 2016)'
_computing_data_reduction 'SAINT V8.38A (?, 2016)'
_computing_molecular_graphics 'Olex2 (Dolomanov et al., 2009)'
_computing_publication_material 'Olex2 (Dolomanov et al., 2009)'
_computing_structure_refinement 'ShelXL (Sheldrick, 2015)'
_computing_structure_solution 'ShelXT (Sheldrick, 2015)'
_diffrn_ambient_temperature 120.0
_diffrn_measured_fraction_theta_full 0.998
_diffrn_measured_fraction_theta_max 0.995
_diffrn_measurement_device_type 'Bruker D8 Venture'
_diffrn_measurement_method '\f and \w scans'
_diffrn_radiation_type MoK\a
_diffrn_radiation_wavelength 0.71073
_diffrn_reflns_av_R_equivalents 0.0305
_diffrn_reflns_av_unetI/netI 0.0328
_diffrn_reflns_Laue_measured_fraction_full 0.998
_diffrn_reflns_Laue_measured_fraction_max 0.995
_diffrn_reflns_limit_h_max 23
_diffrn_reflns_limit_h_min -23
_diffrn_reflns_limit_k_max 23
_diffrn_reflns_limit_k_min -24
_diffrn_reflns_limit_l_max 35
_diffrn_reflns_limit_l_min -34
_diffrn_reflns_number 129189
_diffrn_reflns_point_group_measured_fraction_full 0.998
_diffrn_reflns_point_group_measured_fraction_max 0.995
_diffrn_reflns_theta_full 25.242
_diffrn_reflns_theta_max 26.400
_diffrn_reflns_theta_min 2.118
_diffrn_standards_number 0
_exptl_absorpt_coefficient_mu 3.891
_exptl_absorpt_correction_T_max 0.7456
_exptl_absorpt_correction_T_min 0.6203
_exptl_absorpt_correction_type multi-scan
_exptl_absorpt_process_details
;
SADABS-2016/2 (Bruker,2016/2) was used for absorption correction.
wR2(int) was 0.0770 before and 0.0609 after correction.
The Ratio of minimum to maximum transmission is 0.8319.
The \l/2 correction factor is Not present.
;
_exptl_crystal_colour yellow
_exptl_crystal_colour_primary yellow
_exptl_crystal_density_diffrn 2.242
_exptl_crystal_description block
_exptl_crystal_F_000 5804
_exptl_crystal_size_max 0.1
_exptl_crystal_size_mid 0.1
_exptl_crystal_size_min 0.1
_refine_diff_density_max 6.884
_refine_diff_density_min -4.982
_refine_diff_density_rms 0.287
_refine_ls_extinction_method none
_refine_ls_goodness_of_fit_ref 1.037
_refine_ls_hydrogen_treatment constr
_refine_ls_matrix_type full
_refine_ls_number_parameters 1907
_refine_ls_number_reflns 36993
_refine_ls_number_restraints 1001
_refine_ls_restrained_S_all 1.030
_refine_ls_R_factor_all 0.0916
_refine_ls_R_factor_gt 0.0787
_refine_ls_shift/su_max 0.008
_refine_ls_shift/su_mean 0.000
_refine_ls_structure_factor_coef Fsqd
_refine_ls_weighting_details 'w=1/[\s^2^(Fo^2^)+(0.1221P)^2^+154.9759P] where P=(Fo^2^+2Fc^2^)/3'
_refine_ls_weighting_scheme calc
_refine_ls_wR_factor_gt 0.2270
_refine_ls_wR_factor_ref 0.2407
_reflns_Friedel_coverage 0.000
_reflns_number_gt 30696
_reflns_number_total 36993
_reflns_threshold_expression 'I > 2\s(I)'
_cod_data_source_file d1cc06007d2.cif
_cod_data_source_block a_a
_cod_database_code 7129251
_shelx_space_group_comment
;
The symmetry employed for this shelxl refinement is uniquely defined
by the following loop, which should always be used as a source of
symmetry information in preference to the above space-group names.
They are only intended as comments.
;
_olex2_refinement_description
;
1. Fixed Uiso
 At 1.5 times of:
  All C(H,H,H) groups
2. Restrained distances
 C32-C16
 1.5 with sigma of 0.02
3. Rigid bond restraints
 F7, F8, F10, F11, F12, F34, F1, F2, F3, F4, F5, F6, F04A, F18, F50, F113,
 F128, F139
 with sigma for 1-2 distances of 0.01 and sigma for 1-3 distances of 0.01
 C2, C1, C3, C0AA, C01A, C01B, C01C, C01D, C01E, C01F, C01G, C01H, C01I, C01K,
 C01L, C01M, C01P, C01Q, C01S, C01U, C01V, C01W, C01X, C01Y, C01Z, C02A, C02B,
 C02C, C02D, C02F, C02G, C02H, C02K, C02L, C02M, C02P, C02Q, C02R, C02S, C02T,
 C02U, C02Y, C03A, C03C, C03D, C03E, C03H, C03I, C03J, C03L, C03M, C03O, C03P,
 C03Q, C03R, C03T, C03U, C03V, C03X, C03Z, C04B, C04F, C04G, C04J, C04L, C04M,
 C04P, C1A, C2A, C3A, C4A, C5A, C6A, C11A, C12A, C13A, C14A, C15A, C16A, C21A,
 C22A, C23A, C24A, C25A, C26A, C10, C13, C14, C015, C15, C16, C016, C017, C17,
 C18, C018, C019, C20, C020, C21, C022, C023, C024, C026, C27, C027, C028, C28,
 C029, C29, C30, C030, C31, C032, C32, C033, C34, C034, C035, C036, C037, C038,
 C38, C039, C39, C041, C41, C42, C043, C44, C45, C047, C50, C54, C55, C73, C79,
 C126
 with sigma for 1-2 distances of 0.01 and sigma for 1-3 distances of 0.01
4. Uiso/Uaniso restraints and constraints
F7 \\sim F8 \\sim F10 \\sim F11 \\sim F12 \\sim F34 \\sim F1 \\sim F2 \\sim F3
\\sim F4 \\sim F5 \\sim F6 \\sim F04A \\sim F18 \\sim F50 \\sim F113 \\sim F128
\\sim F139: within 2A with sigma of 0.04 and sigma for terminal atoms of 0.08
C2 \\sim C1 \\sim C3 \\sim C0AA \\sim C01A \\sim C01B \\sim C01C \\sim C01D
\\sim C01E \\sim C01F \\sim C01G \\sim C01H \\sim C01I \\sim C01K \\sim C01L
\\sim C01M \\sim C01P \\sim C01Q \\sim C01S \\sim C01U \\sim C01V \\sim C01W
\\sim C01X \\sim C01Y \\sim C01Z \\sim C02A \\sim C02B \\sim C02C \\sim C02D
\\sim C02F \\sim C02G \\sim C02H \\sim C02K \\sim C02L \\sim C02M \\sim C02P
\\sim C02Q \\sim C02R \\sim C02S \\sim C02T \\sim C02U \\sim C02Y \\sim C03A
\\sim C03C \\sim C03D \\sim C03E \\sim C03H \\sim C03I \\sim C03J \\sim C03L
\\sim C03M \\sim C03O \\sim C03P \\sim C03Q \\sim C03R \\sim C03T \\sim C03U
\\sim C03V \\sim C03X \\sim C03Z \\sim C04B \\sim C04F \\sim C04G \\sim C04J
\\sim C04L \\sim C04M \\sim C04P \\sim C1A \\sim C2A \\sim C3A \\sim C4A \\sim
C5A \\sim C6A \\sim C11A \\sim C12A \\sim C13A \\sim C14A \\sim C15A \\sim C16A
\\sim C21A \\sim C22A \\sim C23A \\sim C24A \\sim C25A \\sim C26A \\sim C10
\\sim C13 \\sim C14 \\sim C015 \\sim C15 \\sim C16 \\sim C016 \\sim C017 \\sim
C17 \\sim C18 \\sim C018 \\sim C019 \\sim C20 \\sim C020 \\sim C21 \\sim C022
\\sim C023 \\sim C024 \\sim C026 \\sim C27 \\sim C027 \\sim C028 \\sim C28
\\sim C029 \\sim C29 \\sim C30 \\sim C030 \\sim C31 \\sim C032 \\sim C32 \\sim
C033 \\sim C34 \\sim C034 \\sim C035 \\sim C036 \\sim C037 \\sim C038 \\sim C38
\\sim C039 \\sim C39 \\sim C041 \\sim C41 \\sim C42 \\sim C043 \\sim C44 \\sim
C45 \\sim C047 \\sim C50 \\sim C54 \\sim C55 \\sim C73 \\sim C79 \\sim C126:
within 2A with sigma of 0.04 and sigma for terminal atoms of 0.08
Uanis(C54) \\sim Ueq, Uanis(C55) \\sim Ueq: with sigma of 0.1 and sigma for
terminal atoms of 0.2
5. Same fragment restrains
{C1A, C2A, C3A, C4A, C5A, C6A} sigma for 1-2: 0.02, 1-3: 0.04
as
{C11A, C12A, C13A, C14A, C15A, C16A}
{C1A, C2A, C3A, C4A, C5A, C6A} sigma for 1-2: 0.02, 1-3: 0.04
as
{C21A, C22A, C23A, C24A, C25A, C26A}
6. Others
 Fixed Sof: Sb0A(0.5) Sb2(0.5) Sb4(0.5) Sb5A(0.5) Ag0B(0.5) Ag0C(0.5)
 Ag0E(0.33333) Ag0F(0.5) Ag0G(0.5) Ag0J(0.5) Ag0K(0.5) Ag0L(0.5) Ag0M(0.5)
 Ag0N(0.5) Ag0P(0.5) Ag0Q(0.5) Ag0R(0.5) Ag0S(0.5) Ag0T(0.5) Ag0U(0.5)
 Ag0V(0.5) Ag0W(0.5) Ag0X(0.5) Ag1(0.5) Ag1B(0.5) Ag2(0.5) Ag2B(0.5) Ag3(0.5)
 Ag3B(0.33333) Ag4(0.5) Ag4A(0.5) Ag4B(0.33333) Ag5(0.5) Ag5B(0.5) Ag06(0.5)
 Ag6A(0.5) Ag7(0.5) Ag07(0.5) Ag7A(0.5) Ag8(0.5) Ag8A(0.5) Ag9(0.5) Ag9A(0.5)
 Ag10(0.5) Ag11(0.5) Ag12(0.5) Ag13(0.5) Ag14(0.5) Ag15(0.5)
7.a Me refined with riding coordinates:
 C03X(H1AA,HF,HG), C26A(H26A,H26B,H26C), C39(H39A,H39B,H39C), C54(H54A,H54B,
 H54C)
7.b Idealised Me refined as rotating group:
 C2(H2A,H2B,H2C), C3(H3A,H3B,H3C), C0AA(H0AA,H0AB,H0AC), C01A(H01A,H01B,H01C),
 C01G(H01D,H01E,H01F), C01Y(H01G,H01H,H01I), C02D(H02A,H02B,H02C), C02H(H02D,
 H02E,H02F), C02S(H02G,H02H,H02I), C02U(H02J,H02K,H02L), C03C(H03A,H03B,H03C),
 C03D(H03D,H03E,H03F), C03E(H03G,H03H,H03I), C03L(H03J,H03K,H03L), C03M(H03M,
 H03N,H03O), C03O(H03P,H03Q,H03R), C03Q(H03S,H03T,H03U), C03R(H03V,H03W,H03X),
 C03T(H03Y,H,HA), C03U(H03Z,HB,HC), C03V(H03,HD,HE), C03Z(H2AA,HH,HI),
 C04B(H04A,H04B,H04C), C04G(H04D,H04E,H04F), C04L(H04G,H04H,H04I), C04M(H04J,
 H04K,H04L), C04P(H04M,H04N,H04O), C4A(H4AA,H4AB,H4AC), C5A(H5AA,H5AB,H5AC),
 C6A(H6AA,H6AB,H6AC), C14A(H14A,H14B,H14C), C15A(H15A,H15B,H15C), C16A(H16A,
 H16B,H16C), C24A(H24A,H24B,H24C), C25A(H25A,H25B,H25C), C15(H15D,H15E,H15F),
 C16(H16D,H16E,H16F), C18(H18A,H18B,H18C), C20(H20A,H20B,H20C), C21(H21A,H21B,
 H21C), C27(H27A,H27B,H27C), C28(H28A,H28B,H28C), C29(H29A,H29B,H29C), C30(H30A,
 H30B,H30C), C030(H3AA,HJ,HK), C31(H31A,H31B,H31C), C032(H7AA,HL,HM), C033(H8AA,
 HN,HO), C34(H34A,H34B,H34C), C036(H9AA,HP,HQ), C038(H0BA,HR,HS), C38(H38A,H38B,
 H38C), C039(H1BA,HT,HU), C041(H04P,H04Q,H04R), C41(H41A,H41B,H41C), C42(H42A,
 H42B,H42C), C043(H04S,H04T,H04U), C44(H44A,H44B,H44C), C45(H45A,H45B,H45C),
 C047(H04V,H04W,H04X), C50(H50A,H50B,H50C), C55(H55A,H55B,H55C), C73(H73A,H73B,
 H73C), C79(H79A,H79B,H79C), C126(H12A,H12B,H12C)
;
_shelx_shelxl_version_number 2014/7
_olex2_submission_special_instructions 'No special instructions were received'

loop_
_space_group_symop_operation_xyz
'x, y, z'
'-x, -y, -z'

loop_
_atom_site_label
_atom_site_type_symbol
_atom_site_fract_x
_atom_site_fract_y
_atom_site_fract_z
_atom_site_U_iso_or_equiv
_atom_site_adp_type
_atom_site_occupancy
_atom_site_site_symmetry_order
_atom_site_calc_flag
_atom_site_refinement_flags_posn
_atom_site_refinement_flags_adp
_atom_site_refinement_flags_occupancy
_atom_site_disorder_assembly
_atom_site_disorder_group
Sb0A Sb 1.3126(2) 0.4731(2) 0.58268(12) 0.0999(8) Uiso 0.5 1 d . . P . .
Sb2 Sb 1.31612(12) 0.52665(12) 0.62167(7) 0.0584(4) Uiso 0.5 1 d . . P . .
C2 C 0.6118(17) -0.2198(17) 0.8094(10) 0.130(9) Uiso 1 1 d . U . . .
H2A H 0.5706 -0.2363 0.7800 0.195 Uiso 1 1 calc GR . . . .
H2B H 0.6028 -0.1877 0.8335 0.195 Uiso 1 1 calc GR . . . .
H2C H 0.6088 -0.2670 0.8221 0.195 Uiso 1 1 calc GR . . . .
F7 F 1.2344(15) 0.4926(15) 0.6563(9) 0.211(9) Uiso 1 1 d . U . . .
F8 F 1.3124(14) 0.6203(13) 0.6125(8) 0.192(8) Uiso 1 1 d . U . . .
F10 F 1.3296(16) 0.4370(16) 0.6322(10) 0.224(10) Uiso 1 1 d . U . . .
F11 F 1.3828(19) 0.5683(19) 0.6800(11) 0.265(13) Uiso 1 1 d . U . . .
F12 F 1.2268(14) 0.4651(13) 0.5730(8) 0.193(8) Uiso 1 1 d . U . . .
F34 F 1.3985(15) 0.5526(15) 0.5862(9) 0.208(9) Uiso 1 1 d . U . . .
Sb1 Sb 0.20153(7) -0.06204(7) 0.64954(4) 0.0738(3) Uani 1 1 d . . . . .
C1 C 0.6008(8) 0.4543(8) 0.7090(5) 0.057(3) Uiso 1 1 d . U . . .
F1 F 0.2039(7) -0.1514(7) 0.6230(4) 0.098(3) Uiso 1 1 d . U . . .
F2 F 0.1918(6) -0.0323(6) 0.5883(4) 0.083(3) Uiso 1 1 d . U . . .
F3 F 0.2024(10) 0.0284(10) 0.6764(6) 0.145(5) Uiso 1 1 d . U . . .
C3 C 0.7094(16) -0.2016(15) 0.7511(9) 0.117(7) Uiso 1 1 d . U . . .
H3A H 0.6726 -0.2009 0.7235 0.176 Uiso 1 1 calc GR . . . .
H3B H 0.7000 -0.2560 0.7517 0.176 Uiso 1 1 calc GR . . . .
H3C H 0.7653 -0.1671 0.7483 0.176 Uiso 1 1 calc GR . . . .
F4 F 0.2151(10) -0.0934(10) 0.7084(6) 0.140(5) Uiso 1 1 d . U . . .
F5 F 0.3136(8) -0.0069(8) 0.6562(5) 0.111(4) Uiso 1 1 d . U . . .
F6 F 0.0928(10) -0.1199(9) 0.6403(6) 0.135(5) Uiso 1 1 d . U . . .
Sb4 Sb 0.6379(2) -0.2346(2) 0.96171(12) 0.0899(7) Uiso 0.5 1 d . . P . .
Sb5A Sb 0.60031(18) -0.27422(18) 0.95535(9) 0.0757(6) Uiso 0.5 1 d . . P . .
F04A F 0.6680(12) -0.1467(12) 0.9349(7) 0.168(6) Uiso 1 1 d . U . . .
F18 F 0.6740(8) -0.1856(8) 0.9820(5) 0.105(3) Uiso 1 1 d . U . . .
F50 F 0.655(2) -0.224(2) 1.0262(12) 0.269(13) Uiso 1 1 d . U . . .
F113 F 0.7021(19) -0.2598(18) 0.9393(11) 0.254(12) Uiso 1 1 d . U . . .
F128 F 0.612(3) -0.345(2) 0.9897(15) 0.335(17) Uiso 1 1 d . U . . .
F139 F 0.529(3) -0.339(3) 0.9617(16) 0.344(18) Uiso 1 1 d . U . . .
Ag Ag 0.64696(5) 0.11914(4) 0.72115(3) 0.03893(18) Uani 1 1 d . . . . .
Ag0A Ag 0.52533(5) 0.05901(6) 0.77817(3) 0.0523(2) Uani 1 1 d . . . . .
Ag0B Ag 0.7002(5) 0.0725(5) 0.8209(3) 0.0385(10) Uani 0.5 1 d . . P . .
Ag0C Ag 0.7489(6) 0.4298(4) 0.6837(3) 0.0382(9) Uani 0.5 1 d . . P . .
Ag0D Ag 0.46987(6) 0.12017(7) 0.70287(3) 0.0557(2) Uani 1 1 d . . . . .
Ag0E Ag 0.9546(12) 0.4993(11) 0.8582(6) 0.033(3) Uani 0.3333 1 d . . P . .
Ag0F Ag 1.0719(6) 0.5338(5) 0.7871(3) 0.0451(11) Uani 0.5 1 d . . P . .
Ag0G Ag 0.8207(5) 0.0836(4) 0.76692(14) 0.0396(8) Uani 0.5 1 d . . P . .
Ag0H Ag 0.52548(7) 0.23402(7) 0.80255(4) 0.0603(3) Uani 1 1 d . . . . .
Ag0J Ag 0.6133(2) 0.3753(2) 0.76869(16) 0.0386(7) Uani 0.5 1 d . . P . .
Ag0K Ag 0.9945(3) 0.2067(4) 0.8179(2) 0.0423(7) Uani 0.5 1 d . . P . .
Ag0L Ag 0.6191(4) 0.2912(5) 0.6742(3) 0.0565(12) Uani 0.5 1 d . . P . .
Ag0M Ag 0.7810(4) -0.0007(3) 0.65670(19) 0.0471(9) Uani 0.5 1 d . . P . .
Ag0N Ag 0.6347(3) 0.0122(4) 0.6294(2) 0.0482(9) Uani 0.5 1 d . . P . .
Ag0P Ag 0.9567(2) 0.13657(15) 0.71107(17) 0.0415(6) Uani 0.5 1 d . . P . .
Ag0Q Ag 0.6484(3) -0.0388(3) 0.7193(2) 0.0596(11) Uani 0.5 1 d . . P . .
Ag0R Ag 0.95698(15) 0.32167(13) 0.86114(9) 0.0364(5) Uani 0.5 1 d . . P . .
Ag0S Ag 1.06128(17) 0.41652(12) 0.70870(12) 0.0382(5) Uani 0.5 1 d . . P . .
Ag0T Ag 0.91601(13) 0.45656(13) 0.70126(7) 0.0354(4) Uani 0.5 1 d . . P . .
Ag0U Ag 0.87750(14) 0.14981(15) 0.62157(10) 0.0439(5) Uani 0.5 1 d . . P . .
Ag0V Ag 0.89171(9) 0.54858(8) 0.77437(5) 0.0270(3) Uani 0.5 1 d . . P . .
Ag0W Ag 0.7550(3) 0.2009(2) 0.59915(16) 0.0639(10) Uani 0.5 1 d . . P . .
Ag0X Ag 0.89006(17) 0.33582(13) 0.62550(7) 0.0487(5) Uani 0.5 1 d . . P . .
Ag1 Ag 0.93329(19) 0.55645(15) 0.75738(11) 0.0784(8) Uani 0.5 1 d . . P . .
Ag1A Ag 0.78943(4) 0.38960(4) 0.79020(3) 0.03323(16) Uani 1 1 d . . . . .
Ag1B Ag 0.6709(7) 0.1984(6) 0.8509(4) 0.061(3) Uani 0.5 1 d . . P . .
Ag2 Ag 0.9306(3) 0.33707(19) 0.62237(13) 0.0966(14) Uani 0.5 1 d . . P . .
Ag2A Ag 0.79825(5) 0.23692(5) 0.79309(3) 0.04142(19) Uani 1 1 d . . . . .
Ag2B Ag 0.8292(8) 0.3448(9) 0.8950(5) 0.043(2) Uani 0.5 1 d . . P . .
Ag3 Ag 0.96412(18) 0.3479(2) 0.84616(11) 0.0597(7) Uani 0.5 1 d . . P . .
Ag3A Ag 0.91861(5) 0.26774(5) 0.72324(3) 0.04111(19) Uani 1 1 d . . . . .
Ag3B Ag 0.9651(11) 0.5060(12) 0.8507(6) 0.035(2) Uani 0.3333 1 d . . P . .
Ag4 Ag 0.5817(6) 0.1415(6) 0.6192(4) 0.052(2) Uani 0.5 1 d . . P . .
Ag4A Ag 0.8321(9) 0.3565(9) 0.8987(5) 0.0386(17) Uani 0.5 1 d . . P . .
Ag4B Ag 0.9426(9) 0.5151(7) 0.8536(6) 0.0394(14) Uani 0.3333 1 d . . P . .
Ag5 Ag 0.8939(2) 0.43799(18) 0.67868(14) 0.0711(8) Uani 0.5 1 d . . P . .
Ag5A Ag 1.08167(7) 0.37535(8) 0.79609(6) 0.0813(4) Uani 1 1 d . . . . .
Ag5B Ag 1.0636(6) 0.5181(4) 0.7953(3) 0.0474(12) Uani 0.5 1 d . . P . .
Ag06 Ag 0.6601(6) 0.1949(5) 0.8475(3) 0.0336(9) Uani 0.5 1 d . . P . .
Ag6A Ag 0.6009(4) 0.2907(4) 0.6831(3) 0.0583(12) Uani 0.5 1 d . . P . .
Ag7 Ag 1.0799(3) 0.4512(3) 0.70669(12) 0.0800(11) Uani 0.5 1 d . . P . .
Ag07 Ag 0.5652(6) 0.1313(5) 0.6191(4) 0.0347(10) Uani 0.5 1 d . . P . .
Ag7A Ag 0.6925(6) 0.0631(6) 0.8237(4) 0.064(2) Uani 0.5 1 d . . P . .
Ag08 Ag 0.70457(5) 0.38833(6) 0.86486(3) 0.0483(2) Uani 1 1 d . . . . .
Ag8 Ag 0.9147(4) 0.1759(3) 0.63474(17) 0.1080(16) Uani 0.5 1 d . . P . .
Ag8A Ag 0.7769(5) 0.0043(4) 0.6444(2) 0.0736(19) Uani 0.5 1 d . . P . .
Ag09 Ag 0.76431(6) 0.27873(5) 0.69711(3) 0.0500(2) Uani 1 1 d . . . . .
Ag9 Ag 0.9708(3) 0.2053(4) 0.8206(2) 0.0728(15) Uani 0.5 1 d . . P . .
Ag9A Ag 0.8250(5) 0.0929(4) 0.7789(2) 0.0712(17) Uani 0.5 1 d . . P . .
Ag10 Ag 0.6115(4) 0.0031(4) 0.6384(2) 0.0637(13) Uani 0.5 1 d . . P . .
Ag11 Ag 0.9360(4) 0.1122(4) 0.7136(2) 0.114(2) Uani 0.5 1 d . . P . .
Ag12 Ag 0.7585(3) 0.1781(3) 0.60791(17) 0.1056(17) Uani 0.5 1 d . . P . .
Ag13 Ag 0.6730(3) -0.0461(3) 0.71620(18) 0.0586(11) Uani 0.5 1 d . . P . .
Ag14 Ag 0.6274(4) 0.3892(4) 0.7747(3) 0.095(2) Uani 0.5 1 d . . P . .
Ag15 Ag 0.7506(6) 0.4424(5) 0.6878(3) 0.069(2) Uani 0.5 1 d . . P . .
S1 S 0.78103(16) 0.14578(15) 0.69886(10) 0.0389(5) Uani 1 1 d . . . . .
S2 S 0.66598(14) 0.24980(14) 0.76441(8) 0.0315(5) Uani 1 1 d . . . . .
S3 S 0.91020(15) 0.38105(14) 0.76902(10) 0.0374(5) Uani 1 1 d . . . . .
C0AA C 1.0572(16) 0.0068(15) 0.7454(10) 0.123(7) Uani 1 1 d . U . . .
H0AA H 1.0357 0.0135 0.7135 0.184 Uiso 1 1 calc GR . . . .
H0AB H 1.0733 -0.0342 0.7417 0.184 Uiso 1 1 calc GR . . . .
H0AC H 1.1042 0.0572 0.7613 0.184 Uiso 1 1 calc GR . . . .
C01A C 1.1136(7) 0.6089(7) 0.9702(4) 0.048(2) Uani 1 1 d . U . . .
H01A H 1.1079 0.6350 0.9425 0.073 Uiso 1 1 calc GR . . . .
H01B H 1.1663 0.6427 0.9914 0.073 Uiso 1 1 calc GR . . . .
H01C H 1.0709 0.6003 0.9880 0.073 Uiso 1 1 calc GR . . . .
C01B C 1.1564(6) 0.4920(7) 0.7764(5) 0.045(2) Uani 1 1 d . U . . .
C01C C 0.7349(8) 0.3371(7) 0.5922(4) 0.046(2) Uani 1 1 d . U . . .
C01D C 0.5990(8) 0.0677(7) 0.8527(4) 0.051(3) Uani 1 1 d . U . . .
C01E C 0.5530(7) 0.0108(7) 0.8668(4) 0.044(2) Uani 1 1 d . U . . .
C01F C 0.8374(7) 0.1986(6) 0.8550(4) 0.038(2) Uani 1 1 d . U . . .
C01G C 1.1244(7) 0.4930(7) 0.9964(4) 0.050(3) Uani 1 1 d . U . . .
H01D H 1.1229 0.4429 0.9854 0.076 Uiso 1 1 calc GR . . . .
H01E H 1.0836 0.4829 1.0160 0.076 Uiso 1 1 calc GR . . . .
H01F H 1.1779 0.5301 1.0157 0.076 Uiso 1 1 calc GR . . . .
C01H C 0.8513(6) 0.1734(7) 0.8901(4) 0.044(2) Uani 1 1 d . U . . .
C01I C 1.2304(7) 0.5343(6) 0.7908(4) 0.043(2) Uani 1 1 d . U . . .
C01K C 0.4985(7) 0.1780(6) 0.6385(4) 0.040(2) Uani 1 1 d . U . . .
C01L C 0.8677(7) 0.5433(7) 0.6921(4) 0.046(2) Uani 1 1 d . U . . .
C01M C 0.6417(9) 0.0567(8) 0.5470(4) 0.053(3) Uani 1 1 d . U . . .
C01P C 0.9963(8) 0.4526(7) 0.6475(4) 0.048(3) Uani 1 1 d . U . . .
C01Q C 0.6239(9) 0.0852(9) 0.5795(4) 0.059(3) Uani 1 1 d . U . . .
C01S C 0.4500(6) 0.2023(6) 0.6333(4) 0.038(2) Uani 1 1 d . U . . .
C01U C 0.5692(8) 0.3553(8) 0.8354(6) 0.057(3) Uani 1 1 d . U . . .
C01V C 1.0708(7) 0.3193(8) 0.8607(5) 0.051(3) Uani 1 1 d . U . . .
C01W C 0.7982(7) 0.4920(6) 0.8323(4) 0.045(2) Uani 1 1 d . U . . .
C01X C 1.1245(7) 0.3139(8) 0.8875(5) 0.052(3) Uani 1 1 d . U . . .
C01Y C 1.1668(7) 0.5404(9) 0.9195(5) 0.059(3) Uani 1 1 d . U . . .
H01G H 1.1570 0.4883 0.9049 0.089 Uiso 1 1 calc GR . . . .
H01H H 1.2220 0.5703 0.9384 0.089 Uiso 1 1 calc GR . . . .
H01I H 1.1595 0.5697 0.8940 0.089 Uiso 1 1 calc GR . . . .
C01Z C 0.6712(7) 0.2635(8) 0.9388(4) 0.052(3) Uani 1 1 d . U . . .
C02A C 0.7222(8) -0.0227(6) 0.7932(4) 0.052(3) Uani 1 1 d . U . . .
C02B C 1.3176(7) 0.5827(8) 0.8084(5) 0.057(3) Uani 1 1 d . U . . .
C02C C 1.0781(8) 0.6746(7) 0.8221(6) 0.057(3) Uani 1 1 d . U . . .
C02D C 0.7282(9) 0.0115(8) 0.5134(5) 0.059(3) Uani 1 1 d . U . . .
H02A H 0.7300 -0.0191 0.4851 0.089 Uiso 1 1 calc GR . . . .
H02B H 0.7292 -0.0152 0.5414 0.089 Uiso 1 1 calc GR . . . .
H02C H 0.7750 0.0649 0.5196 0.089 Uiso 1 1 calc GR . . . .
C02F C 0.5565(9) 0.3890(10) 0.8665(6) 0.070(4) Uani 1 1 d . U . . .
C02G C 0.6540(9) -0.0886(7) 0.6428(4) 0.056(3) Uani 1 1 d . U . . .
C02H C 0.2630(9) 0.0241(10) 0.8135(6) 0.072(4) Uani 1 1 d . U . . .
H02D H 0.2386 0.0011 0.7796 0.108 Uiso 1 1 calc GR . . . .
H02E H 0.2214 0.0218 0.8307 0.108 Uiso 1 1 calc GR . . . .
H02F H 0.2875 -0.0060 0.8281 0.108 Uiso 1 1 calc GR . . . .
C02K C 0.5450(8) 0.0008(7) 0.7099(5) 0.056(3) Uani 1 1 d . U . . .
C02L C 0.6505(10) 0.0177(10) 0.5040(5) 0.068(3) Uani 1 1 d . U . . .
C02M C 0.8517(8) 0.6439(7) 0.8723(4) 0.048(2) Uani 1 1 d . U . . .
C02P C 0.9664(9) 0.0401(8) 0.7786(6) 0.063(3) Uani 1 1 d . U . . .
C02Q C 0.8687(10) 0.1400(12) 0.9333(5) 0.081(4) Uani 1 1 d . U . . .
C02R C 0.6316(9) -0.1532(7) 0.6185(5) 0.055(3) Uani 1 1 d . U . . .
C02S C 0.9264(10) 0.6728(9) 0.9113(5) 0.067(4) Uani 1 1 d . U . . .
H02G H 0.9712 0.6770 0.8967 0.100 Uiso 1 1 calc GR . . . .
H02H H 0.9159 0.6350 0.9342 0.100 Uiso 1 1 calc GR . . . .
H02I H 0.9404 0.7250 0.9282 0.100 Uiso 1 1 calc GR . . . .
C02T C 0.4915(9) -0.0651(8) 0.6983(5) 0.059(3) Uani 1 1 d . U . . .
C02U C 0.4292(10) 0.3071(9) 0.6021(7) 0.084(5) Uani 1 1 d . U . . .
H02J H 0.4441 0.2954 0.5722 0.126 Uiso 1 1 calc GR . . . .
H02K H 0.4774 0.3481 0.6246 0.126 Uiso 1 1 calc GR . . . .
H02L H 0.3901 0.3261 0.5950 0.126 Uiso 1 1 calc GR . . . .
C02Y C 0.6227(9) 0.2173(9) 0.9723(5) 0.076(4) Uani 1 1 d . U . . .
C03A C 0.6035(13) -0.2321(9) 0.5910(6) 0.081(4) Uani 1 1 d . U . . .
C03C C 0.3144(9) 0.1704(9) 0.5891(6) 0.072(4) Uani 1 1 d . U . . .
H03A H 0.3271 0.1649 0.5573 0.109 Uiso 1 1 calc GR . . . .
H03B H 0.2742 0.1886 0.5866 0.109 Uiso 1 1 calc GR . . . .
H03C H 0.2928 0.1190 0.6005 0.109 Uiso 1 1 calc GR . . . .
C03D C 0.6478(18) 0.0611(16) 0.4629(6) 0.121(8) Uani 1 1 d . U . . .
H03D H 0.6455 0.0305 0.4332 0.182 Uiso 1 1 calc GR . . . .
H03E H 0.6963 0.1133 0.4689 0.182 Uiso 1 1 calc GR . . . .
H03F H 0.5999 0.0680 0.4597 0.182 Uiso 1 1 calc GR . . . .
C03E C 0.5362(10) 0.1759(12) 0.9472(6) 0.101(6) Uani 1 1 d . U . . .
H03G H 0.5281 0.1376 0.9197 0.151 Uiso 1 1 calc GR . . . .
H03H H 0.5214 0.2151 0.9358 0.151 Uiso 1 1 calc GR . . . .
H03I H 0.5023 0.1480 0.9696 0.151 Uiso 1 1 calc GR . . . .
C03H C 0.5360(13) 0.4315(15) 0.9040(8) 0.105(5) Uani 1 1 d . U . . .
C03I C 0.8661(15) 0.5958(11) 0.6765(6) 0.095(5) Uani 1 1 d . U . . .
C03J C 1.1404(11) 0.7583(10) 0.8288(9) 0.094(5) Uani 1 1 d . U . . .
C03L C 1.1969(12) 0.7745(11) 0.7958(10) 0.110(7) Uani 1 1 d . U . . .
H03J H 1.1673 0.7622 0.7624 0.165 Uiso 1 1 calc GR . . . .
H03K H 1.2230 0.7415 0.8001 0.165 Uiso 1 1 calc GR . . . .
H03L H 1.2380 0.8307 0.8028 0.165 Uiso 1 1 calc GR . . . .
C03M C 0.5727(12) -0.0709(12) 0.4932(7) 0.096(5) Uani 1 1 d . U . . .
H03M H 0.5231 -0.0668 0.4872 0.144 Uiso 1 1 calc GR . . . .
H03N H 0.5733 -0.0980 0.5211 0.144 Uiso 1 1 calc GR . . . .
H03O H 0.5747 -0.1012 0.4649 0.144 Uiso 1 1 calc GR . . . .
C03O C 0.2925(13) 0.1565(13) 0.7904(8) 0.096(5) Uani 1 1 d . U . . .
H03P H 0.2749 0.1346 0.7560 0.144 Uiso 1 1 calc GR . . . .
H03Q H 0.3339 0.2124 0.7947 0.144 Uiso 1 1 calc GR . . . .
H03R H 0.2463 0.1524 0.8033 0.144 Uiso 1 1 calc GR . . . .
C03P C 0.5656(12) 0.5062(10) 0.7184(9) 0.097(5) Uani 1 1 d . U . . .
C03Q C 0.6367(11) 0.2731(11) 1.0162(5) 0.098(6) Uani 1 1 d . U . . .
H03S H 0.6310 0.3183 1.0065 0.147 Uiso 1 1 calc GR . . . .
H03T H 0.6911 0.2922 1.0350 0.147 Uiso 1 1 calc GR . . . .
H03U H 0.5970 0.2453 1.0358 0.147 Uiso 1 1 calc GR . . . .
C03R C 0.3567(14) 0.1521(14) 0.8680(7) 0.110(7) Uani 1 1 d . U . . .
H03V H 0.4086 0.2001 0.8707 0.165 Uiso 1 1 calc GR . . . .
H03W H 0.3632 0.1169 0.8894 0.165 Uiso 1 1 calc GR . . . .
H03X H 0.3174 0.1667 0.8771 0.165 Uiso 1 1 calc GR . . . .
C03T C 0.3721(13) 0.2521(15) 0.6720(7) 0.104(6) Uani 1 1 d . U . . .
H03Y H 0.3420 0.2812 0.6665 0.155 Uiso 1 1 calc GR . . . .
H H 0.4223 0.2851 0.6956 0.155 Uiso 1 1 calc GR . . . .
HA H 0.3394 0.2030 0.6841 0.155 Uiso 1 1 calc GR . . . .
C03U C 0.7529(17) -0.1680(14) 0.8381(8) 0.116(8) Uani 1 1 d . U . . .
H03Z H 0.7385 -0.2220 0.8443 0.174 Uiso 1 1 calc GR . . . .
HB H 0.7533 -0.1368 0.8670 0.174 Uiso 1 1 calc GR . . . .
HC H 0.8065 -0.1430 0.8301 0.174 Uiso 1 1 calc GR . . . .
C03V C 0.9195(17) 0.1014(15) 0.9215(8) 0.123(7) Uani 1 1 d . U . . .
H03 H 0.9145 0.0924 0.8865 0.184 Uiso 1 1 calc GR . . . .
HD H 0.9002 0.0505 0.9336 0.184 Uiso 1 1 calc GR . . . .
HE H 0.9761 0.1367 0.9368 0.184 Uiso 1 1 calc GR . . . .
C03X C 0.821(2) 0.6913(15) 0.6744(11) 0.149(9) Uani 1 1 d . U . . .
H1AA H 0.8317 0.7420 0.6637 0.224 Uiso 1 1 calc R . . . .
HF H 0.7669 0.6500 0.6587 0.224 Uiso 1 1 calc R . . . .
HG H 0.8261 0.6968 0.7094 0.224 Uiso 1 1 calc R . . . .
C03Z C 0.922(2) 0.2064(16) 0.9719(7) 0.150(11) Uani 1 1 d . U . . .
H2AA H 0.9534 0.2538 0.9577 0.225 Uiso 1 1 calc GR . . . .
HH H 0.9596 0.1928 0.9914 0.225 Uiso 1 1 calc GR . . . .
HI H 0.8905 0.2170 0.9923 0.225 Uiso 1 1 calc GR . . . .
C04B C 0.4841(12) 0.4612(14) 0.7304(9) 0.113(6) Uani 1 1 d . U . . .
H04A H 0.4445 0.4295 0.7009 0.170 Uiso 1 1 calc GR . . . .
H04B H 0.4690 0.4987 0.7446 0.170 Uiso 1 1 calc GR . . . .
H04C H 0.4854 0.4260 0.7534 0.170 Uiso 1 1 calc GR . . . .
C04F C 1.112(2) 0.5890(16) 0.6329(10) 0.166(10) Uani 1 1 d . U . . .
C04G C 1.3478(13) 0.6538(14) 0.7771(10) 0.137(9) Uani 1 1 d . U . . .
H04D H 1.3404 0.6322 0.7435 0.206 Uiso 1 1 calc GR . . . .
H04E H 1.4050 0.6911 0.7898 0.206 Uiso 1 1 calc GR . . . .
H04F H 1.3163 0.6816 0.7790 0.206 Uiso 1 1 calc GR . . . .
C04J C 0.6941(12) -0.1713(9) 0.7981(7) 0.081(4) Uani 1 1 d . U . . .
C04L C 1.3351(10) 0.6223(16) 0.8562(8) 0.124(9) Uani 1 1 d . U . . .
H04G H 1.3164 0.6617 0.8560 0.185 Uiso 1 1 calc GR . . . .
H04H H 1.3934 0.6489 0.8687 0.185 Uiso 1 1 calc GR . . . .
H04I H 1.3074 0.5834 0.8767 0.185 Uiso 1 1 calc GR . . . .
C04M C 0.6236(17) 0.5670(13) 0.7639(12) 0.162(11) Uani 1 1 d . U . . .
H04J H 0.6739 0.6049 0.7551 0.243 Uiso 1 1 calc GR . . . .
H04K H 0.6355 0.5387 0.7885 0.243 Uiso 1 1 calc GR . . . .
H04L H 0.5979 0.5957 0.7766 0.243 Uiso 1 1 calc GR . . . .
C04P C 1.3593(11) 0.5394(14) 0.7995(12) 0.147(10) Uani 1 1 d . U . . .
H04M H 1.3601 0.5333 0.7651 0.221 Uiso 1 1 calc GR . . . .
H04N H 1.3315 0.4869 0.8091 0.221 Uiso 1 1 calc GR . . . .
H04O H 1.4147 0.5685 0.8181 0.221 Uiso 1 1 calc GR . . . .
C1A C 0.9051(8) 0.0582(8) 0.6391(5) 0.054(3) Uani 1 1 d D U . . .
C2A C 0.9176(8) 0.0139(7) 0.6135(5) 0.050(3) Uani 1 1 d D U . . .
C3A C 0.9374(10) -0.0354(8) 0.5825(5) 0.071(4) Uani 1 1 d D U . . .
C4A C 0.8860(13) -0.0550(11) 0.5321(5) 0.093(5) Uani 1 1 d D U . . .
H4AA H 0.8991 -0.0057 0.5188 0.139 Uiso 1 1 calc GR . . . .
H4AB H 0.8288 -0.0819 0.5339 0.139 Uiso 1 1 calc GR . . . .
H4AC H 0.8970 -0.0898 0.5113 0.139 Uiso 1 1 calc GR . . . .
C5A C 0.9228(12) -0.1103(8) 0.6016(6) 0.078(4) Uani 1 1 d D U . . .
H5AA H 0.8653 -0.1422 0.6018 0.118 Uiso 1 1 calc GR . . . .
H5AB H 0.9543 -0.0973 0.6344 0.118 Uiso 1 1 calc GR . . . .
H5AC H 0.9392 -0.1406 0.5810 0.118 Uiso 1 1 calc GR . . . .
C6A C 1.0228(11) 0.0106(10) 0.5785(8) 0.098(5) Uani 1 1 d D U . . .
H6AA H 1.0354 -0.0209 0.5561 0.147 Uiso 1 1 calc GR . . . .
H6AB H 1.0576 0.0231 0.6102 0.147 Uiso 1 1 calc GR . . . .
H6AC H 1.0321 0.0600 0.5664 0.147 Uiso 1 1 calc GR . . . .
C11A C 1.0299(7) 0.2793(7) 0.7116(5) 0.051(3) Uani 1 1 d D U . . .
C12A C 1.0909(7) 0.2772(7) 0.7074(5) 0.054(3) Uani 1 1 d D U . . .
C13A C 1.1587(9) 0.2705(9) 0.6954(8) 0.101(5) Uani 1 1 d D U . . .
C14A C 1.162(2) 0.280(2) 0.6417(10) 0.233(14) Uani 1 1 d D U . . .
H14A H 1.1074 0.2539 0.6223 0.349 Uiso 1 1 calc GR . . . .
H14B H 1.1920 0.2543 0.6302 0.349 Uiso 1 1 calc GR . . . .
H14C H 1.1897 0.3361 0.6387 0.349 Uiso 1 1 calc GR . . . .
C15A C 1.1511(14) 0.1917(12) 0.6984(11) 0.161(10) Uani 1 1 d D U . . .
H15A H 1.1091 0.1532 0.6716 0.241 Uiso 1 1 calc GR . . . .
H15B H 1.1365 0.1755 0.7290 0.241 Uiso 1 1 calc GR . . . .
H15C H 1.2026 0.1936 0.6964 0.241 Uiso 1 1 calc GR . . . .
C16A C 1.2321(11) 0.3371(15) 0.7222(13) 0.222(16) Uani 1 1 d D U . . .
H16A H 1.2772 0.3432 0.7073 0.333 Uiso 1 1 calc GR . . . .
H16B H 1.2418 0.3280 0.7554 0.333 Uiso 1 1 calc GR . . . .
H16C H 1.2273 0.3855 0.7220 0.333 Uiso 1 1 calc GR . . . .
C21A C 0.8663(8) 0.2275(8) 0.5758(4) 0.057(3) Uani 1 1 d D U . . .
C22A C 0.9182(8) 0.2420(7) 0.5523(4) 0.051(3) Uani 1 1 d D U . . .
C23A C 0.9680(12) 0.2620(9) 0.5162(7) 0.115(8) Uani 1 1 d D U . . .
C24A C 0.9759(17) 0.1930(13) 0.4960(10) 0.152(12) Uani 1 1 d D U . . .
H24A H 0.9254 0.1548 0.4742 0.228 Uiso 1 1 calc GR . . . .
H24B H 0.9876 0.1674 0.5224 0.228 Uiso 1 1 calc GR . . . .
H24C H 1.0199 0.2117 0.4783 0.228 Uiso 1 1 calc GR . . . .
C25A C 1.0394(16) 0.3396(12) 0.5264(10) 0.189(17) Uani 1 1 d D U . . .
H25A H 1.0653 0.3504 0.5604 0.284 Uiso 1 1 calc GR . . . .
H25B H 1.0240 0.3803 0.5194 0.284 Uiso 1 1 calc GR . . . .
H25C H 1.0771 0.3407 0.5063 0.284 Uiso 1 1 calc GR . . . .
C26A C 0.914(2) 0.267(2) 0.4735(11) 0.225(19) Uiso 1 1 d D U . . .
H26A H 0.8636 0.2158 0.4644 0.338 Uiso 1 1 calc R . . . .
H26B H 0.9008 0.3089 0.4822 0.338 Uiso 1 1 calc R . . . .
H26C H 0.9411 0.2784 0.4462 0.338 Uiso 1 1 calc R . . . .
C10 C 0.9956(15) -0.0168(11) 0.7744(9) 0.104(5) Uani 1 1 d . U . . .
C13 C 1.0239(6) 0.4751(7) 0.9259(4) 0.040(2) Uani 1 1 d . U . . .
C14 C 0.3272(8) 0.1099(9) 0.8170(5) 0.062(3) Uani 1 1 d . U . . .
C015 C 1.1069(7) 0.5292(7) 0.9524(4) 0.044(2) Uani 1 1 d . U . . .
C15 C 1.017(2) -0.030(2) 0.8221(12) 0.179(11) Uani 1 1 d . U . . .
H15D H 1.0321 -0.0722 0.8204 0.268 Uiso 1 1 calc GR . . . .
H15E H 0.9708 -0.0465 0.8380 0.268 Uiso 1 1 calc GR . . . .
H15F H 1.0625 0.0189 0.8407 0.268 Uiso 1 1 calc GR . . . .
C16 C 0.9597(19) 0.7382(17) 0.6895(13) 0.179(11) Uani 1 1 d D U . . .
H16D H 0.9695 0.7879 0.6777 0.268 Uiso 1 1 calc GR . . . .
H16E H 1.0027 0.7262 0.6845 0.268 Uiso 1 1 calc GR . . . .
H16F H 0.9591 0.7437 0.7240 0.268 Uiso 1 1 calc GR . . . .
C016 C 0.6318(7) 0.4139(7) 0.6981(4) 0.046(2) Uani 1 1 d . U . . .
C017 C 0.7444(8) 0.3172(7) 0.6313(4) 0.043(2) Uani 1 1 d . U . . .
C17 C 0.9438(8) 0.0892(7) 0.7866(5) 0.055(3) Uani 1 1 d . U . . .
C18 C 0.4531(11) -0.2057(9) 0.6967(7) 0.093(5) Uani 1 1 d . U . . .
H18A H 0.4104 -0.2602 0.6841 0.139 Uiso 1 1 calc GR . . . .
H18B H 0.4687 -0.1999 0.7318 0.139 Uiso 1 1 calc GR . . . .
H18C H 0.5000 -0.1943 0.6823 0.139 Uiso 1 1 calc GR . . . .
C018 C 0.7149(7) 0.3017(7) 0.9121(4) 0.045(2) Uani 1 1 d . U . . .
C019 C 0.9545(6) 0.4258(6) 0.9092(4) 0.037(2) Uani 1 1 d . U . . .
C20 C 0.6572(15) 0.3839(16) 0.5438(7) 0.112(7) Uani 1 1 d . U . . .
H20A H 0.6546 0.4096 0.5155 0.167 Uiso 1 1 calc GR . . . .
H20B H 0.6691 0.4207 0.5730 0.167 Uiso 1 1 calc GR . . . .
H20C H 0.6053 0.3361 0.5419 0.167 Uiso 1 1 calc GR . . . .
C020 C 0.3918(8) 0.1117(8) 0.7950(5) 0.056(3) Uani 1 1 d . U . . .
C21 C 0.6514(16) 0.1585(13) 0.9881(7) 0.116(6) Uani 1 1 d . U . . .
H21A H 0.6484 0.1248 0.9597 0.173 Uiso 1 1 calc GR . . . .
H21B H 0.6168 0.1251 1.0087 0.173 Uiso 1 1 calc GR . . . .
H21C H 0.7072 0.1880 1.0061 0.173 Uiso 1 1 calc GR . . . .
C022 C 0.4397(8) 0.1063(8) 0.7732(5) 0.059(3) Uani 1 1 d . U . . .
C023 C 1.0254(7) 0.6070(6) 0.8202(4) 0.044(2) Uani 1 1 d . U . . .
C024 C 0.8240(7) 0.5611(7) 0.8501(5) 0.048(3) Uani 1 1 d . U . . .
C026 C 0.7228(11) 0.3612(9) 0.5454(5) 0.066(3) Uani 1 1 d . U . . .
C27 C 0.492(3) -0.1320(12) 0.8566(10) 0.187(13) Uani 1 1 d . U . . .
H27A H 0.4566 -0.1424 0.8253 0.281 Uiso 1 1 calc GR . . . .
H27B H 0.4683 -0.1781 0.8733 0.281 Uiso 1 1 calc GR . . . .
H27C H 0.5450 -0.1224 0.8518 0.281 Uiso 1 1 calc GR . . . .
C027 C 0.7070(9) -0.0900(7) 0.7938(5) 0.054(3) Uani 1 1 d . U . . .
C028 C 0.4229(8) -0.1486(8) 0.6844(5) 0.068(4) Uani 1 1 d . U . . .
C28 C 1.2211(18) 0.271(2) 0.8894(10) 0.178(13) Uani 1 1 d . U . . .
H28A H 1.2230 0.2893 0.8581 0.268 Uiso 1 1 calc GR . . . .
H28B H 1.1870 0.2129 0.8846 0.268 Uiso 1 1 calc GR . . . .
H28C H 1.2757 0.2850 0.9059 0.268 Uiso 1 1 calc GR . . . .
C029 C 0.3918(7) 0.2317(8) 0.6249(5) 0.052(3) Uani 1 1 d . U . . .
C29 C 0.531(2) 0.5040(19) 0.8810(11) 0.161(10) Uani 1 1 d . U . . .
H29A H 0.4971 0.4841 0.8487 0.241 Uiso 1 1 calc GR . . . .
H29B H 0.5857 0.5444 0.8789 0.241 Uiso 1 1 calc GR . . . .
H29C H 0.5086 0.5276 0.9015 0.241 Uiso 1 1 calc GR . . . .
C30 C 0.5412(15) -0.0615(12) 0.9346(7) 0.114(7) Uani 1 1 d . U . . .
H30A H 0.5045 -0.1069 0.9483 0.171 Uiso 1 1 calc GR . . . .
H30B H 0.5563 -0.0121 0.9555 0.171 Uiso 1 1 calc GR . . . .
H30C H 0.5897 -0.0655 0.9322 0.171 Uiso 1 1 calc GR . . . .
C030 C 0.8707(9) 0.6963(7) 0.8323(5) 0.057(3) Uani 1 1 d . U . . .
H3AA H 0.9151 0.6957 0.8194 0.086 Uiso 1 1 calc GR . . . .
HJ H 0.8863 0.7509 0.8457 0.086 Uiso 1 1 calc GR . . . .
HK H 0.8228 0.6755 0.8065 0.086 Uiso 1 1 calc GR . . . .
C31 C 0.893(2) 0.6773(17) 0.6131(11) 0.180(12) Uani 1 1 d . U . . .
H31A H 0.8457 0.6363 0.5901 0.270 Uiso 1 1 calc GR . . . .
H31B H 0.9400 0.6705 0.6106 0.270 Uiso 1 1 calc GR . . . .
H31C H 0.9035 0.7299 0.6059 0.270 Uiso 1 1 calc GR . . . .
C032 C 0.7875(10) 0.6487(9) 0.8942(6) 0.067(4) Uani 1 1 d . U . . .
H7AA H 0.7428 0.6404 0.8686 0.101 Uiso 1 1 calc GR . . . .
HL H 0.8098 0.7012 0.9135 0.101 Uiso 1 1 calc GR . . . .
HM H 0.7677 0.6077 0.9148 0.101 Uiso 1 1 calc GR . . . .
C32 C 0.878(2) 0.6702(13) 0.6619(10) 0.141(7) Uani 1 1 d D U . . .
C033 C 0.3895(11) -0.1635(11) 0.6313(6) 0.090(5) Uani 1 1 d . U . . .
H8AA H 0.4287 -0.1653 0.6134 0.136 Uiso 1 1 calc GR . . . .
HN H 0.3785 -0.1206 0.6228 0.136 Uiso 1 1 calc GR . . . .
HO H 0.3393 -0.2143 0.6230 0.136 Uiso 1 1 calc GR . . . .
C34 C 0.918(2) -0.0980(13) 0.7461(12) 0.180(12) Uani 1 1 d . U . . .
H34A H 0.8970 -0.0883 0.7152 0.270 Uiso 1 1 calc GR . . . .
H34B H 0.8768 -0.1166 0.7655 0.270 Uiso 1 1 calc GR . . . .
H34C H 0.9347 -0.1385 0.7402 0.270 Uiso 1 1 calc GR . . . .
C034 C 1.0504(11) 0.5141(10) 0.6428(6) 0.082(5) Uani 1 1 d . U . . .
C035 C 0.5002(11) -0.0616(10) 0.8859(6) 0.083(4) Uani 1 1 d . U . . .
C036 C 0.3589(11) -0.1521(12) 0.7154(7) 0.097(5) Uani 1 1 d . U . . .
H9AA H 0.3486 -0.1074 0.7113 0.145 Uiso 1 1 calc GR . . . .
HP H 0.3802 -0.1489 0.7495 0.145 Uiso 1 1 calc GR . . . .
HQ H 0.3085 -0.2022 0.7046 0.145 Uiso 1 1 calc GR . . . .
C037 C 1.1878(10) 0.3077(13) 0.9185(7) 0.088(5) Uani 1 1 d . U . . .
C038 C 0.6971(15) 0.2935(13) 0.5049(5) 0.102(6) Uani 1 1 d . U . . .
H0BA H 0.6761 0.3057 0.4749 0.153 Uiso 1 1 calc GR . . . .
HR H 0.6550 0.2444 0.5127 0.153 Uiso 1 1 calc GR . . . .
HS H 0.7436 0.2867 0.5011 0.153 Uiso 1 1 calc GR . . . .
C38 C 0.651(2) -0.2224(18) 0.5524(11) 0.220(17) Uani 1 1 d . U . . .
H38A H 0.6267 -0.2727 0.5303 0.329 Uiso 1 1 calc GR . . . .
H38B H 0.7065 -0.2075 0.5669 0.329 Uiso 1 1 calc GR . . . .
H38C H 0.6503 -0.1808 0.5346 0.329 Uiso 1 1 calc GR . . . .
C039 C 0.8002(13) 0.4297(12) 0.5379(7) 0.093(5) Uani 1 1 d . U . . .
H1BA H 0.8411 0.4128 0.5378 0.140 Uiso 1 1 calc GR . . . .
HT H 0.8195 0.4742 0.5640 0.140 Uiso 1 1 calc GR . . . .
HU H 0.7903 0.4466 0.5070 0.140 Uiso 1 1 calc GR . . . .
C39 C 0.612(3) -0.2847(14) 0.6186(9) 0.207(15) Uani 1 1 d . U . . .
H39A H 0.5919 -0.3359 0.5982 0.310 Uiso 1 1 calc R . . . .
H39B H 0.6686 -0.2637 0.6334 0.310 Uiso 1 1 calc R . . . .
H39C H 0.5802 -0.2922 0.6439 0.310 Uiso 1 1 calc R . . . .
C041 C 1.1243(14) 0.5827(16) 0.5818(9) 0.133(9) Uani 1 1 d . U . . .
H04P H 1.0724 0.5618 0.5595 0.200 Uiso 1 1 calc GR . . . .
H04Q H 1.1468 0.5469 0.5773 0.200 Uiso 1 1 calc GR . . . .
H04R H 1.1616 0.6355 0.5754 0.200 Uiso 1 1 calc GR . . . .
C41 C 1.208(2) 0.7720(17) 0.8794(13) 0.207(15) Uani 1 1 d . U . . .
H41A H 1.2133 0.7242 0.8808 0.310 Uiso 1 1 calc GR . . . .
H41B H 1.1883 0.7822 0.9078 0.310 Uiso 1 1 calc GR . . . .
H41C H 1.2600 0.8175 0.8788 0.310 Uiso 1 1 calc GR . . . .
C42 C 0.600(2) 0.460(2) 0.9479(10) 0.167(11) Uani 1 1 d . U . . .
H42A H 0.6001 0.4144 0.9612 0.251 Uiso 1 1 calc GR . . . .
H42B H 0.5899 0.4914 0.9719 0.251 Uiso 1 1 calc GR . . . .
H42C H 0.6525 0.4931 0.9398 0.251 Uiso 1 1 calc GR . . . .
C043 C 1.1099(16) 0.8126(11) 0.8336(14) 0.163(11) Uani 1 1 d . U . . .
H04S H 1.1538 0.8671 0.8364 0.244 Uiso 1 1 calc GR . . . .
H04T H 1.0866 0.8068 0.8626 0.244 Uiso 1 1 calc GR . . . .
H04U H 1.0681 0.8013 0.8053 0.244 Uiso 1 1 calc GR . . . .
C44 C 0.4580(18) 0.378(2) 0.9150(14) 0.199(14) Uani 1 1 d . U . . .
H44A H 0.4149 0.3716 0.8888 0.298 Uiso 1 1 calc GR . . . .
H44B H 0.4524 0.4011 0.9452 0.298 Uiso 1 1 calc GR . . . .
H44C H 0.4545 0.3266 0.9184 0.298 Uiso 1 1 calc GR . . . .
C45 C 1.1624(15) 0.2839(19) 0.9654(8) 0.130(8) Uani 1 1 d . U . . .
H45A H 1.1508 0.3232 0.9809 0.195 Uiso 1 1 calc GR . . . .
H45B H 1.2060 0.2814 0.9867 0.195 Uiso 1 1 calc GR . . . .
H45C H 1.1140 0.2316 0.9589 0.195 Uiso 1 1 calc GR . . . .
C047 C 0.5634(17) 0.5492(14) 0.6782(12) 0.148(9) Uani 1 1 d . U . . .
H04V H 0.5276 0.5113 0.6494 0.222 Uiso 1 1 calc GR . . . .
H04W H 0.6178 0.5795 0.6719 0.222 Uiso 1 1 calc GR . . . .
H04X H 0.5431 0.5858 0.6864 0.222 Uiso 1 1 calc GR . . . .
C50 C 0.7962(15) 0.0684(18) 0.9379(9) 0.167(12) Uani 1 1 d . U . . .
H50A H 0.7781 0.0289 0.9090 0.251 Uiso 1 1 calc GR . . . .
H50B H 0.7535 0.0817 0.9415 0.251 Uiso 1 1 calc GR . . . .
H50C H 0.8082 0.0467 0.9662 0.251 Uiso 1 1 calc GR . . . .
C54 C 1.172(3) 0.631(3) 0.6654(14) 0.31(2) Uani 1 1 d . U . . .
H54A H 1.2082 0.6792 0.6538 0.458 Uiso 1 1 calc R . . . .
H54B H 1.1541 0.6458 0.6932 0.458 Uiso 1 1 calc R . . . .
H54C H 1.2001 0.6015 0.6749 0.458 Uiso 1 1 calc R . . . .
C55 C 1.069(3) 0.6458(16) 0.6333(16) 0.256(16) Uani 1 1 d . U . . .
H55A H 1.0933 0.6876 0.6137 0.385 Uiso 1 1 calc GR . . . .
H55B H 1.0773 0.6700 0.6664 0.385 Uiso 1 1 calc GR . . . .
H55C H 1.0113 0.6134 0.6199 0.385 Uiso 1 1 calc GR . . . .
C73 C 0.520(2) -0.252(2) 0.5574(14) 0.216(16) Uani 1 1 d . U . . .
H73A H 0.5305 -0.2237 0.5297 0.324 Uiso 1 1 calc GR . . . .
H73B H 0.4896 -0.2351 0.5758 0.324 Uiso 1 1 calc GR . . . .
H73C H 0.4884 -0.3093 0.5461 0.324 Uiso 1 1 calc GR . . . .
C79 C 1.2613(13) 0.3926(18) 0.9344(12) 0.161(10) Uani 1 1 d . U . . .
H79A H 1.2934 0.4064 0.9093 0.242 Uiso 1 1 calc GR . . . .
H79B H 1.2947 0.3939 0.9645 0.242 Uiso 1 1 calc GR . . . .
H79C H 1.2420 0.4309 0.9396 0.242 Uiso 1 1 calc GR . . . .
C126 C 0.4239(14) -0.063(2) 0.8885(13) 0.178(11) Uani 1 1 d . U . . .
H12A H 0.3908 -0.0768 0.8561 0.267 Uiso 1 1 calc GR . . . .
H12B H 0.4350 -0.0099 0.9028 0.267 Uiso 1 1 calc GR . . . .
H12C H 0.3950 -0.1018 0.9085 0.267 Uiso 1 1 calc GR . . . .

loop_
_atom_site_aniso_label
_atom_site_aniso_U_11
_atom_site_aniso_U_22
_atom_site_aniso_U_33
_atom_site_aniso_U_23
_atom_site_aniso_U_13
_atom_site_aniso_U_12
Sb1 0.0718(7) 0.0625(6) 0.0741(7) 0.0152(5) 0.0234(5) 0.0190(5)
Ag 0.0392(4) 0.0276(4) 0.0396(4) 0.0020(3) 0.0049(3) 0.0092(3)
Ag0A 0.0393(5) 0.0544(5) 0.0518(5) 0.0221(4) 0.0076(4) 0.0123(4)
Ag0B 0.0434(16) 0.0288(12) 0.0372(18) 0.0139(13) 0.0091(14) 0.0111(10)
Ag0C 0.050(2) 0.0330(11) 0.0372(14) 0.0116(9) 0.0145(12) 0.0216(12)
Ag0D 0.0502(5) 0.0683(6) 0.0444(5) 0.0190(4) 0.0107(4) 0.0235(5)
Ag0E 0.037(6) 0.024(3) 0.025(4) 0.015(3) 0.013(3) 0.001(3)
Ag0F 0.049(2) 0.037(2) 0.055(3) 0.0090(13) 0.0186(15) 0.0236(18)
Ag0G 0.0512(16) 0.0383(18) 0.0355(10) 0.0074(9) 0.0051(8) 0.0275(14)
Ag0H 0.0562(6) 0.0579(6) 0.0612(6) 0.0186(5) 0.0129(5) 0.0216(5)
Ag0J 0.0358(10) 0.0348(10) 0.0432(12) 0.0161(8) 0.0138(9) 0.0125(8)
Ag0K 0.0412(16) 0.0361(12) 0.0517(14) -0.0031(9) 0.0026(13) 0.0237(13)
Ag0L 0.048(3) 0.0469(16) 0.071(2) -0.0128(14) 0.0018(17) 0.026(2)
Ag0M 0.0495(14) 0.0407(12) 0.046(3) 0.0015(14) -0.0005(17) 0.0215(11)
Ag0N 0.062(2) 0.0519(18) 0.0377(17) -0.0010(12) -0.0018(12) 0.0381(18)
Ag0P 0.0456(12) 0.0328(8) 0.0508(14) -0.0005(7) 0.0002(9) 0.0263(8)
Ag0Q 0.077(3) 0.0334(13) 0.0475(15) 0.0007(10) 0.0075(17) 0.0124(16)
Ag0R 0.0289(8) 0.0304(10) 0.0467(13) -0.0010(7) 0.0053(8) 0.0134(7)
Ag0S 0.0322(9) 0.0297(9) 0.0504(12) 0.0100(8) 0.0168(7) 0.0104(8)
Ag0T 0.0333(10) 0.0376(10) 0.0315(9) -0.0033(7) 0.0045(7) 0.0159(8)
Ag0U 0.0444(10) 0.0372(10) 0.0442(11) 0.0050(8) -0.0054(8) 0.0192(8)
Ag0V 0.0326(7) 0.0212(6) 0.0298(7) 0.0061(5) 0.0144(6) 0.0127(6)
Ag0W 0.096(2) 0.0676(17) 0.0794(19) 0.0423(14) 0.0593(16) 0.0656(18)
Ag0X 0.0768(16) 0.0308(9) 0.0306(9) 0.0032(7) 0.0087(9) 0.0205(11)
Ag1 0.0877(19) 0.0541(13) 0.0761(17) 0.0063(12) -0.0169(15) 0.0303(13)
Ag1A 0.0358(4) 0.0275(3) 0.0353(4) 0.0042(3) 0.0106(3) 0.0136(3)
Ag1B 0.062(5) 0.047(2) 0.048(3) -0.0026(17) 0.011(3) 0.007(2)
Ag2 0.128(3) 0.0478(14) 0.085(2) -0.0101(12) 0.060(2) 0.0104(19)
Ag2A 0.0444(4) 0.0305(4) 0.0400(4) 0.0101(3) -0.0045(3) 0.0136(3)
Ag2B 0.029(2) 0.047(4) 0.0266(18) 0.005(3) 0.0056(13) -0.002(2)
Ag3 0.0472(14) 0.085(2) 0.0511(16) -0.0185(13) -0.0010(11) 0.0417(17)
Ag3A 0.0357(4) 0.0392(4) 0.0484(4) -0.0020(3) 0.0064(3) 0.0199(3)
Ag3B 0.042(5) 0.027(4) 0.027(4) 0.013(2) 0.015(3) 0.006(4)
Ag4 0.046(4) 0.075(4) 0.0400(17) -0.002(2) 0.002(2) 0.038(3)
Ag4A 0.037(3) 0.037(3) 0.034(3) 0.0015(18) 0.005(2) 0.013(3)
Ag4B 0.042(3) 0.034(3) 0.038(3) 0.000(2) 0.010(2) 0.0152(17)
Ag5 0.069(2) 0.0522(16) 0.111(3) 0.0279(17) 0.0471(19) 0.0342(15)
Ag5A 0.0446(6) 0.0658(7) 0.1350(12) 0.0575(8) 0.0214(6) 0.0218(5)
Ag5B 0.044(2) 0.048(3) 0.051(3) -0.0041(19) 0.0117(17) 0.023(2)
Ag06 0.0320(14) 0.0279(18) 0.0297(16) 0.0050(14) 0.0016(11) 0.0066(12)
Ag6A 0.046(3) 0.0342(14) 0.083(3) 0.0017(17) -0.0004(17) 0.0142(15)
Ag7 0.089(3) 0.145(4) 0.0422(13) 0.009(2) 0.0113(16) 0.087(3)
Ag07 0.034(3) 0.0368(13) 0.0339(14) -0.0026(10) -0.0040(16) 0.0220(17)
Ag7A 0.094(5) 0.062(4) 0.056(2) 0.026(2) 0.030(2) 0.048(4)
Ag08 0.0429(5) 0.0513(5) 0.0513(5) 0.0071(4) 0.0200(4) 0.0206(4)
Ag8 0.196(5) 0.110(3) 0.100(3) 0.046(2) 0.084(3) 0.122(4)
Ag8A 0.057(2) 0.086(3) 0.044(3) -0.0011(18) 0.0075(19) 0.0094(17)
Ag09 0.0737(6) 0.0459(5) 0.0334(4) 0.0154(3) 0.0105(4) 0.0303(5)
Ag9 0.092(4) 0.0439(15) 0.058(2) 0.0020(14) -0.021(3) 0.025(3)
Ag9A 0.046(2) 0.0396(19) 0.136(5) 0.024(3) 0.022(3) 0.0241(16)
Ag10 0.090(4) 0.0448(18) 0.050(2) -0.0095(15) -0.0137(19) 0.037(2)
Ag11 0.129(5) 0.212(6) 0.059(2) 0.001(4) 0.005(3) 0.137(5)
Ag12 0.076(2) 0.106(3) 0.082(3) -0.022(2) 0.038(2) 0.001(2)
Ag13 0.084(3) 0.0396(15) 0.0326(12) 0.0085(10) 0.0074(16) 0.0152(16)
Ag14 0.121(5) 0.128(5) 0.108(4) 0.051(3) 0.062(4) 0.103(4)
Ag15 0.045(2) 0.088(5) 0.071(4) 0.042(3) 0.014(2) 0.025(3)
S1 0.0392(13) 0.0283(11) 0.0455(14) -0.0020(10) 0.0007(11) 0.0166(10)
S2 0.0284(11) 0.0295(11) 0.0338(11) 0.0050(9) 0.0077(9) 0.0114(9)
S3 0.0334(12) 0.0275(11) 0.0449(14) -0.0033(10) 0.0141(10) 0.0091(10)
C0AA 0.145(16) 0.124(16) 0.17(2) 0.051(15) 0.069(15) 0.111(14)
C01A 0.043(6) 0.046(5) 0.041(6) -0.002(4) 0.002(5) 0.012(5)
C01B 0.028(4) 0.040(6) 0.062(7) 0.007(5) 0.017(4) 0.011(4)
C01C 0.067(7) 0.040(5) 0.034(4) 0.002(4) 0.005(5) 0.031(5)
C01D 0.053(7) 0.048(6) 0.035(5) 0.015(5) 0.009(5) 0.009(5)
C01E 0.045(6) 0.041(5) 0.044(6) 0.018(4) 0.013(5) 0.017(5)
C01F 0.042(6) 0.031(5) 0.032(5) 0.002(4) 0.002(4) 0.012(4)
C01G 0.039(6) 0.050(6) 0.053(6) -0.004(5) -0.001(5) 0.018(5)
C01H 0.032(5) 0.047(6) 0.044(5) 0.013(4) 0.002(4) 0.012(4)
C01I 0.037(4) 0.036(5) 0.055(6) 0.001(4) 0.019(4) 0.014(4)
C01K 0.047(6) 0.040(5) 0.031(5) 0.007(4) 0.001(4) 0.021(5)
C01L 0.052(6) 0.039(5) 0.052(6) 0.015(5) 0.020(5) 0.022(5)
C01M 0.071(8) 0.067(7) 0.039(5) 0.001(5) 0.002(5) 0.050(6)
C01P 0.054(7) 0.044(6) 0.049(6) 0.013(5) 0.012(5) 0.025(5)
C01Q 0.072(8) 0.079(9) 0.035(5) -0.005(6) -0.004(5) 0.049(7)
C01S 0.041(5) 0.033(5) 0.038(5) 0.007(4) 0.011(4) 0.015(4)
C01U 0.050(7) 0.059(7) 0.083(9) 0.024(6) 0.034(6) 0.036(6)
C01V 0.041(6) 0.053(7) 0.053(7) 0.001(5) 0.011(5) 0.019(5)
C01W 0.049(6) 0.031(4) 0.060(7) 0.007(4) 0.027(5) 0.020(5)
C01X 0.038(5) 0.055(7) 0.061(6) -0.008(5) 0.014(4) 0.021(5)
C01Y 0.035(6) 0.068(8) 0.053(6) -0.014(6) 0.010(5) 0.011(6)
C01Z 0.040(6) 0.056(7) 0.035(5) 0.003(4) 0.004(4) 0.005(5)
C02A 0.071(8) 0.029(5) 0.043(6) 0.010(4) 0.001(5) 0.015(5)
C02B 0.028(5) 0.048(6) 0.080(8) -0.003(5) 0.013(5) 0.008(5)
C02C 0.043(6) 0.039(5) 0.095(9) 0.014(6) 0.035(6) 0.018(4)
C02D 0.082(8) 0.055(7) 0.048(7) -0.009(5) 0.014(6) 0.042(6)
C02F 0.057(8) 0.080(9) 0.083(9) 0.019(7) 0.036(7) 0.035(7)
C02G 0.072(8) 0.032(5) 0.047(6) 0.006(4) -0.005(6) 0.017(6)
C02H 0.057(8) 0.077(8) 0.091(11) 0.029(7) 0.037(7) 0.031(6)
C02K 0.062(8) 0.039(5) 0.046(6) 0.006(5) -0.001(5) 0.011(5)
C02L 0.098(9) 0.086(8) 0.035(5) -0.009(6) -0.007(6) 0.066(7)
C02M 0.059(7) 0.039(5) 0.049(6) -0.001(4) 0.006(5) 0.028(5)
C02P 0.056(7) 0.045(6) 0.084(9) 0.006(6) 0.005(6) 0.024(6)
C02Q 0.068(9) 0.102(11) 0.051(7) 0.034(6) -0.007(6) 0.026(7)
C02R 0.064(7) 0.038(5) 0.059(7) 0.013(4) 0.008(6) 0.023(5)
C02S 0.091(9) 0.054(7) 0.059(7) -0.009(6) -0.008(6) 0.047(7)
C02T 0.065(7) 0.042(5) 0.043(6) 0.012(5) -0.003(5) 0.008(5)
C02U 0.071(9) 0.049(7) 0.118(12) 0.019(8) -0.024(8) 0.030(6)
C02Y 0.063(8) 0.067(8) 0.047(7) -0.001(5) 0.021(6) -0.010(6)
C03A 0.114(12) 0.048(7) 0.078(10) -0.005(6) 0.017(8) 0.039(8)
C03C 0.047(7) 0.064(8) 0.091(10) -0.011(7) -0.002(6) 0.022(6)
C03D 0.22(2) 0.184(17) 0.057(9) 0.047(11) 0.056(12) 0.166(18)
C03E 0.058(7) 0.107(13) 0.067(9) -0.027(8) 0.031(6) -0.015(7)
C03H 0.088(11) 0.140(15) 0.098(11) -0.010(10) 0.042(8) 0.062(11)
C03I 0.188(16) 0.073(8) 0.078(10) 0.040(7) 0.075(11) 0.091(10)
C03J 0.073(10) 0.046(6) 0.152(14) 0.015(9) 0.051(8) 0.011(6)
C03L 0.074(11) 0.060(10) 0.192(18) 0.043(12) 0.074(12) 0.013(8)
C03M 0.085(9) 0.102(10) 0.083(11) -0.037(8) -0.027(9) 0.048(8)
C03O 0.100(13) 0.105(13) 0.132(13) 0.052(12) 0.061(11) 0.073(12)
C03P 0.092(10) 0.053(8) 0.149(14) -0.011(8) -0.015(9) 0.052(8)
C03Q 0.086(11) 0.084(10) 0.049(7) -0.007(7) 0.032(7) -0.022(8)
C03R 0.111(15) 0.114(15) 0.073(8) 0.002(8) 0.047(9) 0.023(11)
C03T 0.099(13) 0.158(18) 0.084(9) -0.025(9) 0.009(8) 0.095(14)
C03U 0.19(2) 0.122(17) 0.088(13) 0.051(12) 0.032(12) 0.107(17)
C03V 0.185(19) 0.142(18) 0.087(12) 0.049(11) 0.001(13) 0.119(17)
C03X 0.23(2) 0.106(16) 0.16(2) 0.052(16) 0.028(19) 0.125(17)
C03Z 0.24(3) 0.128(16) 0.059(10) -0.007(10) -0.055(14) 0.094(15)
C04B 0.086(10) 0.122(14) 0.148(18) -0.040(11) -0.009(10) 0.080(10)
C04F 0.170(19) 0.090(12) 0.117(13) 0.011(12) 0.057(13) -0.042(10)
C04G 0.076(13) 0.100(14) 0.167(17) 0.052(14) 0.035(14) -0.020(10)
C04J 0.109(12) 0.047(7) 0.093(11) 0.021(7) 0.022(9) 0.041(8)
C04L 0.043(8) 0.16(2) 0.097(10) -0.049(11) 0.011(8) 0.003(10)
C04M 0.145(17) 0.075(13) 0.23(2) -0.079(15) -0.06(2) 0.065(12)
C04P 0.045(8) 0.099(13) 0.27(3) -0.067(15) -0.001(14) 0.034(9)
C1A 0.063(8) 0.056(7) 0.058(7) 0.001(5) 0.012(6) 0.041(6)
C2A 0.057(7) 0.039(5) 0.066(7) 0.009(5) 0.025(6) 0.028(5)
C3A 0.105(10) 0.052(7) 0.076(8) 0.009(6) 0.042(7) 0.048(7)
C4A 0.158(15) 0.079(11) 0.066(7) 0.014(7) 0.046(8) 0.071(11)
C5A 0.122(14) 0.058(7) 0.089(10) 0.018(7) 0.048(10) 0.062(9)
C6A 0.120(10) 0.078(10) 0.136(15) 0.023(10) 0.085(10) 0.063(9)
C11A 0.052(6) 0.046(6) 0.069(8) 0.011(6) 0.029(6) 0.030(6)
C12A 0.063(6) 0.041(6) 0.079(8) 0.022(6) 0.037(6) 0.033(5)
C13A 0.062(8) 0.077(9) 0.190(16) 0.032(10) 0.067(10) 0.041(7)
C14A 0.25(3) 0.31(4) 0.216(19) 0.05(2) 0.17(2) 0.16(3)
C15A 0.110(16) 0.119(13) 0.27(3) -0.054(16) -0.022(18) 0.097(13)
C16A 0.066(9) 0.167(18) 0.39(3) -0.15(2) 0.021(18) 0.055(11)
C21A 0.077(9) 0.047(6) 0.040(6) 0.003(5) 0.019(5) 0.023(6)
C22A 0.070(7) 0.044(6) 0.045(6) 0.008(5) 0.012(5) 0.033(6)
C23A 0.134(15) 0.069(9) 0.122(14) -0.012(10) 0.084(12) 0.021(9)
C24A 0.17(2) 0.101(13) 0.18(3) -0.016(16) 0.11(2) 0.048(15)
C25A 0.20(3) 0.096(13) 0.18(3) -0.033(16) 0.14(2) -0.025(15)
C10 0.141(15) 0.067(9) 0.143(14) 0.042(9) 0.057(10) 0.073(9)
C13 0.038(4) 0.046(5) 0.032(5) -0.002(4) 0.012(4) 0.016(4)
C14 0.052(7) 0.076(8) 0.056(7) 0.018(6) 0.019(5) 0.025(6)
C015 0.035(5) 0.043(5) 0.037(5) -0.008(4) 0.004(4) 0.007(4)
C15 0.28(3) 0.23(3) 0.171(17) 0.104(18) 0.085(17) 0.21(3)
C16 0.22(2) 0.104(13) 0.21(2) 0.039(18) 0.10(2) 0.058(15)
C016 0.039(6) 0.044(6) 0.055(7) 0.016(5) 0.010(5) 0.020(5)
C017 0.061(7) 0.039(5) 0.036(5) 0.004(4) 0.007(5) 0.030(5)
C17 0.060(7) 0.043(6) 0.062(7) 0.002(5) -0.004(6) 0.030(6)
C18 0.085(11) 0.039(6) 0.110(13) 0.031(8) 0.001(9) -0.003(6)
C018 0.035(5) 0.040(6) 0.041(6) -0.001(4) 0.011(4) 0.004(4)
C019 0.038(5) 0.031(5) 0.036(5) 0.002(4) 0.009(4) 0.012(4)
C20 0.142(14) 0.18(2) 0.072(11) 0.047(12) 0.021(11) 0.128(16)
C020 0.050(6) 0.060(7) 0.055(7) 0.012(6) 0.016(5) 0.022(5)
C21 0.166(18) 0.089(12) 0.059(10) 0.032(8) 0.025(11) 0.032(12)
C022 0.048(7) 0.051(7) 0.063(8) 0.010(6) 0.018(5) 0.010(6)
C023 0.048(6) 0.027(4) 0.054(6) 0.002(4) 0.012(5) 0.017(4)
C024 0.048(6) 0.039(5) 0.061(7) 0.002(4) 0.017(5) 0.024(5)
C026 0.101(9) 0.074(8) 0.041(6) 0.018(5) 0.012(6) 0.058(7)
C27 0.34(4) 0.044(8) 0.126(15) 0.031(9) 0.07(2) 0.044(16)
C027 0.066(8) 0.038(5) 0.051(6) 0.005(5) 0.007(6) 0.021(5)
C028 0.045(7) 0.054(6) 0.063(7) 0.022(6) -0.011(5) -0.007(5)
C28 0.16(2) 0.31(3) 0.135(17) -0.07(2) -0.022(15) 0.19(2)
C029 0.043(6) 0.048(6) 0.063(7) -0.006(5) 0.004(5) 0.025(5)
C29 0.21(3) 0.18(2) 0.15(2) -0.021(16) 0.034(19) 0.15(2)
C30 0.140(15) 0.089(12) 0.090(10) 0.069(9) 0.040(10) 0.025(12)
C030 0.067(8) 0.041(6) 0.061(7) 0.008(5) 0.010(6) 0.025(6)
C31 0.30(4) 0.121(18) 0.159(16) 0.108(14) 0.094(19) 0.11(2)
C032 0.087(9) 0.060(8) 0.064(8) -0.004(6) 0.024(7) 0.042(8)
C32 0.25(2) 0.082(11) 0.136(15) 0.050(11) 0.067(15) 0.105(12)
C033 0.082(11) 0.073(10) 0.063(7) -0.004(7) -0.021(7) 0.006(8)
C34 0.25(2) 0.053(10) 0.21(2) -0.009(13) 0.123(19) 0.034(13)
C034 0.075(9) 0.072(8) 0.070(9) 0.005(7) 0.040(8) 0.006(7)
C035 0.088(10) 0.060(7) 0.072(8) 0.030(7) 0.031(7) 0.006(7)
C036 0.061(9) 0.094(13) 0.086(10) 0.024(10) 0.007(7) -0.002(8)
C037 0.061(8) 0.120(12) 0.093(9) -0.026(9) -0.007(7) 0.063(8)
C038 0.156(18) 0.107(12) 0.035(6) 0.002(7) -0.001(9) 0.064(11)
C38 0.25(3) 0.13(2) 0.140(19) -0.078(15) 0.11(2) -0.02(2)
C039 0.122(12) 0.087(10) 0.079(11) 0.048(8) 0.031(10) 0.050(9)
C39 0.44(4) 0.085(13) 0.092(14) -0.020(10) -0.033(19) 0.15(2)
C041 0.093(15) 0.15(2) 0.122(13) 0.064(13) 0.062(12) 0.014(14)
C41 0.17(2) 0.097(18) 0.179(18) 0.011(18) -0.042(17) -0.051(14)
C42 0.170(19) 0.25(3) 0.103(14) -0.043(16) 0.006(14) 0.14(2)
C043 0.123(17) 0.036(7) 0.32(3) 0.002(14) 0.114(18) 0.015(9)
C44 0.129(15) 0.20(2) 0.25(3) -0.04(2) 0.132(18) 0.050(18)
C45 0.119(15) 0.23(2) 0.092(11) 0.021(14) -0.008(10) 0.130(16)
C047 0.141(19) 0.091(14) 0.24(2) 0.049(14) -0.008(16) 0.090(15)
C50 0.118(14) 0.20(2) 0.106(15) 0.118(16) 0.000(11) 0.005(13)
C54 0.22(3) 0.23(3) 0.144(17) 0.01(2) 0.04(2) -0.144(19)
C55 0.43(4) 0.059(14) 0.26(4) 0.049(18) 0.23(3) 0.054(19)
C73 0.21(2) 0.15(2) 0.22(3) -0.11(2) -0.12(2) 0.09(2)
C79 0.055(11) 0.171(18) 0.20(3) -0.028(15) -0.051(12) 0.036(10)
C126 0.069(11) 0.21(2) 0.23(3) 0.13(2) 0.075(14) 0.021(14)

loop_
_atom_type_symbol
_atom_type_description
_atom_type_scat_dispersion_real
_atom_type_scat_dispersion_imag
_atom_type_scat_source
C C 0.0033 0.0016 'International Tables Vol C Tables 4.2.6.8 and 6.1.1.4'
H H 0.0000 0.0000 'International Tables Vol C Tables 4.2.6.8 and 6.1.1.4'
Ag Ag -0.8971 1.1015 'International Tables Vol C Tables 4.2.6.8 and 6.1.1.4'
F F 0.0171 0.0103 'International Tables Vol C Tables 4.2.6.8 and 6.1.1.4'
S S 0.1246 0.1234 'International Tables Vol C Tables 4.2.6.8 and 6.1.1.4'
Sb Sb -0.5866 1.5461 'International Tables Vol C Tables 4.2.6.8 and 6.1.1.4'

loop_
_geom_angle_atom_site_label_1
_geom_angle_atom_site_label_2
_geom_angle_atom_site_label_3
_geom_angle
_geom_angle_site_symmetry_1
_geom_angle_site_symmetry_3
_geom_angle_publ_flag
Sb2 Sb0A F10 75.1(9) . . ?
Sb2 Sb0A F12 76.4(8) . . ?
Sb2 Sb0A F34 75.8(9) . . ?
F12 Sb0A F10 112.0(13) . . ?
F12 Sb0A F34 127.8(12) . . ?
F34 Sb0A F10 102.1(13) . . ?
Sb0A Sb2 F7 119.5(8) . . ?
Sb0A Sb2 F8 122.5(7) . . ?
Sb0A Sb2 F10 58.0(8) . . ?
Sb0A Sb2 F11 131.3(10) . . ?
Sb0A Sb2 F12 54.8(7) . . ?
Sb0A Sb2 F34 56.7(8) . . ?
F7 Sb2 F8 93.5(11) . . ?
F7 Sb2 F10 90.1(11) . . ?
F7 Sb2 F12 79.1(10) . . ?
F7 Sb2 F34 175.1(11) . . ?
F8 Sb2 F10 175.1(11) . . ?
F8 Sb2 F34 91.3(10) . . ?
F11 Sb2 F7 84.8(13) . . ?
F11 Sb2 F8 94.2(12) . . ?
F11 Sb2 F10 82.8(13) . . ?
F11 Sb2 F12 162.7(13) . . ?
F11 Sb2 F34 95.7(13) . . ?
F12 Sb2 F8 93.0(10) . . ?
F12 Sb2 F10 90.9(11) . . ?
F12 Sb2 F34 99.8(10) . . ?
F34 Sb2 F10 85.2(11) . . ?
Sb0A F10 Sb2 46.9(7) . . ?
Sb0A F12 Sb2 48.8(7) . . ?
Sb0A F34 Sb2 47.5(7) . . ?
F1 Sb1 F2 90.4(5) . . ?
F1 Sb1 F5 87.6(5) . . ?
F3 Sb1 F1 178.3(7) . . ?
F3 Sb1 F2 89.8(6) . . ?
F3 Sb1 F5 90.7(7) . . ?
F4 Sb1 F1 86.7(6) . . ?
F4 Sb1 F2 176.5(6) . . ?
F4 Sb1 F3 93.0(7) . . ?
F4 Sb1 F5 89.0(7) . . ?
F5 Sb1 F2 88.9(5) . . ?
F6 Sb1 F1 89.1(6) . . ?
F6 Sb1 F2 89.9(6) . . ?
F6 Sb1 F3 92.6(7) . . ?
F6 Sb1 F4 92.1(7) . . ?
F6 Sb1 F5 176.5(6) . . ?
Ag0J C1 Ag14 6.9(2) . . ?
C03P C1 Ag0J 119.5(13) . . ?
C03P C1 Ag14 117.7(12) . . ?
C016 C1 Ag0J 65.5(8) . . ?
C016 C1 Ag14 67.1(8) . . ?
C016 C1 C03P 174.9(17) . . ?
Sb5A Sb4 F04A 131.1(8) . . ?
Sb5A Sb4 F18 153.6(10) . . ?
Sb5A Sb4 F50 100.4(11) . . ?
Sb5A Sb4 F113 98.9(11) . . ?
Sb5A Sb4 F128 51.0(12) . . ?
Sb5A Sb4 F139 14.5(12) . . ?
F04A Sb4 F50 117.7(13) . . ?
F04A Sb4 F128 172.4(13) . . ?
F04A Sb4 F139 137.0(14) . . ?
F18 Sb4 F04A 63.0(10) . . ?
F18 Sb4 F50 56.9(13) . . ?
F18 Sb4 F113 102.2(13) . . ?
F18 Sb4 F128 118.7(14) . . ?
F18 Sb4 F139 139.1(14) . . ?
F50 Sb4 F128 66.3(14) . . ?
F50 Sb4 F139 86.9(16) . . ?
F113 Sb4 F04A 94.5(12) . . ?
F113 Sb4 F50 111.6(15) . . ?
F113 Sb4 F128 77.9(15) . . ?
F113 Sb4 F139 109.1(16) . . ?
F139 Sb4 F128 47.3(14) . . ?
Sb4 Sb5A F04A 34.9(6) . . ?
Sb4 Sb5A F18 14.8(6) . . ?
Sb4 Sb5A F50 58.7(10) . . ?
Sb4 Sb5A F113 59.0(9) . . ?
Sb4 Sb5A F128 110.2(15) . . ?
Sb4 Sb5A F139 157.8(18) . . ?
F18 Sb5A F04A 42.7(6) . . ?
F18 Sb5A F50 46.0(10) . . ?
F18 Sb5A F113 71.0(10) . . ?
F18 Sb5A F128 106.0(15) . . ?
F50 Sb5A F04A 87.6(11) . . ?
F113 Sb5A F04A 72.3(10) . . ?
F113 Sb5A F50 91.8(13) . . ?
F128 Sb5A F04A 144.4(15) . . ?
F128 Sb5A F50 68.8(15) . . ?
F128 Sb5A F113 81.8(16) . . ?
F139 Sb5A F04A 150(2) . . ?
F139 Sb5A F18 143.0(18) . . ?
F139 Sb5A F50 100(2) . . ?
F139 Sb5A F113 135(2) . . ?
F139 Sb5A F128 64(2) . . ?
Sb4 F04A Sb5A 14.0(2) . . ?
F18 F04A Sb4 32.1(6) . . ?
F18 F04A Sb5A 44.9(7) . . ?
Sb4 F18 Sb5A 11.7(5) . . ?
Sb4 F18 F04A 85.0(12) . . ?
Sb4 F18 F50 91.2(17) . . ?
F04A F18 Sb5A 92.4(10) . . ?
F50 F18 Sb5A 81.6(15) . . ?
F50 F18 F04A 162.7(18) . . ?
Sb4 F50 Sb5A 20.9(4) . . ?
F18 F50 Sb4 31.9(9) . . ?
F18 F50 Sb5A 52.4(12) . . ?
Sb4 F113 Sb5A 22.2(4) . . ?
Sb5A F128 Sb4 18.8(5) . . ?
F139 F128 Sb4 64(2) . . ?
F139 F128 Sb5A 46.8(19) . . ?
Sb5A F139 Sb4 7.7(6) . . ?
Sb5A F139 F128 70(3) . . ?
F128 F139 Sb4 68(2) . . ?
Ag0A Ag Ag0B 65.02(17) . . ?
Ag0A Ag Ag0N 120.00(10) . . ?
Ag0A Ag Ag0Q 87.56(10) . . ?
Ag0A Ag Ag2A 103.99(4) . . ?
Ag0A Ag Ag4 112.7(2) . . ?
Ag0A Ag Ag07 107.9(2) . . ?
Ag0A Ag Ag09 138.11(4) . . ?
Ag0A Ag Ag10 111.33(11) . . ?
Ag0N Ag Ag0B 114.6(2) . . ?
Ag0N Ag Ag4 59.9(2) . . ?
Ag0N Ag Ag07 60.30(18) . . ?
Ag0Q Ag Ag0B 61.6(2) . . ?
Ag0Q Ag Ag0N 54.24(16) . . ?
Ag0Q Ag Ag4 112.0(2) . . ?
Ag0Q Ag Ag07 110.77(18) . . ?
Ag2A Ag Ag0B 58.85(14) . . ?
Ag2A Ag Ag0N 127.59(10) . . ?
Ag2A Ag Ag0Q 105.00(11) . . ?
Ag2A Ag Ag4 127.97(19) . . ?
Ag2A Ag Ag07 132.37(17) . . ?
Ag2A Ag Ag09 58.35(3) . . ?
Ag4 Ag Ag0B 172.7(2) . . ?
Ag4 Ag Ag07 5.1(4) . . ?
Ag07 Ag Ag0B 168.8(2) . . ?
Ag09 Ag Ag0B 116.84(14) . . ?
Ag09 Ag Ag0N 97.88(10) . . ?
Ag09 Ag Ag0Q 131.96(10) . . ?
Ag09 Ag Ag4 69.72(19) . . ?
Ag09 Ag Ag07 74.34(17) . . ?
Ag10 Ag Ag0B 113.2(2) . . ?
Ag10 Ag Ag0N 8.75(17) . . ?
Ag10 Ag Ag0Q 51.61(18) . . ?
Ag10 Ag Ag2A 135.07(12) . . ?
Ag10 Ag Ag4 60.6(2) . . ?
Ag10 Ag Ag07 60.17(19) . . ?
Ag10 Ag Ag09 105.68(11) . . ?
S1 Ag Ag0A 153.78(7) . . ?
S1 Ag Ag0B 89.39(19) . . ?
S1 Ag Ag0N 64.10(11) . . ?
S1 Ag Ag0Q 74.49(11) . . ?
S1 Ag Ag2A 63.91(6) . . ?
S1 Ag Ag4 92.0(2) . . ?
S1 Ag Ag07 96.5(2) . . ?
S1 Ag Ag09 57.58(6) . . ?
S1 Ag Ag10 72.28(12) . . ?
S1 Ag S2 108.00(8) . . ?
S2 Ag Ag0A 79.64(6) . . ?
S2 Ag Ag0B 91.38(18) . . ?
S2 Ag Ag0N 151.86(13) . . ?
S2 Ag Ag0Q 152.96(13) . . ?
S2 Ag Ag2A 56.33(6) . . ?
S2 Ag Ag4 94.99(19) . . ?
S2 Ag Ag07 95.86(15) . . ?
S2 Ag Ag09 58.76(6) . . ?
S2 Ag Ag10 155.41(15) . . ?
C02K Ag Ag0A 53.2(4) . . ?
C02K Ag Ag0B 84.2(4) . . ?
C02K Ag Ag0N 66.8(4) . . ?
C02K Ag Ag0Q 52.0(4) . . ?
C02K Ag Ag2A 143.0(3) . . ?
C02K Ag Ag4 89.0(4) . . ?
C02K Ag Ag07 84.5(4) . . ?
C02K Ag Ag09 158.4(3) . . ?
C02K Ag Ag10 58.2(4) . . ?
C02K Ag S1 121.9(4) . . ?
C02K Ag S2 129.7(4) . . ?
Ag Ag0A Ag0B 62.34(18) . . ?
Ag Ag0A Ag1B 77.8(2) . . ?
Ag Ag0A Ag06 78.69(18) . . ?
Ag Ag0A Ag7A 65.4(2) . . ?
Ag0D Ag0A Ag 72.57(3) . . ?
Ag0D Ag0A Ag0B 133.80(18) . . ?
Ag0D Ag0A Ag1B 109.84(19) . . ?
Ag0D Ag0A Ag06 108.38(14) . . ?
Ag0D Ag0A Ag7A 137.2(2) . . ?
Ag1B Ag0A Ag0B 52.6(3) . . ?
Ag1B Ag0A Ag7A 54.2(3) . . ?
Ag06 Ag0A Ag0B 54.8(2) . . ?
Ag06 Ag0A Ag1B 2.2(4) . . ?
Ag06 Ag0A Ag7A 56.4(3) . . ?
Ag7A Ag0A Ag0B 3.5(4) . . ?
C01D Ag0A Ag 102.4(3) . . ?
C01D Ag0A Ag0B 42.7(4) . . ?
C01D Ag0A Ag0D 154.7(3) . . ?
C01D Ag0A Ag1B 45.7(4) . . ?
C01D Ag0A Ag06 46.9(3) . . ?
C01D Ag0A Ag7A 40.7(4) . . ?
C01D Ag0A C02K 118.5(5) . . ?
C02K Ag0A Ag 47.7(3) . . ?
C02K Ag0A Ag0B 79.9(4) . . ?
C02K Ag0A Ag0D 77.1(3) . . ?
C02K Ag0A Ag1B 121.2(4) . . ?
C02K Ag0A Ag06 122.8(4) . . ?
C02K Ag0A Ag7A 80.7(4) . . ?
C022 Ag0A Ag 117.0(3) . . ?
C022 Ag0A Ag0B 151.6(4) . . ?
C022 Ag0A Ag0D 49.1(4) . . ?
C022 Ag0A Ag1B 99.0(4) . . ?
C022 Ag0A Ag06 96.8(4) . . ?
C022 Ag0A Ag7A 152.9(4) . . ?
C022 Ag0A C01D 119.5(5) . . ?
C022 Ag0A C02K 122.0(5) . . ?
Ag Ag0B Ag0A 52.64(13) . . ?
Ag Ag0B Ag0Q 57.01(17) . . ?
Ag0G Ag0B Ag 76.4(3) . . ?
Ag0G Ag0B Ag0A 126.8(3) . . ?
Ag0G Ag0B Ag0Q 59.7(2) . . ?
Ag0G Ag0B Ag2A 65.7(2) . . ?
Ag0G Ag0B Ag06 127.6(4) . . ?
Ag0Q Ag0B Ag0A 78.59(17) . . ?
Ag1B Ag0B Ag 77.1(3) . . ?
Ag1B Ag0B Ag0A 61.2(3) . . ?
Ag1B Ag0B Ag0G 126.1(4) . . ?
Ag1B Ag0B Ag0Q 131.9(4) . . ?
Ag1B Ag0B Ag2A 60.4(3) . . ?
Ag1B Ag0B Ag06 3.7(4) . . ?
Ag2A Ag0B Ag 57.92(17) . . ?
Ag2A Ag0B Ag0A 94.4(3) . . ?
Ag2A Ag0B Ag0Q 100.8(3) . . ?
Ag06 Ag0B Ag 74.9(3) . . ?
Ag06 Ag0B Ag0A 57.5(3) . . ?
Ag06 Ag0B Ag0Q 128.9(3) . . ?
Ag06 Ag0B Ag2A 62.0(3) . . ?
Ag9A Ag0B Ag 80.4(3) . . ?
Ag9A Ag0B Ag0A 131.9(3) . . ?
Ag9A Ag0B Ag0G 6.2(2) . . ?
Ag9A Ag0B Ag0Q 65.8(3) . . ?
Ag9A Ag0B Ag1B 123.6(4) . . ?
Ag9A Ag0B Ag2A 63.7(3) . . ?
Ag9A Ag0B Ag06 125.5(4) . . ?
C01D Ag0B Ag 95.2(4) . . ?
C01D Ag0B Ag0A 45.0(3) . . ?
C01D Ag0B Ag0G 171.5(5) . . ?
C01D Ag0B Ag0Q 115.4(4) . . ?
C01D Ag0B Ag1B 50.8(5) . . ?
C01D Ag0B Ag2A 110.3(5) . . ?
C01D Ag0B Ag06 48.7(4) . . ?
C01D Ag0B Ag9A 173.9(6) . . ?
C01D Ag0B C01F 114.0(5) . . ?
C01F Ag0B Ag 100.7(4) . . ?
C01F Ag0B Ag0A 128.9(4) . . ?
C01F Ag0B Ag0G 68.7(3) . . ?
C01F Ag0B Ag0Q 126.9(4) . . ?
C01F Ag0B Ag1B 71.4(4) . . ?
C01F Ag0B Ag2A 43.1(3) . . ?
C01F Ag0B Ag06 74.9(4) . . ?
C01F Ag0B Ag9A 63.0(3) . . ?
C02A Ag0B Ag 99.4(4) . . ?
C02A Ag0B Ag0A 117.3(4) . . ?
C02A Ag0B Ag0G 51.8(4) . . ?
C02A Ag0B Ag0Q 45.0(4) . . ?
C02A Ag0B Ag1B 176.5(6) . . ?
C02A Ag0B Ag2A 117.3(5) . . ?
C02A Ag0B Ag06 173.9(5) . . ?
C02A Ag0B Ag9A 54.6(4) . . ?
C02A Ag0B C01D 130.8(6) . . ?
C02A Ag0B C01F 108.9(6) . . ?
Ag0L Ag0C Ag0T 125.2(3) . . ?
Ag0L Ag0C Ag0V 134.4(4) . . ?
Ag0L Ag0C Ag1A 82.9(3) . . ?
Ag0L Ag0C Ag5 120.1(3) . . ?
Ag0L Ag0C Ag6A 8.40(19) . . ?
Ag0L Ag0C Ag09 59.8(2) . . ?
Ag0T Ag0C Ag0V 54.76(16) . . ?
Ag0T Ag0C Ag1A 71.7(2) . . ?
Ag0T Ag0C Ag09 65.45(17) . . ?
Ag1A Ag0C Ag0V 52.42(13) . . ?
Ag5 Ag0C Ag0T 13.08(9) . . ?
Ag5 Ag0C Ag0V 67.5(2) . . ?
Ag5 Ag0C Ag1A 81.6(2) . . ?
Ag5 Ag0C Ag6A 127.0(3) . . ?
Ag5 Ag0C Ag09 62.73(17) . . ?
Ag6A Ag0C Ag0T 130.6(3) . . ?
Ag6A Ag0C Ag0V 129.7(3) . . ?
Ag6A Ag0C Ag1A 80.2(3) . . ?
Ag6A Ag0C Ag09 65.28(19) . . ?
Ag09 Ag0C Ag0V 97.3(2) . . ?
Ag09 Ag0C Ag1A 58.69(15) . . ?
C01L Ag0C Ag0L 174.6(5) . . ?
C01L Ag0C Ag0T 49.5(4) . . ?
C01L Ag0C Ag0V 44.9(3) . . ?
C01L Ag0C Ag1A 95.1(4) . . ?
C01L Ag0C Ag5 54.6(4) . . ?
C01L Ag0C Ag6A 174.4(5) . . ?
C01L Ag0C Ag09 114.9(4) . . ?
C01L Ag0C C017 112.2(5) . . ?
C016 Ag0C Ag0L 56.1(4) . . ?
C016 Ag0C Ag0T 160.1(5) . . ?
C016 Ag0C Ag0V 108.6(4) . . ?
C016 Ag0C Ag1A 89.5(4) . . ?
C016 Ag0C Ag5 170.9(5) . . ?
C016 Ag0C Ag6A 48.5(4) . . ?
C016 Ag0C Ag09 110.7(4) . . ?
C016 Ag0C C01L 129.0(5) . . ?
C016 Ag0C C017 116.7(6) . . ?
C017 Ag0C Ag0L 63.6(3) . . ?
C017 Ag0C Ag0T 74.6(3) . . ?
C017 Ag0C Ag0V 127.1(4) . . ?
C017 Ag0C Ag1A 101.1(3) . . ?
C017 Ag0C Ag5 63.5(3) . . ?
C017 Ag0C Ag6A 72.0(4) . . ?
C017 Ag0C Ag09 42.4(3) . . ?
Ag0A Ag0D Ag 54.43(3) . . ?
Ag0A Ag0D Ag0H 68.81(4) . . ?
Ag0A Ag0D Ag4 107.66(18) . . ?
Ag0A Ag0D Ag6A 115.32(15) . . ?
Ag0A Ag0D Ag07 109.10(15) . . ?
Ag0H Ag0D Ag 90.00(3) . . ?
Ag0H Ag0D Ag4 125.71(18) . . ?
Ag0H Ag0D Ag6A 75.37(13) . . ?
Ag4 Ag0D Ag 55.39(18) . . ?
Ag6A Ag0D Ag 74.27(12) . . ?
Ag6A Ag0D Ag4 56.94(19) . . ?
Ag07 Ag0D Ag 57.82(16) . . ?
Ag07 Ag0D Ag0H 129.46(17) . . ?
Ag07 Ag0D Ag4 3.8(3) . . ?
Ag07 Ag0D Ag6A 59.79(18) . . ?
C01K Ag0D Ag 90.4(3) . . ?
C01K Ag0D Ag0A 144.8(3) . . ?
C01K Ag0D Ag0H 116.7(3) . . ?
C01K Ag0D Ag4 39.0(3) . . ?
C01K Ag0D Ag6A 44.4(3) . . ?
C01K Ag0D Ag07 38.6(3) . . ?
C01K Ag0D C01S 26.3(4) . . ?
C01S Ag0D Ag 115.4(2) . . ?
C01S Ag0D Ag0A 167.8(2) . . ?
C01S Ag0D Ag0H 106.7(2) . . ?
C01S Ag0D Ag4 65.1(3) . . ?
C01S Ag0D Ag6A 52.7(3) . . ?
C01S Ag0D Ag07 64.3(3) . . ?
C022 Ag0D Ag 101.4(4) . . ?
C022 Ag0D Ag0A 50.7(4) . . ?
C022 Ag0D Ag0H 44.7(4) . . ?
C022 Ag0D Ag4 156.8(4) . . ?
C022 Ag0D Ag6A 120.1(4) . . ?
C022 Ag0D Ag07 159.1(4) . . ?
C022 Ag0D C01K 157.1(5) . . ?
C022 Ag0D C01S 134.3(5) . . ?
Ag0F Ag0E Ag1 55.0(3) . . ?
Ag0F Ag0E Ag2B 135.8(8) . . ?
Ag0V Ag0E Ag0F 72.2(4) . . ?
Ag0V Ag0E Ag1 17.27(11) . . ?
Ag0V Ag0E Ag1A 56.9(4) . . ?
Ag0V Ag0E Ag2B 117.0(7) . . ?
Ag0V Ag0E Ag3 119.6(7) . . ?
Ag0V Ag0E Ag4A 117.4(7) . . ?
Ag1 Ag0E Ag2B 127.9(7) . . ?
Ag1A Ag0E Ag0F 101.4(6) . . ?
Ag1A Ag0E Ag1 65.9(4) . . ?
Ag1A Ag0E Ag2B 61.9(4) . . ?
Ag3 Ag0E Ag0F 77.9(6) . . ?
Ag3 Ag0E Ag1 111.1(6) . . ?
Ag3 Ag0E Ag1A 80.3(5) . . ?
Ag3 Ag0E Ag2B 59.7(4) . . ?
Ag3 Ag0E Ag4A 62.8(4) . . ?
Ag4A Ag0E Ag0F 139.3(9) . . ?
Ag4A Ag0E Ag1 129.2(7) . . ?
Ag4A Ag0E Ag1A 63.4(4) . . ?
Ag4A Ag0E Ag2B 3.6(5) . . ?
Ag5B Ag0E Ag0F 5.5(3) . . ?
Ag5B Ag0E Ag0V 76.5(4) . . ?
Ag5B Ag0E Ag1 59.3(4) . . ?
Ag5B Ag0E Ag1A 101.5(6) . . ?
Ag5B Ag0E Ag2B 131.0(9) . . ?
Ag5B Ag0E Ag3 72.6(6) . . ?
Ag5B Ag0E Ag4A 134.5(9) . . ?
C13 Ag0E Ag0F 101.9(8) . . ?
C13 Ag0E Ag0V 171.7(7) . . ?
C13 Ag0E Ag1 156.2(8) . . ?
C13 Ag0E Ag1A 131.0(7) . . ?
C13 Ag0E Ag2B 71.3(5) . . ?
C13 Ag0E Ag3 63.5(6) . . ?
C13 Ag0E Ag4A 70.9(5) . . ?
C13 Ag0E Ag5B 98.0(8) . . ?
C019 Ag0E Ag0F 118.6(10) . . ?
C019 Ag0E Ag0V 157.5(8) . . ?
C019 Ag0E Ag1 160.7(10) . . ?
C019 Ag0E Ag1A 100.7(6) . . ?
C019 Ag0E Ag2B 41.0(5) . . ?
C019 Ag0E Ag3 50.9(6) . . ?
C019 Ag0E Ag4A 41.0(5) . . ?
C019 Ag0E Ag5B 113.4(11) . . ?
C019 Ag0E C13 30.7(5) . . ?
C019 Ag0E C023 149.7(11) . . ?
C023 Ag0E Ag0F 45.3(4) . . ?
C023 Ag0E Ag0V 52.3(5) . . ?
C023 Ag0E Ag1 41.7(4) . . ?
C023 Ag0E Ag1A 107.6(7) . . ?
C023 Ag0E Ag2B 169.2(9) . . ?
C023 Ag0E Ag3 123.2(9) . . ?
C023 Ag0E Ag4A 169.2(10) . . ?
C023 Ag0E Ag5B 50.6(5) . . ?
C023 Ag0E C13 119.5(9) . . ?
Ag0E Ag0F Ag0T 87.4(4) . . ?
Ag0E Ag0F Ag4B 8.3(4) . . ?
Ag0E Ag0F Ag5A 93.3(4) . . ?
Ag0S Ag0F Ag0E 126.0(5) . . ?
Ag0S Ag0F Ag0T 62.2(2) . . ?
Ag0S Ag0F Ag4B 129.0(3) . . ?
Ag0S Ag0F Ag5A 51.67(17) . . ?
Ag0T Ag0F Ag4B 83.5(3) . . ?
Ag1 Ag0F Ag0E 63.6(5) . . ?
Ag1 Ag0F Ag0S 105.4(3) . . ?
Ag1 Ag0F Ag0T 43.44(16) . . ?
Ag1 Ag0F Ag4B 56.1(3) . . ?
Ag1 Ag0F Ag5A 130.1(3) . . ?
Ag3B Ag0F Ag0E 1.6(9) . . ?
Ag3B Ag0F Ag0S 126.9(5) . . ?
Ag3B Ag0F Ag0T 87.0(5) . . ?
Ag3B Ag0F Ag1 62.4(5) . . ?
Ag3B Ag0F Ag4B 6.8(6) . . ?
Ag3B Ag0F Ag5A 94.8(5) . . ?
Ag5A Ag0F Ag0T 96.0(3) . . ?
Ag5A Ag0F Ag4B 101.0(2) . . ?
Ag7 Ag0F Ag0E 136.3(5) . . ?
Ag7 Ag0F Ag0S 11.29(11) . . ?
Ag7 Ag0F Ag0T 63.7(2) . . ?
Ag7 Ag0F Ag1 105.0(3) . . ?
Ag7 Ag0F Ag3B 137.1(5) . . ?
Ag7 Ag0F Ag4B 138.3(4) . . ?
Ag7 Ag0F Ag5A 60.7(2) . . ?
C01B Ag0F Ag0E 132.3(6) . . ?
C01B Ag0F Ag0S 49.8(4) . . ?
C01B Ag0F Ag0T 112.0(5) . . ?
C01B Ag0F Ag1 154.5(6) . . ?
C01B Ag0F Ag3B 133.9(6) . . ?
C01B Ag0F Ag4B 140.6(5) . . ?
C01B Ag0F Ag5A 43.6(3) . . ?
C01B Ag0F Ag7 49.5(4) . . ?
C01B Ag0F C023 158.1(7) . . ?
C023 Ag0F Ag0E 48.3(5) . . ?
C023 Ag0F Ag0S 151.8(6) . . ?
C023 Ag0F Ag0T 89.7(5) . . ?
C023 Ag0F Ag1 46.5(4) . . ?
C023 Ag0F Ag3B 46.8(6) . . ?
C023 Ag0F Ag4B 41.2(4) . . ?
C023 Ag0F Ag5A 140.9(4) . . ?
C023 Ag0F Ag7 150.0(5) . . ?
Ag0B Ag0G Ag0K 113.5(2) . . ?
Ag0B Ag0G Ag0P 166.2(3) . . ?
Ag0B Ag0G Ag0Q 65.3(2) . . ?
Ag0B Ag0G Ag2A 59.7(2) . . ?
Ag0B Ag0G Ag7A 3.0(4) . . ?
Ag0K Ag0G Ag2A 79.29(17) . . ?
Ag0P Ag0G Ag0K 60.11(19) . . ?
Ag0P Ag0G Ag2A 106.5(2) . . ?
Ag0Q Ag0G Ag0K 178.5(3) . . ?
Ag0Q Ag0G Ag0P 121.28(18) . . ?
Ag0Q Ag0G Ag2A 100.6(2) . . ?
Ag7A Ag0G Ag0K 114.8(2) . . ?
Ag7A Ag0G Ag0P 169.2(3) . . ?
Ag7A Ag0G Ag0Q 63.9(3) . . ?
Ag7A Ag0G Ag2A 62.8(2) . . ?
Ag9 Ag0G Ag0B 106.6(2) . . ?
Ag9 Ag0G Ag0K 7.37(17) . . ?
Ag9 Ag0G Ag0P 66.3(2) . . ?
Ag9 Ag0G Ag0Q 171.7(3) . . ?
Ag9 Ag0G Ag2A 72.92(18) . . ?
Ag9 Ag0G Ag7A 108.0(3) . . ?
Ag9 Ag0G Ag13 176.0(3) . . ?
Ag11 Ag0G Ag0B 172.6(4) . . ?
Ag11 Ag0G Ag0K 64.6(2) . . ?
Ag11 Ag0G Ag0P 6.84(18) . . ?
Ag11 Ag0G Ag0Q 116.7(2) . . ?
Ag11 Ag0G Ag2A 113.0(3) . . ?
Ag11 Ag0G Ag7A 175.6(4) . . ?
Ag11 Ag0G Ag9 71.1(3) . . ?
Ag11 Ag0G Ag13 108.9(2) . . ?
Ag13 Ag0G Ag0B 74.0(2) . . ?
Ag13 Ag0G Ag0K 170.2(3) . . ?
Ag13 Ag0G Ag0P 114.03(18) . . ?
Ag13 Ag0G Ag0Q 10.27(12) . . ?
Ag13 Ag0G Ag2A 110.4(2) . . ?
Ag13 Ag0G Ag7A 72.3(3) . . ?
S1 Ag0G Ag0B 96.9(3) . . ?
S1 Ag0G Ag0K 106.3(3) . . ?
S1 Ag0G Ag0P 74.78(18) . . ?
S1 Ag0G Ag0Q 74.9(2) . . ?
S1 Ag0G Ag2A 60.87(15) . . ?
S1 Ag0G Ag7A 98.9(3) . . ?
S1 Ag0G Ag9 105.5(3) . . ?
S1 Ag0G Ag11 77.3(2) . . ?
S1 Ag0G Ag13 78.29(19) . . ?
C02A Ag0G Ag0B 48.3(4) . . ?
C02A Ag0G Ag0K 130.8(4) . . ?
C02A Ag0G Ag0P 145.4(4) . . ?
C02A Ag0G Ag0Q 47.7(3) . . ?
C02A Ag0G Ag2A 107.9(4) . . ?
C02A Ag0G Ag7A 45.3(4) . . ?
C02A Ag0G Ag9 128.5(4) . . ?
C02A Ag0G Ag11 138.7(5) . . ?
C02A Ag0G Ag13 48.8(3) . . ?
C02A Ag0G S1 119.8(4) . . ?
C17 Ag0G Ag0B 134.1(4) . . ?
C17 Ag0G Ag0K 42.0(3) . . ?
C17 Ag0G Ag0P 50.7(4) . . ?
C17 Ag0G Ag0Q 138.1(4) . . ?
C17 Ag0G Ag2A 121.3(4) . . ?
C17 Ag0G Ag7A 133.0(5) . . ?
C17 Ag0G Ag9 48.6(4) . . ?
C17 Ag0G Ag11 49.8(4) . . ?
C17 Ag0G Ag13 128.2(4) . . ?
C17 Ag0G S1 124.7(5) . . ?
C17 Ag0G C02A 111.4(6) . . ?
Ag0D Ag0H Ag1B 97.6(2) . . ?
Ag0J Ag0H Ag0D 96.73(10) . . ?
Ag0J Ag0H Ag1B 101.0(2) . . ?
Ag0J Ag0H Ag06 102.40(19) . . ?
Ag0J Ag0H Ag14 4.8(2) . . ?
Ag0J Ag0H S2 63.88(13) . . ?
Ag06 Ag0H Ag0D 96.45(18) . . ?
Ag06 Ag0H Ag1B 1.7(4) . . ?
Ag14 Ag0H Ag0D 100.90(14) . . ?
Ag14 Ag0H Ag1B 98.0(2) . . ?
Ag14 Ag0H Ag06 99.4(2) . . ?
S2 Ag0H Ag0D 69.29(6) . . ?
S2 Ag0H Ag1B 51.2(2) . . ?
S2 Ag0H Ag06 51.52(17) . . ?
S2 Ag0H Ag14 63.75(14) . . ?
C01U Ag0H Ag0D 144.2(4) . . ?
C01U Ag0H Ag0J 50.3(4) . . ?
C01U Ag0H Ag1B 102.0(4) . . ?
C01U Ag0H Ag06 103.7(4) . . ?
C01U Ag0H Ag14 47.1(4) . . ?
C01U Ag0H S2 100.8(3) . . ?
C01U Ag0H C020 131.2(5) . . ?
C01U Ag0H C022 159.7(5) . . ?
C020 Ag0H Ag0D 66.8(3) . . ?
C020 Ag0H Ag0J 146.8(3) . . ?
C020 Ag0H Ag1B 109.4(4) . . ?
C020 Ag0H Ag06 107.8(4) . . ?
C020 Ag0H Ag14 151.0(4) . . ?
C020 Ag0H S2 128.0(3) . . ?
C022 Ag0H Ag0D 42.9(4) . . ?
C022 Ag0H Ag0J 138.8(4) . . ?
C022 Ag0H Ag1B 93.8(4) . . ?
C022 Ag0H Ag06 92.1(4) . . ?
C022 Ag0H Ag14 143.3(4) . . ?
C022 Ag0H S2 99.0(4) . . ?
C022 Ag0H C020 29.1(5) . . ?
C1 Ag0J Ag0H 142.0(4) . . ?
C1 Ag0J Ag0L 75.9(4) . . ?
C1 Ag0J Ag1A 112.5(4) . . ?
C1 Ag0J Ag6A 76.0(4) . . ?
C1 Ag0J Ag08 142.1(4) . . ?
Ag0H Ag0J Ag0L 93.71(19) . . ?
Ag0H Ag0J Ag1A 100.02(15) . . ?
Ag0H Ag0J Ag08 73.37(10) . . ?
Ag0L Ag0J Ag1A 76.73(18) . . ?
Ag6A Ag0J Ag0H 89.95(19) . . ?
Ag6A Ag0J Ag0L 6.1(2) . . ?
Ag6A Ag0J Ag1A 82.1(2) . . ?
Ag6A Ag0J Ag08 128.5(2) . . ?
Ag08 Ag0J Ag0L 125.2(2) . . ?
Ag08 Ag0J Ag1A 54.91(8) . . ?
C01U Ag0J C1 130.8(5) . . ?
C01U Ag0J Ag0H 50.0(4) . . ?
C01U Ag0J Ag0L 143.8(4) . . ?
C01U Ag0J Ag1A 106.3(4) . . ?
C01U Ag0J Ag6A 139.7(4) . . ?
C01U Ag0J Ag08 52.3(4) . . ?
C01U Ag0J C016 160.8(5) . . ?
C016 Ag0J C1 30.5(4) . . ?
C016 Ag0J Ag0H 137.0(4) . . ?
C016 Ag0J Ag0L 48.2(4) . . ?
C016 Ag0J Ag1A 90.6(3) . . ?
C016 Ag0J Ag6A 50.1(4) . . ?
C016 Ag0J Ag08 141.0(3) . . ?
Ag0G Ag0K Ag3 98.53(17) . . ?
Ag0G Ag0K Ag11 52.08(19) . . ?
Ag0P Ag0K Ag0G 59.29(16) . . ?
Ag0P Ag0K Ag3 119.3(2) . . ?
Ag0P Ag0K Ag11 8.67(16) . . ?
Ag0R Ag0K Ag0G 97.29(16) . . ?
Ag0R Ag0K Ag0P 128.6(2) . . ?
Ag0R Ag0K Ag3 11.84(6) . . ?
Ag0R Ag0K Ag5A 62.42(13) . . ?
Ag0R Ag0K Ag9A 93.01(18) . . ?
Ag0R Ag0K Ag11 130.4(2) . . ?
Ag3 Ag0K Ag11 122.5(2) . . ?
Ag5A Ag0K Ag0G 123.6(2) . . ?
Ag5A Ag0K Ag0P 91.69(18) . . ?
Ag5A Ag0K Ag3 52.07(12) . . ?
Ag5A Ag0K Ag11 99.9(2) . . ?
Ag9A Ag0K Ag0G 5.9(2) . . ?
Ag9A Ag0K Ag0P 65.20(19) . . ?
Ag9A Ag0K Ag3 95.17(19) . . ?
Ag9A Ag0K Ag5A 125.0(2) . . ?
Ag9A Ag0K Ag11 58.0(2) . . ?
C01V Ag0K Ag0G 146.7(4) . . ?
C01V Ag0K Ag0P 136.1(4) . . ?
C01V Ag0K Ag0R 49.4(4) . . ?
C01V Ag0K Ag3 48.7(4) . . ?
C01V Ag0K Ag5A 45.8(4) . . ?
C01V Ag0K Ag9A 142.4(4) . . ?
C01V Ag0K Ag11 144.7(5) . . ?
C17 Ag0K Ag0G 47.9(4) . . ?
C17 Ag0K Ag0P 50.9(4) . . ?
C17 Ag0K Ag0R 143.0(4) . . ?
C17 Ag0K Ag3 146.3(4) . . ?
C17 Ag0K Ag5A 142.0(5) . . ?
C17 Ag0K Ag9A 51.2(4) . . ?
C17 Ag0K Ag11 43.2(4) . . ?
C17 Ag0K C01V 163.7(6) . . ?
Ag0C Ag0L Ag0J 79.0(2) . . ?
Ag0C Ag0L Ag4 128.4(3) . . ?
Ag0C Ag0L Ag07 133.6(3) . . ?
Ag0C Ag0L Ag09 68.4(2) . . ?
Ag0C Ag0L Ag14 74.9(3) . . ?
Ag0C Ag0L Ag15 4.2(3) . . ?
Ag0C Ag0L S2 96.2(3) . . ?
Ag0C Ag0L C017 56.1(3) . . ?
Ag0J Ag0L Ag14 4.32(17) . . ?
Ag4 Ag0L Ag0J 146.4(4) . . ?
Ag4 Ag0L Ag07 5.3(4) . . ?
Ag4 Ag0L Ag14 148.9(4) . . ?
Ag07 Ag0L Ag0J 143.0(3) . . ?
Ag07 Ag0L Ag14 145.9(4) . . ?
Ag09 Ag0L Ag0J 104.3(3) . . ?
Ag09 Ag0L Ag4 75.0(2) . . ?
Ag09 Ag0L Ag07 79.3(2) . . ?
Ag09 Ag0L Ag14 101.1(3) . . ?
Ag15 Ag0L Ag0J 75.3(3) . . ?
Ag15 Ag0L Ag4 132.6(3) . . ?
Ag15 Ag0L Ag07 137.7(3) . . ?
Ag15 Ag0L Ag09 71.6(2) . . ?
Ag15 Ag0L Ag14 71.3(3) . . ?
Ag15 Ag0L S2 96.1(3) . . ?
S2 Ag0L Ag0J 60.93(18) . . ?
S2 Ag0L Ag4 93.5(3) . . ?
S2 Ag0L Ag07 93.5(3) . . ?
S2 Ag0L Ag09 57.71(17) . . ?
S2 Ag0L Ag14 60.53(19) . . ?
C01K Ag0L Ag0C 159.9(5) . . ?
C01K Ag0L Ag0J 114.3(3) . . ?
C01K Ag0L Ag4 46.9(4) . . ?
C01K Ag0L Ag07 41.8(4) . . ?
C01K Ag0L Ag09 119.1(4) . . ?
C01K Ag0L Ag14 118.6(3) . . ?
C01K Ag0L Ag15 160.5(5) . . ?
C01K Ag0L S2 103.4(4) . . ?
C01K Ag0L C017 114.5(4) . . ?
C016 Ag0L Ag0C 53.1(4) . . ?
C016 Ag0L Ag0J 45.5(3) . . ?
C016 Ag0L Ag4 164.2(5) . . ?
C016 Ag0L Ag07 162.5(5) . . ?
C016 Ag0L Ag09 115.8(4) . . ?
C016 Ag0L Ag14 44.0(3) . . ?
C016 Ag0L Ag15 49.0(4) . . ?
C016 Ag0L S2 102.0(4) . . ?
C016 Ag0L C01K 125.0(5) . . ?
C016 Ag0L C017 106.7(5) . . ?
C017 Ag0L Ag0J 130.8(4) . . ?
C017 Ag0L Ag4 72.3(3) . . ?
C017 Ag0L Ag07 77.4(3) . . ?
C017 Ag0L Ag09 44.1(2) . . ?
C017 Ag0L Ag14 126.4(4) . . ?
C017 Ag0L Ag15 60.3(3) . . ?
C017 Ag0L S2 101.7(3) . . ?
Ag0G Ag0M Ag8 86.8(2) . . ?
Ag0G Ag0M Ag10 89.6(2) . . ?
Ag0N Ag0M Ag0G 94.2(2) . . ?
Ag0N Ag0M Ag0P 127.9(2) . . ?
Ag0N Ag0M Ag0Q 55.09(18) . . ?
Ag0N Ag0M Ag0U 90.86(18) . . ?
Ag0N Ag0M Ag8 98.60(19) . . ?
Ag0N Ag0M Ag10 7.33(18) . . ?
Ag0P Ag0M Ag0G 56.45(18) . . ?
Ag0P Ag0M Ag8 44.67(15) . . ?
Ag0P Ag0M Ag10 128.94(19) . . ?
Ag0Q Ag0M Ag0G 56.9(2) . . ?
Ag0Q Ag0M Ag0P 113.3(2) . . ?
Ag0Q Ag0M Ag8 128.42(18) . . ?
Ag0Q Ag0M Ag10 47.82(17) . . ?
Ag0U Ag0M Ag0G 94.1(2) . . ?
Ag0U Ag0M Ag0P 54.96(14) . . ?
Ag0U Ag0M Ag0Q 128.28(19) . . ?
Ag0U Ag0M Ag8 10.29(10) . . ?
Ag0U Ag0M Ag10 96.91(17) . . ?
Ag10 Ag0M Ag8 104.09(18) . . ?
Ag11 Ag0M Ag0G 52.6(2) . . ?
Ag11 Ag0M Ag0N 130.3(2) . . ?
Ag11 Ag0M Ag0P 6.14(19) . . ?
Ag11 Ag0M Ag0Q 109.5(2) . . ?
Ag11 Ag0M Ag0U 61.08(19) . . ?
Ag11 Ag0M Ag8 50.79(19) . . ?
Ag11 Ag0M Ag10 130.5(2) . . ?
Ag13 Ag0M Ag0G 55.9(2) . . ?
Ag13 Ag0M Ag0N 61.90(19) . . ?
Ag13 Ag0M Ag0P 112.2(2) . . ?
Ag13 Ag0M Ag0Q 7.42(18) . . ?
Ag13 Ag0M Ag0U 134.3(2) . . ?
Ag13 Ag0M Ag8 133.3(2) . . ?
Ag13 Ag0M Ag10 54.59(18) . . ?
Ag13 Ag0M Ag11 107.8(3) . . ?
C02G Ag0M Ag0G 105.0(4) . . ?
C02G Ag0M Ag0N 48.0(4) . . ?
C02G Ag0M Ag0P 161.4(4) . . ?
C02G Ag0M Ag0Q 48.3(4) . . ?
C02G Ag0M Ag0U 134.9(4) . . ?
C02G Ag0M Ag8 144.5(4) . . ?
C02G Ag0M Ag10 44.1(4) . . ?
C02G Ag0M Ag11 156.7(5) . . ?
C02G Ag0M Ag13 49.2(4) . . ?
C02G Ag0M C1A 153.9(5) . . ?
C1A Ag0M Ag0G 100.7(4) . . ?
C1A Ag0M Ag0N 134.8(4) . . ?
C1A Ag0M Ag0P 44.3(3) . . ?
C1A Ag0M Ag0Q 157.6(4) . . ?
C1A Ag0M Ag0U 46.0(3) . . ?
C1A Ag0M Ag8 40.9(3) . . ?
C1A Ag0M Ag10 141.6(4) . . ?
C1A Ag0M Ag11 48.1(4) . . ?
C1A Ag0M Ag13 155.2(4) . . ?
Ag Ag0N Ag07 60.5(2) . . ?
Ag Ag0N Ag12 80.86(18) . . ?
Ag0M Ag0N Ag 100.6(2) . . ?
Ag0M Ag0N Ag4 140.0(3) . . ?
Ag0M Ag0N Ag07 144.8(3) . . ?
Ag0M Ag0N Ag12 82.1(2) . . ?
Ag0Q Ag0N Ag 61.68(14) . . ?
Ag0Q Ag0N Ag0M 66.5(2) . . ?
Ag0Q Ag0N Ag4 119.2(3) . . ?
Ag0Q Ag0N Ag07 117.8(3) . . ?
Ag0Q Ag0N Ag12 123.3(3) . . ?
Ag0Q Ag0N Ag13 11.17(12) . . ?
Ag4 Ag0N Ag 60.1(2) . . ?
Ag4 Ag0N Ag07 5.1(4) . . ?
Ag4 Ag0N Ag12 61.4(3) . . ?
Ag8A Ag0N Ag 105.2(2) . . ?
Ag8A Ag0N Ag0M 6.9(2) . . ?
Ag8A Ag0N Ag0Q 73.3(2) . . ?
Ag8A Ag0N Ag4 138.0(3) . . ?
Ag8A Ag0N Ag07 143.1(3) . . ?
Ag8A Ag0N Ag12 78.0(2) . . ?
Ag8A Ag0N Ag13 62.5(2) . . ?
Ag10 Ag0N Ag 59.7(13) . . ?
Ag10 Ag0N Ag0M 125.6(15) . . ?
Ag10 Ag0N Ag0Q 59.6(14) . . ?
Ag10 Ag0N Ag4 77.3(14) . . ?
Ag10 Ag0N Ag07 72.9(14) . . ?
Ag10 Ag0N Ag8A 132.3(15) . . ?
Ag10 Ag0N Ag12 133.6(15) . . ?
Ag10 Ag0N Ag13 70.0(14) . . ?
Ag10 Ag0N C01M 129.0(16) . . ?
Ag10 Ag0N C01Q 109.8(15) . . ?
Ag10 Ag0N C02G 92.7(15) . . ?
Ag12 Ag0N Ag07 66.5(3) . . ?
Ag13 Ag0N Ag 69.49(15) . . ?
Ag13 Ag0N Ag0M 55.72(19) . . ?
Ag13 Ag0N Ag4 128.8(3) . . ?
Ag13 Ag0N Ag07 127.9(3) . . ?
Ag13 Ag0N Ag12 120.1(3) . . ?
C01M Ag0N Ag 122.9(4) . . ?
C01M Ag0N Ag0M 104.7(3) . . ?
C01M Ag0N Ag0Q 171.1(4) . . ?
C01M Ag0N Ag4 67.8(4) . . ?
C01M Ag0N Ag07 69.7(4) . . ?
C01M Ag0N Ag8A 97.8(3) . . ?
C01M Ag0N Ag12 53.9(4) . . ?
C01M Ag0N Ag13 160.0(3) . . ?
C01Q Ag0N Ag 96.3(4) . . ?
C01Q Ag0N Ag0M 123.1(5) . . ?
C01Q Ag0N Ag0Q 157.9(4) . . ?
C01Q Ag0N Ag4 39.7(4) . . ?
C01Q Ag0N Ag07 41.9(4) . . ?
C01Q Ag0N Ag8A 117.0(5) . . ?
C01Q Ag0N Ag12 47.7(4) . . ?
C01Q Ag0N Ag13 164.0(5) . . ?
C01Q Ag0N C01M 28.2(4) . . ?
C01Q Ag0N C02G 147.6(6) . . ?
C02G Ag0N Ag 115.5(4) . . ?
C02G Ag0N Ag0M 47.7(4) . . ?
C02G Ag0N Ag0Q 54.3(4) . . ?
C02G Ag0N Ag4 169.9(5) . . ?
C02G Ag0N Ag07 165.2(5) . . ?
C02G Ag0N Ag8A 50.6(4) . . ?
C02G Ag0N Ag12 128.1(4) . . ?
C02G Ag0N Ag13 46.0(4) . . ?
C02G Ag0N C01M 119.5(5) . . ?
Ag0G Ag0P Ag0K 60.60(16) . . ?
Ag0G Ag0P Ag0M 62.24(16) . . ?
Ag0G Ag0P Ag8A 66.62(18) . . ?
Ag0G Ag0P Ag9 53.62(16) . . ?
Ag0G Ag0P Ag9A 5.5(2) . . ?
Ag0K Ag0P Ag0M 122.69(19) . . ?
Ag0K Ag0P Ag8A 127.2(2) . . ?
Ag0K Ag0P Ag9 7.94(13) . . ?
Ag0K Ag0P Ag9A 55.11(16) . . ?
Ag0M Ag0P Ag8A 6.15(19) . . ?
Ag0M Ag0P Ag9 115.9(2) . . ?
Ag0M Ag0P Ag9A 67.75(17) . . ?
Ag0U Ag0P Ag0G 100.43(18) . . ?
Ag0U Ag0P Ag0K 137.50(18) . . ?
Ag0U Ag0P Ag0M 58.01(13) . . ?
Ag0U Ag0P Ag3A 69.26(11) . . ?
Ag0U Ag0P Ag8A 51.95(14) . . ?
Ag0U Ag0P Ag9 131.61(18) . . ?
Ag0U Ag0P Ag9A 104.25(19) . . ?
Ag3A Ag0P Ag0G 72.82(16) . . ?
Ag3A Ag0P Ag0K 68.78(13) . . ?
Ag3A Ag0P Ag0M 98.24(15) . . ?
Ag3A Ag0P Ag8A 95.98(17) . . ?
Ag3A Ag0P Ag9 64.32(13) . . ?
Ag3A Ag0P Ag9A 71.01(17) . . ?
Ag8 Ag0P Ag0G 108.8(2) . . ?
Ag8 Ag0P Ag0K 133.33(19) . . ?
Ag8 Ag0P Ag0M 70.37(19) . . ?
Ag8 Ag0P Ag0U 12.36(15) . . ?
Ag8 Ag0P Ag3A 64.87(12) . . ?
Ag8 Ag0P Ag8A 64.3(2) . . ?
Ag8 Ag0P Ag9 129.16(19) . . ?
Ag8 Ag0P Ag9A 111.9(2) . . ?
Ag9 Ag0P Ag8A 120.1(2) . . ?
Ag9 Ag0P Ag9A 48.11(17) . . ?
Ag9A Ag0P Ag8A 72.11(19) . . ?
C1A Ag0P Ag0G 106.7(4) . . ?
C1A Ag0P Ag0K 165.4(4) . . ?
C1A Ag0P Ag0M 44.6(4) . . ?
C1A Ag0P Ag0U 47.7(3) . . ?
C1A Ag0P Ag3A 116.3(4) . . ?
C1A Ag0P Ag8 55.1(4) . . ?
C1A Ag0P Ag8A 40.9(4) . . ?
C1A Ag0P Ag9 160.1(4) . . ?
C1A Ag0P Ag9A 112.2(4) . . ?
C1A Ag0P C11A 117.4(5) . . ?
C1A Ag0P C17 124.5(5) . . ?
C11A Ag0P Ag0G 114.1(3) . . ?
C11A Ag0P Ag0K 76.3(4) . . ?
C11A Ag0P Ag0M 133.2(4) . . ?
C11A Ag0P Ag0U 79.1(4) . . ?
C11A Ag0P Ag3A 45.0(2) . . ?
C11A Ag0P Ag8 67.6(4) . . ?
C11A Ag0P Ag8A 128.1(4) . . ?
C11A Ag0P Ag9 77.9(3) . . ?
C11A Ag0P Ag9A 110.6(3) . . ?
C17 Ag0P Ag0G 48.0(4) . . ?
C17 Ag0P Ag0K 42.2(3) . . ?
C17 Ag0P Ag0M 93.9(4) . . ?
C17 Ag0P Ag0U 147.3(4) . . ?
C17 Ag0P Ag3A 102.3(3) . . ?
C17 Ag0P Ag8 156.8(4) . . ?
C17 Ag0P Ag8A 99.9(4) . . ?
C17 Ag0P Ag9 42.2(3) . . ?
C17 Ag0P Ag9A 45.0(4) . . ?
C17 Ag0P C11A 118.2(5) . . ?
Ag Ag0Q Ag0B 61.4(2) . . ?
Ag Ag0Q Ag0M 97.22(18) . . ?
Ag Ag0Q Ag7A 63.8(2) . . ?
Ag0B Ag0Q Ag7A 3.6(4) . . ?
Ag0G Ag0Q Ag 76.41(19) . . ?
Ag0G Ag0Q Ag0B 55.0(2) . . ?
Ag0G Ag0Q Ag0M 63.04(18) . . ?
Ag0G Ag0Q Ag7A 57.7(2) . . ?
Ag0M Ag0Q Ag0B 117.4(3) . . ?
Ag0M Ag0Q Ag7A 120.4(3) . . ?
Ag0N Ag0Q Ag 64.08(17) . . ?
Ag0N Ag0Q Ag0B 124.1(3) . . ?
Ag0N Ag0Q Ag0G 100.9(2) . . ?
Ag0N Ag0Q Ag0M 58.44(17) . . ?
Ag0N Ag0Q Ag7A 127.0(3) . . ?
Ag10 Ag0Q Ag 61.06(17) . . ?
Ag10 Ag0Q Ag0B 122.4(3) . . ?
Ag10 Ag0Q Ag0G 108.2(3) . . ?
Ag10 Ag0Q Ag0M 68.1(2) . . ?
Ag10 Ag0Q Ag0N 9.77(18) . . ?
Ag10 Ag0Q Ag7A 124.9(3) . . ?
Ag10 Ag0Q C027 167.9(4) . . ?
Ag13 Ag0Q Ag 129.6(12) . . ?
Ag13 Ag0Q Ag0B 110.7(12) . . ?
Ag13 Ag0Q Ag0G 63.2(11) . . ?
Ag13 Ag0Q Ag0M 38.5(10) . . ?
Ag13 Ag0Q Ag0N 94.3(11) . . ?
Ag13 Ag0Q Ag7A 111.5(12) . . ?
Ag13 Ag0Q Ag10 103.3(11) . . ?
Ag13 Ag0Q C02A 73.8(12) . . ?
Ag13 Ag0Q C02G 57.4(11) . . ?
Ag13 Ag0Q C02K 164.1(13) . . ?
Ag13 Ag0Q C027 64.7(11) . . ?
C02A Ag0Q Ag 101.9(3) . . ?
C02A Ag0Q Ag0B 43.1(4) . . ?
C02A Ag0Q Ag0G 48.8(3) . . ?
C02A Ag0Q Ag0M 100.1(4) . . ?
C02A Ag0Q Ag0N 149.8(4) . . ?
C02A Ag0Q Ag7A 42.1(4) . . ?
C02A Ag0Q Ag10 156.1(4) . . ?
C02A Ag0Q C02G 130.9(5) . . ?
C02A Ag0Q C02K 120.4(5) . . ?
C02A Ag0Q C027 25.8(4) . . ?
C02G Ag0Q Ag 112.7(4) . . ?
C02G Ag0Q Ag0B 160.8(4) . . ?
C02G Ag0Q Ag0G 106.4(4) . . ?
C02G Ag0Q Ag0M 43.6(4) . . ?
C02G Ag0Q Ag0N 49.1(3) . . ?
C02G Ag0Q Ag7A 164.0(5) . . ?
C02G Ag0Q Ag10 54.3(4) . . ?
C02G Ag0Q C02K 108.7(5) . . ?
C02G Ag0Q C027 114.7(5) . . ?
C02K Ag0Q Ag 44.7(3) . . ?
C02K Ag0Q Ag0B 80.3(4) . . ?
C02K Ag0Q Ag0G 119.2(4) . . ?
C02K Ag0Q Ag0M 126.6(4) . . ?
C02K Ag0Q Ag0N 69.9(4) . . ?
C02K Ag0Q Ag7A 80.1(4) . . ?
C02K Ag0Q Ag10 60.8(4) . . ?
C02K Ag0Q C027 131.2(5) . . ?
C027 Ag0Q Ag 126.9(3) . . ?
C027 Ag0Q Ag0B 65.9(3) . . ?
C027 Ag0Q Ag0G 68.4(3) . . ?
C027 Ag0Q Ag0M 100.6(4) . . ?
C027 Ag0Q Ag0N 158.8(4) . . ?
C027 Ag0Q Ag7A 64.0(4) . . ?
Ag0K Ag0R Ag2A 87.09(13) . . ?
Ag0K Ag0R Ag2B 144.8(3) . . ?
Ag0K Ag0R Ag4A 148.3(3) . . ?
Ag0K Ag0R Ag5A 61.26(13) . . ?
Ag2A Ag0R Ag4A 69.2(3) . . ?
Ag2A Ag0R Ag5A 104.57(8) . . ?
Ag2B Ag0R Ag2A 66.5(3) . . ?
Ag2B Ag0R Ag4A 3.5(6) . . ?
Ag2B Ag0R Ag5A 145.4(3) . . ?
Ag3 Ag0R Ag0K 104.6(5) . . ?
Ag3 Ag0R Ag2A 82.0(4) . . ?
Ag3 Ag0R Ag2B 94.7(5) . . ?
Ag3 Ag0R Ag4A 93.0(5) . . ?
Ag3 Ag0R Ag5A 50.8(4) . . ?
Ag3 Ag0R Ag9 107.4(5) . . ?
Ag3 Ag0R C01F 127.0(5) . . ?
Ag3 Ag0R C01V 93.8(6) . . ?
Ag3 Ag0R C019 79.3(5) . . ?
Ag5A Ag0R Ag4A 143.5(3) . . ?
Ag9 Ag0R Ag0K 7.5(2) . . ?
Ag9 Ag0R Ag2A 80.77(14) . . ?
Ag9 Ag0R Ag2B 137.4(3) . . ?
Ag9 Ag0R Ag4A 140.9(3) . . ?
Ag9 Ag0R Ag5A 67.10(16) . . ?
C01F Ag0R Ag0K 76.2(3) . . ?
C01F Ag0R Ag2A 45.0(3) . . ?
C01F Ag0R Ag2B 68.7(4) . . ?
C01F Ag0R Ag4A 72.2(4) . . ?
C01F Ag0R Ag5A 129.9(3) . . ?
C01F Ag0R Ag9 68.9(3) . . ?
C01V Ag0R Ag0K 46.8(3) . . ?
C01V Ag0R Ag2A 131.3(3) . . ?
C01V Ag0R Ag2B 161.4(5) . . ?
C01V Ag0R Ag4A 159.2(5) . . ?
C01V Ag0R Ag5A 45.2(4) . . ?
C01V Ag0R Ag9 54.1(4) . . ?
C01V Ag0R C01F 118.0(5) . . ?
C01V Ag0R C019 121.0(4) . . ?
C019 Ag0R Ag0K 166.8(3) . . ?
C019 Ag0R Ag2A 106.0(3) . . ?
C019 Ag0R Ag2B 45.1(4) . . ?
C019 Ag0R Ag4A 41.6(4) . . ?
C019 Ag0R Ag5A 115.3(3) . . ?
C019 Ag0R Ag9 171.3(3) . . ?
C019 Ag0R C01F 111.8(4) . . ?
Ag0F Ag0S Ag0T 62.4(2) . . ?
Ag0F Ag0S Ag0X 114.2(2) . . ?
Ag0F Ag0S Ag3A 100.99(16) . . ?
Ag0F Ag0S Ag5B 7.28(19) . . ?
Ag0T Ag0S Ag0X 51.87(7) . . ?
Ag2 Ag0S Ag0F 125.8(2) . . ?
Ag2 Ag0S Ag0T 63.39(11) . . ?
Ag2 Ag0S Ag0X 12.37(7) . . ?
Ag2 Ag0S Ag3A 65.79(8) . . ?
Ag2 Ag0S Ag5B 126.6(2) . . ?
Ag3A Ag0S Ag0T 74.43(8) . . ?
Ag3A Ag0S Ag0X 60.88(6) . . ?
Ag3A Ag0S Ag5B 94.73(15) . . ?
Ag5A Ag0S Ag0F 67.86(16) . . ?
Ag5A Ag0S Ag0T 106.97(10) . . ?
Ag5A Ag0S Ag0X 126.74(9) . . ?
Ag5A Ag0S Ag2 132.11(10) . . ?
Ag5A Ag0S Ag3A 66.49(6) . . ?
Ag5A Ag0S Ag5B 61.46(16) . . ?
Ag5B Ag0S Ag0T 63.5(2) . . ?
Ag5B Ag0S Ag0X 114.5(2) . . ?
Ag7 Ag0S Ag0F 63.2(6) . . ?
Ag7 Ag0S Ag0T 81.7(6) . . ?
Ag7 Ag0S Ag0X 107.0(6) . . ?
Ag7 Ag0S Ag2 107.1(6) . . ?
Ag7 Ag0S Ag3A 155.7(6) . . ?
Ag7 Ag0S Ag5A 118.1(6) . . ?
Ag7 Ag0S Ag5B 70.4(6) . . ?
Ag7 Ag0S C01B 67.4(6) . . ?
Ag7 Ag0S C01P 66.7(7) . . ?
Ag7 Ag0S C11A 160.0(7) . . ?
C01B Ag0S Ag0F 46.3(4) . . ?
C01B Ag0S Ag0T 108.7(3) . . ?
C01B Ag0S Ag0X 160.5(3) . . ?
C01B Ag0S Ag2 171.5(3) . . ?
C01B Ag0S Ag3A 116.4(3) . . ?
C01B Ag0S Ag5A 51.5(3) . . ?
C01B Ag0S Ag5B 46.2(3) . . ?
C01B Ag0S C01P 130.4(4) . . ?
C01B Ag0S C11A 107.1(5) . . ?
C01P Ag0S Ag0F 95.7(4) . . ?
C01P Ag0S Ag0T 47.0(3) . . ?
C01P Ag0S Ag0X 40.3(3) . . ?
C01P Ag0S Ag2 42.2(3) . . ?
C01P Ag0S Ag3A 98.8(3) . . ?
C01P Ag0S Ag5A 153.9(3) . . ?
C01P Ag0S Ag5B 100.4(4) . . ?
C01P Ag0S C11A 122.5(5) . . ?
C11A Ag0S Ag0F 127.9(3) . . ?
C11A Ag0S Ag0T 117.9(3) . . ?
C11A Ag0S Ag0X 84.3(3) . . ?
C11A Ag0S Ag2 80.3(3) . . ?
C11A Ag0S Ag3A 44.3(3) . . ?
C11A Ag0S Ag5A 62.8(3) . . ?
C11A Ag0S Ag5B 120.7(3) . . ?
Ag0C Ag0T Ag0F 138.5(2) . . ?
Ag0C Ag0T Ag0S 158.91(15) . . ?
Ag0C Ag0T Ag7 168.34(16) . . ?
Ag0C Ag0T Ag15 4.6(2) . . ?
Ag0S Ag0T Ag0F 55.4(2) . . ?
Ag0V Ag0T Ag0C 68.10(13) . . ?
Ag0V Ag0T Ag0F 71.52(19) . . ?
Ag0V Ag0T Ag0S 126.44(9) . . ?
Ag0V Ag0T Ag7 122.61(10) . . ?
Ag0V Ag0T Ag15 64.00(17) . . ?
Ag0X Ag0T Ag0C 96.41(14) . . ?
Ag0X Ag0T Ag0F 122.0(2) . . ?
Ag0X Ag0T Ag0S 66.72(9) . . ?
Ag0X Ag0T Ag0V 163.08(11) . . ?
Ag0X Ag0T Ag7 72.36(10) . . ?
Ag0X Ag0T Ag15 100.74(17) . . ?
Ag1 Ag0T Ag0C 81.35(15) . . ?
Ag1 Ag0T Ag0F 61.1(2) . . ?
Ag1 Ag0T Ag0S 116.22(12) . . ?
Ag1 Ag0T Ag0V 16.69(9) . . ?
Ag1 Ag0T Ag0X 175.87(13) . . ?
Ag1 Ag0T Ag7 110.05(13) . . ?
Ag1 Ag0T Ag15 76.93(18) . . ?
Ag1 Ag0T S3 85.99(11) . . ?
Ag1 Ag0T C01P 131.3(3) . . ?
Ag5 Ag0T Ag0C 64.9(4) . . ?
Ag5 Ag0T Ag0F 156.6(5) . . ?
Ag5 Ag0T Ag0S 102.6(4) . . ?
Ag5 Ag0T Ag0V 130.9(4) . . ?
Ag5 Ag0T Ag0X 37.9(4) . . ?
Ag5 Ag0T Ag1 138.3(4) . . ?
Ag5 Ag0T Ag7 105.6(4) . . ?
Ag5 Ag0T Ag15 68.4(4) . . ?
Ag5 Ag0T S3 121.4(4) . . ?
Ag5 Ag0T C01L 86.3(5) . . ?
Ag5 Ag0T C01P 67.7(5) . . ?
Ag7 Ag0T Ag0F 51.3(2) . . ?
Ag7 Ag0T Ag0S 10.88(8) . . ?
Ag15 Ag0T Ag0F 134.9(3) . . ?
Ag15 Ag0T Ag0S 163.30(18) . . ?
Ag15 Ag0T Ag7 172.92(18) . . ?
S3 Ag0T Ag0C 98.99(19) . . ?
S3 Ag0T Ag0F 63.48(12) . . ?
S3 Ag0T Ag0S 72.28(9) . . ?
S3 Ag0T Ag0V 78.78(8) . . ?
S3 Ag0T Ag0X 97.81(10) . . ?
S3 Ag0T Ag7 79.93(11) . . ?
S3 Ag0T Ag15 99.8(2) . . ?
C01L Ag0T Ag0C 49.3(3) . . ?
C01L Ag0T Ag0F 109.2(4) . . ?
C01L Ag0T Ag0S 150.6(3) . . ?
C01L Ag0T Ag0V 51.6(3) . . ?
C01L Ag0T Ag0X 123.6(3) . . ?
C01L Ag0T Ag1 52.4(3) . . ?
C01L Ag0T Ag7 139.8(3) . . ?
C01L Ag0T Ag15 45.4(3) . . ?
C01L Ag0T S3 126.7(3) . . ?
C01L Ag0T C01P 116.4(4) . . ?
C01P Ag0T Ag0C 130.9(3) . . ?
C01P Ag0T Ag0F 89.4(4) . . ?
C01P Ag0T Ag0S 46.4(3) . . ?
C01P Ag0T Ag0V 147.9(3) . . ?
C01P Ag0T Ag0X 48.1(3) . . ?
C01P Ag0T Ag7 42.8(3) . . ?
C01P Ag0T Ag15 133.3(4) . . ?
C01P Ag0T S3 116.2(3) . . ?
Ag0M Ag0U Ag2 148.46(17) . . ?
Ag0M Ag0U Ag3A 96.19(13) . . ?
Ag0M Ag0U Ag11 57.99(18) . . ?
Ag0P Ag0U Ag0M 67.03(14) . . ?
Ag0P Ag0U Ag0W 131.46(17) . . ?
Ag0P Ag0U Ag2 107.28(12) . . ?
Ag0P Ag0U Ag3A 56.80(9) . . ?
Ag0P Ag0U Ag11 9.05(16) . . ?
Ag0W Ag0U Ag0M 99.97(16) . . ?
Ag0W Ag0U Ag2 59.29(14) . . ?
Ag0W Ag0U Ag3A 80.18(12) . . ?
Ag0W Ag0U Ag11 129.21(19) . . ?
Ag2 Ag0U Ag3A 59.12(8) . . ?
Ag8 Ag0U Ag0M 118.7(6) . . ?
Ag8 Ag0U Ag0P 51.7(5) . . ?
Ag8 Ag0U Ag0W 119.9(5) . . ?
Ag8 Ag0U Ag2 64.4(5) . . ?
Ag8 Ag0U Ag3A 53.3(5) . . ?
Ag8 Ag0U Ag8A 124.8(6) . . ?
Ag8 Ag0U Ag11 60.7(5) . . ?
Ag8 Ag0U Ag12 124.0(6) . . ?
Ag8 Ag0U C1A 86.6(6) . . ?
Ag8 Ag0U C21A 97.2(7) . . ?
Ag8 Ag0U C22A 86.1(6) . . ?
Ag8A Ag0U Ag0M 6.3(2) . . ?
Ag8A Ag0U Ag0P 73.20(16) . . ?
Ag8A Ag0U Ag0W 96.83(19) . . ?
Ag8A Ag0U Ag2 149.6(2) . . ?
Ag8A Ag0U Ag3A 101.10(17) . . ?
Ag8A Ag0U Ag11 64.2(2) . . ?
Ag11 Ag0U Ag2 114.46(17) . . ?
Ag11 Ag0U Ag3A 60.45(14) . . ?
Ag12 Ag0U Ag0M 91.97(18) . . ?
Ag12 Ag0U Ag0P 127.00(19) . . ?
Ag12 Ag0U Ag0W 8.09(15) . . ?
Ag12 Ag0U Ag2 66.07(16) . . ?
Ag12 Ag0U Ag3A 79.71(13) . . ?
Ag12 Ag0U Ag8A 89.0(2) . . ?
Ag12 Ag0U Ag11 123.6(2) . . ?
Ag12 Ag0U C22A 80.4(3) . . ?
C1A Ag0U Ag0M 49.4(4) . . ?
C1A Ag0U Ag0P 51.0(3) . . ?
C1A Ag0U Ag0W 148.5(4) . . ?
C1A Ag0U Ag2 150.8(4) . . ?
C1A Ag0U Ag3A 107.2(3) . . ?
C1A Ag0U Ag8A 51.9(4) . . ?
C1A Ag0U Ag11 46.8(4) . . ?
C1A Ag0U Ag12 140.8(4) . . ?
C1A Ag0U C22A 130.0(4) . . ?
C21A Ag0U Ag0M 142.0(4) . . ?
C21A Ag0U Ag0P 146.2(4) . . ?
C21A Ag0U Ag0W 47.2(4) . . ?
C21A Ag0U Ag2 39.4(4) . . ?
C21A Ag0U Ag3A 95.7(3) . . ?
C21A Ag0U Ag8A 136.6(4) . . ?
C21A Ag0U Ag11 153.9(4) . . ?
C21A Ag0U Ag12 55.1(4) . . ?
C21A Ag0U C1A 153.6(5) . . ?
C21A Ag0U C22A 25.8(4) . . ?
C22A Ag0U Ag0M 153.3(3) . . ?
C22A Ag0U Ag0P 137.0(3) . . ?
C22A Ag0U Ag0W 72.7(3) . . ?
C22A Ag0U Ag2 48.9(3) . . ?
C22A Ag0U Ag3A 107.4(3) . . ?
C22A Ag0U Ag8A 147.1(3) . . ?
C22A Ag0U Ag11 145.9(3) . . ?
Ag0C Ag0V Ag5 48.76(15) . . ?
Ag0E Ag0V Ag0C 125.7(4) . . ?
Ag0E Ag0V Ag5 105.0(5) . . ?
Ag0E Ag0V Ag15 128.4(4) . . ?
Ag0T Ag0V Ag0C 57.14(14) . . ?
Ag0T Ag0V Ag0E 97.8(5) . . ?
Ag0T Ag0V Ag1A 78.62(6) . . ?
Ag0T Ag0V Ag5 8.84(8) . . ?
Ag0T Ag0V Ag15 60.24(17) . . ?
Ag1 Ag0V Ag0C 93.3(2) . . ?
Ag1 Ag0V Ag0E 96.5(5) . . ?
Ag1 Ag0V Ag0T 43.59(18) . . ?
Ag1 Ag0V Ag1A 117.45(19) . . ?
Ag1 Ag0V Ag3B 91.0(4) . . ?
Ag1 Ag0V Ag4B 101.2(5) . . ?
Ag1 Ag0V Ag5 48.91(18) . . ?
Ag1 Ag0V Ag15 95.2(3) . . ?
Ag1 Ag0V C01L 60.4(3) . . ?
Ag1 Ag0V C01W 158.1(3) . . ?
Ag1 Ag0V C023 62.7(3) . . ?
Ag1A Ag0V Ag0C 63.53(15) . . ?
Ag1A Ag0V Ag0E 64.6(3) . . ?
Ag1A Ag0V Ag5 77.72(6) . . ?
Ag1A Ag0V Ag15 65.39(18) . . ?
Ag3B Ag0V Ag0C 127.2(4) . . ?
Ag3B Ag0V Ag0E 5.5(6) . . ?
Ag3B Ag0V Ag0T 94.5(4) . . ?
Ag3B Ag0V Ag1A 68.0(4) . . ?
Ag3B Ag0V Ag5 102.1(4) . . ?
Ag3B Ag0V Ag15 130.2(4) . . ?
Ag4B Ag0V Ag0C 129.0(3) . . ?
Ag4B Ag0V Ag0E 6.4(7) . . ?
Ag4B Ag0V Ag0T 104.2(3) . . ?
Ag4B Ag0V Ag1A 66.4(3) . . ?
Ag4B Ag0V Ag3B 10.8(6) . . ?
Ag4B Ag0V Ag5 111.4(2) . . ?
Ag4B Ag0V Ag15 131.3(3) . . ?
Ag15 Ag0V Ag0C 3.7(3) . . ?
Ag15 Ag0V Ag5 51.74(17) . . ?
C01L Ag0V Ag0C 44.0(3) . . ?
C01L Ag0V Ag0E 148.4(6) . . ?
C01L Ag0V Ag0T 50.7(3) . . ?
C01L Ag0V Ag1A 105.0(3) . . ?
C01L Ag0V Ag3B 144.6(5) . . ?
C01L Ag0V Ag4B 154.8(4) . . ?
C01L Ag0V Ag5 43.8(3) . . ?
C01L Ag0V Ag15 43.6(4) . . ?
C01L Ag0V C01W 132.1(4) . . ?
C01L Ag0V C023 121.0(4) . . ?
C01W Ag0V Ag0C 90.7(3) . . ?
C01W Ag0V Ag0E 64.1(5) . . ?
C01W Ag0V Ag0T 125.2(2) . . ?
C01W Ag0V Ag1A 46.6(2) . . ?
C01W Ag0V Ag3B 69.6(4) . . ?
C01W Ag0V Ag4B 60.3(5) . . ?
C01W Ag0V Ag5 123.5(3) . . ?
C01W Ag0V Ag15 90.1(3) . . ?
C023 Ag0V Ag0C 152.4(3) . . ?
C023 Ag0V Ag0E 50.8(4) . . ?
C023 Ag0V Ag0T 95.2(3) . . ?
C023 Ag0V Ag1A 113.7(3) . . ?
C023 Ag0V Ag3B 46.5(5) . . ?
C023 Ag0V Ag4B 51.3(5) . . ?
C023 Ag0V Ag5 103.7(3) . . ?
C023 Ag0V Ag15 155.5(3) . . ?
C023 Ag0V C01W 106.7(4) . . ?
Ag0U Ag0W Ag2 65.35(14) . . ?
Ag0U Ag0W Ag4 133.8(2) . . ?
Ag0U Ag0W Ag8 10.16(10) . . ?
Ag0U Ag0W Ag09 101.10(15) . . ?
Ag0X Ag0W Ag0U 76.84(14) . . ?
Ag0X Ag0W Ag2 12.88(8) . . ?
Ag0X Ag0W Ag4 133.2(2) . . ?
Ag0X Ag0W Ag8 67.13(15) . . ?
Ag0X Ag0W Ag09 69.47(13) . . ?
Ag2 Ag0W Ag4 145.5(2) . . ?
Ag2 Ag0W Ag8 56.07(15) . . ?
Ag4 Ag0W Ag8 138.5(2) . . ?
Ag09 Ag0W Ag2 78.56(14) . . ?
Ag09 Ag0W Ag4 70.1(2) . . ?
Ag09 Ag0W Ag8 94.34(15) . . ?
Ag12 Ag0W Ag0U 41.5(8) . . ?
Ag12 Ag0W Ag0X 108.7(10) . . ?
Ag12 Ag0W Ag2 100.7(10) . . ?
Ag12 Ag0W Ag4 92.3(9) . . ?
Ag12 Ag0W Ag8 47.6(9) . . ?
Ag12 Ag0W Ag09 88.0(9) . . ?
Ag12 Ag0W C01Q 74.7(10) . . ?
Ag12 Ag0W C21A 86.4(9) . . ?
Ag12 Ag0W C017 131.7(10) . . ?
C01Q Ag0W Ag0U 108.7(3) . . ?
C01Q Ag0W Ag0X 173.2(4) . . ?
C01Q Ag0W Ag2 173.8(3) . . ?
C01Q Ag0W Ag4 40.0(4) . . ?
C01Q Ag0W Ag8 118.2(3) . . ?
C01Q Ag0W Ag09 105.1(3) . . ?
C01Q Ag0W C017 110.0(5) . . ?
C21A Ag0W Ag0U 45.7(4) . . ?
C21A Ag0W Ag0X 55.2(4) . . ?
C21A Ag0W Ag2 43.1(3) . . ?
C21A Ag0W Ag4 171.1(4) . . ?
C21A Ag0W Ag8 43.1(4) . . ?
C21A Ag0W Ag09 118.6(4) . . ?
C21A Ag0W C01Q 131.5(5) . . ?
C21A Ag0W C017 115.7(5) . . ?
C017 Ag0W Ag0U 133.2(3) . . ?
C017 Ag0W Ag0X 63.2(3) . . ?
C017 Ag0W Ag2 76.1(3) . . ?
C017 Ag0W Ag4 71.5(4) . . ?
C017 Ag0W Ag8 123.4(3) . . ?
C017 Ag0W Ag09 43.8(3) . . ?
Ag0S Ag0X Ag8 80.08(12) . . ?
Ag0T Ag0X Ag0S 61.40(8) . . ?
Ag0T Ag0X Ag3A 75.74(7) . . ?
Ag0T Ag0X Ag8 128.14(12) . . ?
Ag0T Ag0X Ag09 64.71(7) . . ?
Ag0W Ag0X Ag0S 139.41(11) . . ?
Ag0W Ag0X Ag0T 123.55(14) . . ?
Ag0W Ag0X Ag3A 86.41(10) . . ?
Ag0W Ag0X Ag8 66.67(13) . . ?
Ag0W Ag0X Ag09 60.92(10) . . ?
Ag0W Ag0X Ag12 10.45(15) . . ?
Ag0W Ag0X C017 55.6(2) . . ?
Ag2 Ag0X Ag0S 53.8(4) . . ?
Ag2 Ag0X Ag0T 111.7(4) . . ?
Ag2 Ag0X Ag0W 118.9(4) . . ?
Ag2 Ag0X Ag3A 83.3(4) . . ?
Ag2 Ag0X Ag5 119.3(4) . . ?
Ag2 Ag0X Ag8 59.3(3) . . ?
Ag2 Ag0X Ag09 139.5(4) . . ?
Ag2 Ag0X Ag12 112.3(4) . . ?
Ag2 Ag0X C01P 65.6(5) . . ?
Ag2 Ag0X C21A 69.1(5) . . ?
Ag2 Ag0X C017 174.4(4) . . ?
Ag3A Ag0X Ag0S 54.28(5) . . ?
Ag3A Ag0X Ag8 53.15(8) . . ?
Ag5 Ag0X Ag0S 71.06(12) . . ?
Ag5 Ag0X Ag0T 10.21(11) . . ?
Ag5 Ag0X Ag0W 119.12(16) . . ?
Ag5 Ag0X Ag3A 83.95(11) . . ?
Ag5 Ag0X Ag8 137.00(14) . . ?
Ag5 Ag0X Ag09 64.03(9) . . ?
Ag5 Ag0X Ag12 121.90(16) . . ?
Ag5 Ag0X C017 66.2(3) . . ?
Ag09 Ag0X Ag0S 98.23(7) . . ?
Ag09 Ag0X Ag3A 56.34(4) . . ?
Ag09 Ag0X Ag8 90.27(9) . . ?
Ag12 Ag0X Ag0S 129.21(15) . . ?
Ag12 Ag0X Ag0T 124.30(14) . . ?
Ag12 Ag0X Ag3A 77.15(13) . . ?
Ag12 Ag0X Ag8 57.19(17) . . ?
Ag12 Ag0X Ag09 59.71(11) . . ?
C01P Ag0X Ag0S 43.6(3) . . ?
C01P Ag0X Ag0T 53.3(3) . . ?
C01P Ag0X Ag0W 175.4(4) . . ?
C01P Ag0X Ag3A 95.5(3) . . ?
C01P Ag0X Ag5 57.1(3) . . ?
C01P Ag0X Ag8 117.8(4) . . ?
C01P Ag0X Ag09 116.9(3) . . ?
C01P Ag0X Ag12 172.7(3) . . ?
C01P Ag0X C21A 131.7(5) . . ?
C01P Ag0X C017 119.9(4) . . ?
C21A Ag0X Ag0S 115.3(4) . . ?
C21A Ag0X Ag0T 170.2(3) . . ?
C21A Ag0X Ag0W 52.0(3) . . ?
C21A Ag0X Ag3A 94.8(3) . . ?
C21A Ag0X Ag5 171.1(4) . . ?
C21A Ag0X Ag8 43.1(4) . . ?
C21A Ag0X Ag09 108.0(3) . . ?
C21A Ag0X Ag12 49.4(3) . . ?
C21A Ag0X C017 105.3(4) . . ?
C017 Ag0X Ag0S 130.5(2) . . ?
C017 Ag0X Ag0T 73.7(2) . . ?
C017 Ag0X Ag3A 96.7(2) . . ?
C017 Ag0X Ag8 116.4(3) . . ?
C017 Ag0X Ag09 40.4(2) . . ?
C017 Ag0X Ag12 62.4(3) . . ?
Ag0E Ag1 Ag15 113.2(4) . . ?
Ag0F Ag1 Ag0E 61.4(4) . . ?
Ag0F Ag1 Ag3B 57.4(4) . . ?
Ag0F Ag1 Ag5B 7.2(2) . . ?
Ag0F Ag1 Ag15 133.8(3) . . ?
Ag0T Ag1 Ag0E 105.2(4) . . ?
Ag0T Ag1 Ag0F 75.4(2) . . ?
Ag0T Ag1 Ag3B 104.1(4) . . ?
Ag0T Ag1 Ag4B 111.30(17) . . ?
Ag0T Ag1 Ag5 9.25(10) . . ?
Ag0T Ag1 Ag5B 75.5(2) . . ?
Ag0T Ag1 Ag15 61.45(16) . . ?
Ag0V Ag1 Ag0E 66.2(5) . . ?
Ag0V Ag1 Ag0F 127.6(3) . . ?
Ag0V Ag1 Ag0T 119.7(2) . . ?
Ag0V Ag1 Ag3B 70.3(4) . . ?
Ag0V Ag1 Ag4B 60.0(3) . . ?
Ag0V Ag1 Ag5 116.4(2) . . ?
Ag0V Ag1 Ag5B 121.1(3) . . ?
Ag0V Ag1 Ag15 68.4(2) . . ?
Ag0V Ag1 C01L 95.4(4) . . ?
Ag0V Ag1 C023 93.8(4) . . ?
Ag3B Ag1 Ag0E 4.1(7) . . ?
Ag3B Ag1 Ag5B 51.1(4) . . ?
Ag3B Ag1 Ag15 116.4(4) . . ?
Ag4B Ag1 Ag0E 7.3(6) . . ?
Ag4B Ag1 Ag0F 67.7(3) . . ?
Ag4B Ag1 Ag3B 10.7(5) . . ?
Ag4B Ag1 Ag5B 61.6(3) . . ?
Ag4B Ag1 Ag15 112.1(4) . . ?
Ag5 Ag1 Ag0E 112.4(4) . . ?
Ag5 Ag1 Ag0F 84.3(2) . . ?
Ag5 Ag1 Ag3B 111.8(4) . . ?
Ag5 Ag1 Ag4B 118.05(17) . . ?
Ag5 Ag1 Ag5B 84.6(2) . . ?
Ag5 Ag1 Ag15 53.93(16) . . ?
Ag5B Ag1 Ag0E 55.0(4) . . ?
Ag5B Ag1 Ag15 130.8(2) . . ?
C01L Ag1 Ag0E 151.2(5) . . ?
C01L Ag1 Ag0F 131.9(4) . . ?
C01L Ag1 Ag0T 63.6(3) . . ?
C01L Ag1 Ag3B 154.2(5) . . ?
C01L Ag1 Ag4B 149.8(5) . . ?
C01L Ag1 Ag5 54.5(3) . . ?
C01L Ag1 Ag5B 135.3(4) . . ?
C01L Ag1 Ag15 38.1(4) . . ?
C01L Ag1 C023 161.3(5) . . ?
C023 Ag1 Ag0E 47.1(4) . . ?
C023 Ag1 Ag0F 49.4(4) . . ?
C023 Ag1 Ag0T 124.5(3) . . ?
C023 Ag1 Ag3B 44.4(5) . . ?
C023 Ag1 Ag4B 47.5(4) . . ?
C023 Ag1 Ag5 133.5(3) . . ?
C023 Ag1 Ag5B 49.0(3) . . ?
C023 Ag1 Ag15 159.2(4) . . ?
Ag0E Ag1A Ag0J 137.3(5) . . ?
Ag0E Ag1A Ag3B 5.5(4) . . ?
Ag0E Ag1A Ag09 124.7(4) . . ?
Ag0V Ag1A Ag0E 58.5(3) . . ?
Ag0V Ag1A Ag0J 102.63(8) . . ?
Ag0V Ag1A Ag2A 137.15(4) . . ?
Ag0V Ag1A Ag3B 54.7(4) . . ?
Ag0V Ag1A Ag4B 51.8(4) . . ?
Ag0V Ag1A Ag09 105.84(4) . . ?
Ag0V Ag1A Ag14 99.40(13) . . ?
Ag2A Ag1A Ag0E 96.4(4) . . ?
Ag2A Ag1A Ag0J 117.49(8) . . ?
Ag2A Ag1A Ag3B 97.1(4) . . ?
Ag2A Ag1A Ag09 57.60(3) . . ?
Ag2A Ag1A Ag14 121.45(13) . . ?
Ag3B Ag1A Ag0J 139.7(4) . . ?
Ag4B Ag1A Ag0E 8.7(4) . . ?
Ag4B Ag1A Ag0J 130.1(2) . . ?
Ag4B Ag1A Ag2A 105.13(11) . . ?
Ag4B Ag1A Ag3B 9.7(4) . . ?
Ag4B Ag1A Ag09 129.4(4) . . ?
Ag4B Ag1A Ag14 125.4(2) . . ?
Ag08 Ag1A Ag0E 91.8(4) . . ?
Ag08 Ag1A Ag0J 57.73(8) . . ?
Ag08 Ag1A Ag0V 111.61(4) . . ?
Ag08 Ag1A Ag2A 102.56(3) . . ?
Ag08 Ag1A Ag3B 96.9(3) . . ?
Ag08 Ag1A Ag4B 89.8(4) . . ?
Ag08 Ag1A Ag09 137.92(4) . . ?
Ag08 Ag1A Ag14 55.60(14) . . ?
Ag09 Ag1A Ag0J 96.31(9) . . ?
Ag09 Ag1A Ag3B 120.6(3) . . ?
Ag14 Ag1A Ag0E 132.8(5) . . ?
Ag14 Ag1A Ag0J 4.64(19) . . ?
Ag14 Ag1A Ag3B 135.1(4) . . ?
Ag14 Ag1A Ag09 100.49(14) . . ?
S2 Ag1A Ag0E 148.3(4) . . ?
S2 Ag1A Ag0J 61.86(9) . . ?
S2 Ag1A Ag0V 152.54(7) . . ?
S2 Ag1A Ag2A 56.26(6) . . ?
S2 Ag1A Ag3B 151.2(4) . . ?
S2 Ag1A Ag4B 155.6(3) . . ?
S2 Ag1A Ag08 80.40(6) . . ?
S2 Ag1A Ag09 57.58(6) . . ?
S2 Ag1A Ag14 66.18(14) . . ?
S3 Ag1A Ag0E 63.7(4) . . ?
S3 Ag1A Ag0J 155.65(11) . . ?
S3 Ag1A Ag0V 77.56(7) . . ?
S3 Ag1A Ag2A 59.73(6) . . ?
S3 Ag1A Ag3B 60.0(3) . . ?
S3 Ag1A Ag4B 69.4(3) . . ?
S3 Ag1A Ag08 145.34(7) . . ?
S3 Ag1A Ag09 60.99(6) . . ?
S3 Ag1A Ag14 158.62(15) . . ?
S3 Ag1A S2 107.07(8) . . ?
C01W Ag1A Ag0E 64.4(6) . . ?
C01W Ag1A Ag0J 73.2(3) . . ?
C01W Ag1A Ag0V 58.2(3) . . ?
C01W Ag1A Ag2A 145.7(3) . . ?
C01W Ag1A Ag3B 66.5(5) . . ?
C01W Ag1A Ag4B 56.8(4) . . ?
C01W Ag1A Ag08 53.4(3) . . ?
C01W Ag1A Ag09 156.7(3) . . ?
C01W Ag1A Ag14 68.6(4) . . ?
C01W Ag1A S2 128.2(3) . . ?
C01W Ag1A S3 124.0(3) . . ?
Ag0A Ag1B Ag0H 63.6(2) . . ?
Ag0A Ag1B Ag4A 164.5(5) . . ?
Ag0B Ag1B Ag0A 66.2(3) . . ?
Ag0B Ag1B Ag0H 128.3(4) . . ?
Ag0B Ag1B Ag2A 63.5(3) . . ?
Ag0B Ag1B Ag2B 109.5(5) . . ?
Ag0B Ag1B Ag4A 112.4(5) . . ?
Ag0B Ag1B Ag7A 3.9(4) . . ?
Ag2A Ag1B Ag0A 99.2(4) . . ?
Ag2A Ag1B Ag0H 113.3(3) . . ?
Ag2A Ag1B Ag2B 65.7(3) . . ?
Ag2A Ag1B Ag4A 67.9(3) . . ?
Ag2B Ag1B Ag0A 163.6(5) . . ?
Ag2B Ag1B Ag0H 114.9(4) . . ?
Ag2B Ag1B Ag4A 2.9(5) . . ?
Ag4A Ag1B Ag0H 112.4(4) . . ?
Ag7A Ag1B Ag0A 64.7(3) . . ?
Ag7A Ag1B Ag0H 127.7(4) . . ?
Ag7A Ag1B Ag2A 67.4(3) . . ?
Ag7A Ag1B Ag2B 112.0(5) . . ?
Ag7A Ag1B Ag4A 114.9(5) . . ?
S2 Ag1B Ag0A 72.8(3) . . ?
S2 Ag1B Ag0B 96.5(4) . . ?
S2 Ag1B Ag0H 57.5(2) . . ?
S2 Ag1B Ag2A 55.8(2) . . ?
S2 Ag1B Ag2B 92.5(4) . . ?
S2 Ag1B Ag4A 92.3(4) . . ?
S2 Ag1B Ag7A 99.3(4) . . ?
C01D Ag1B Ag0A 47.5(4) . . ?
C01D Ag1B Ag0B 50.2(5) . . ?
C01D Ag1B Ag0H 100.1(5) . . ?
C01D Ag1B Ag2A 112.8(6) . . ?
C01D Ag1B Ag2B 142.7(6) . . ?
C01D Ag1B Ag4A 144.3(6) . . ?
C01D Ag1B Ag7A 46.4(5) . . ?
C01D Ag1B S2 118.2(6) . . ?
C01D Ag1B C018 128.3(7) . . ?
C018 Ag1B Ag0A 148.1(6) . . ?
C018 Ag1B Ag0B 141.0(6) . . ?
C018 Ag1B Ag0H 90.5(5) . . ?
C018 Ag1B Ag2A 108.6(5) . . ?
C018 Ag1B Ag2B 43.8(4) . . ?
C018 Ag1B Ag4A 41.3(4) . . ?
C018 Ag1B Ag7A 140.9(6) . . ?
C018 Ag1B S2 110.2(5) . . ?
Ag0S Ag2 Ag0T 62.02(9) . . ?
Ag0S Ag2 Ag0W 136.63(15) . . ?
Ag0S Ag2 Ag3A 57.84(9) . . ?
Ag0S Ag2 Ag7 10.46(8) . . ?
Ag0S Ag2 Ag8 92.21(19) . . ?
Ag0S Ag2 Ag12 129.91(16) . . ?
Ag0W Ag2 Ag0T 99.92(14) . . ?
Ag0W Ag2 Ag3A 79.33(10) . . ?
Ag0W Ag2 Ag7 144.78(15) . . ?
Ag0W Ag2 Ag12 9.55(13) . . ?
Ag0X Ag2 Ag0S 113.8(4) . . ?
Ag0X Ag2 Ag0T 55.3(3) . . ?
Ag0X Ag2 Ag0W 48.2(3) . . ?
Ag0X Ag2 Ag3A 82.7(3) . . ?
Ag0X Ag2 Ag5 46.7(3) . . ?
Ag0X Ag2 Ag7 113.6(4) . . ?
Ag0X Ag2 Ag8 107.8(4) . . ?
Ag0X Ag2 Ag12 54.7(3) . . ?
Ag0X Ag2 C01P 93.4(5) . . ?
Ag0X Ag2 C21A 90.6(5) . . ?
Ag0X Ag2 C22A 115.0(5) . . ?
Ag3A Ag2 Ag0T 70.89(8) . . ?
Ag5 Ag2 Ag0S 72.30(12) . . ?
Ag5 Ag2 Ag0T 10.40(9) . . ?
Ag5 Ag2 Ag0W 93.30(15) . . ?
Ag5 Ag2 Ag3A 77.18(10) . . ?
Ag5 Ag2 Ag7 68.92(12) . . ?
Ag5 Ag2 Ag8 130.90(15) . . ?
Ag5 Ag2 Ag12 97.46(16) . . ?
Ag7 Ag2 Ag0T 59.12(9) . . ?
Ag7 Ag2 Ag3A 67.42(12) . . ?
Ag7 Ag2 Ag12 139.15(17) . . ?
Ag8 Ag2 Ag0T 126.49(14) . . ?
Ag8 Ag2 Ag0W 66.28(14) . . ?
Ag8 Ag2 Ag3A 56.02(11) . . ?
Ag8 Ag2 Ag7 101.9(2) . . ?
Ag8 Ag2 Ag12 57.21(17) . . ?
Ag12 Ag2 Ag0T 102.74(14) . . ?
Ag12 Ag2 Ag3A 72.07(12) . . ?
C01P Ag2 Ag0S 51.7(4) . . ?
C01P Ag2 Ag0T 46.0(4) . . ?
C01P Ag2 Ag0W 141.6(4) . . ?
C01P Ag2 Ag3A 99.6(4) . . ?
C01P Ag2 Ag5 50.0(4) . . ?
C01P Ag2 Ag7 41.7(4) . . ?
C01P Ag2 Ag8 143.6(4) . . ?
C01P Ag2 Ag12 147.3(4) . . ?
C01P Ag2 C21A 162.6(5) . . ?
C01P Ag2 C22A 137.5(5) . . ?
C21A Ag2 Ag0S 140.3(5) . . ?
C21A Ag2 Ag0T 144.5(4) . . ?
C21A Ag2 Ag0W 44.6(4) . . ?
C21A Ag2 Ag3A 97.8(4) . . ?
C21A Ag2 Ag5 137.2(4) . . ?
C21A Ag2 Ag7 148.5(5) . . ?
C21A Ag2 Ag8 49.3(4) . . ?
C21A Ag2 Ag12 42.6(3) . . ?
C21A Ag2 C22A 28.7(4) . . ?
C22A Ag2 Ag0S 128.6(4) . . ?
C22A Ag2 Ag0T 169.4(4) . . ?
C22A Ag2 Ag0W 72.7(3) . . ?
C22A Ag2 Ag3A 114.2(3) . . ?
C22A Ag2 Ag5 159.0(4) . . ?
C22A Ag2 Ag7 131.1(3) . . ?
C22A Ag2 Ag8 58.2(3) . . ?
C22A Ag2 Ag12 71.3(3) . . ?
Ag Ag2A Ag0B 63.23(13) . . ?
Ag Ag2A Ag06 74.86(19) . . ?
Ag Ag2A Ag9A 77.83(13) . . ?
Ag0B Ag2A Ag06 56.2(2) . . ?
Ag0R Ag2A Ag 166.29(6) . . ?
Ag0R Ag2A Ag0B 108.62(14) . . ?
Ag0R Ag2A Ag1A 91.35(5) . . ?
Ag0R Ag2A Ag1B 107.5(2) . . ?
Ag0R Ag2A Ag06 110.61(19) . . ?
Ag0R Ag2A Ag9A 88.47(14) . . ?
Ag1A Ag2A Ag 101.95(3) . . ?
Ag1A Ag2A Ag0B 138.1(2) . . ?
Ag1A Ag2A Ag06 82.49(14) . . ?
Ag1A Ag2A Ag9A 168.29(14) . . ?
Ag1B Ag2A Ag 77.7(2) . . ?
Ag1B Ag2A Ag0B 56.1(3) . . ?
Ag1B Ag2A Ag1A 83.1(2) . . ?
Ag1B Ag2A Ag06 3.2(4) . . ?
Ag1B Ag2A Ag9A 108.1(2) . . ?
Ag3 Ag2A Ag 167.21(7) . . ?
Ag3 Ag2A Ag0B 121.32(15) . . ?
Ag3 Ag2A Ag0R 12.79(6) . . ?
Ag3 Ag2A Ag1A 82.20(7) . . ?
Ag3 Ag2A Ag1B 114.9(2) . . ?
Ag3 Ag2A Ag06 117.8(2) . . ?
Ag3 Ag2A Ag09 111.94(8) . . ?
Ag3 Ag2A Ag9A 95.63(15) . . ?
Ag09 Ag2A Ag 60.93(3) . . ?
Ag09 Ag2A Ag0B 123.74(14) . . ?
Ag09 Ag2A Ag0R 124.44(6) . . ?
Ag09 Ag2A Ag1A 62.59(3) . . ?
Ag09 Ag2A Ag1B 115.9(2) . . ?
Ag09 Ag2A Ag06 112.91(16) . . ?
Ag09 Ag2A Ag9A 108.18(12) . . ?
Ag9A Ag2A Ag0B 52.4(2) . . ?
Ag9A Ag2A Ag06 108.5(2) . . ?
S2 Ag2A Ag 52.94(5) . . ?
S2 Ag2A Ag0B 92.27(18) . . ?
S2 Ag2A Ag0R 140.60(8) . . ?
S2 Ag2A Ag1A 53.29(5) . . ?
S2 Ag2A Ag1B 57.1(2) . . ?
S2 Ag2A Ag3 134.54(9) . . ?
S2 Ag2A Ag06 54.34(16) . . ?
S2 Ag2A Ag09 58.87(6) . . ?
S2 Ag2A Ag9A 129.82(15) . . ?
S2 Ag2A S3 97.47(8) . . ?
S3 Ag2A Ag 121.45(6) . . ?
S3 Ag2A Ag0B 169.96(19) . . ?
S3 Ag2A Ag0R 64.83(7) . . ?
S3 Ag2A Ag1A 51.57(6) . . ?
S3 Ag2A Ag1B 132.1(2) . . ?
S3 Ag2A Ag3 52.04(9) . . ?
S3 Ag2A Ag06 132.36(16) . . ?
S3 Ag2A Ag09 60.59(6) . . ?
S3 Ag2A Ag9A 118.40(15) . . ?
C01F Ag2A Ag 119.3(3) . . ?
C01F Ag2A Ag0B 56.4(3) . . ?
C01F Ag2A Ag0R 52.4(3) . . ?
C01F Ag2A Ag1A 126.6(3) . . ?
C01F Ag2A Ag1B 74.9(4) . . ?
C01F Ag2A Ag3 65.2(3) . . ?
C01F Ag2A Ag06 77.7(3) . . ?
C01F Ag2A Ag09 167.9(3) . . ?
C01F Ag2A Ag9A 61.5(3) . . ?
C01F Ag2A S2 132.1(3) . . ?
C01F Ag2A S3 117.2(3) . . ?
Ag0E Ag2B Ag1A 57.6(4) . . ?
Ag0E Ag2B Ag2A 90.3(5) . . ?
Ag0R Ag2B Ag0E 68.1(5) . . ?
Ag0R Ag2B Ag1A 87.6(3) . . ?
Ag0R Ag2B Ag1B 106.6(5) . . ?
Ag0R Ag2B Ag2A 56.9(2) . . ?
Ag0R Ag2B Ag3 12.31(8) . . ?
Ag0R Ag2B Ag06 108.0(5) . . ?
Ag1A Ag2B Ag2A 55.7(2) . . ?
Ag1B Ag2B Ag0E 136.1(6) . . ?
Ag1B Ag2B Ag1A 79.0(4) . . ?
Ag1B Ag2B Ag2A 56.5(4) . . ?
Ag1B Ag2B Ag3 109.9(5) . . ?
Ag1B Ag2B Ag06 2.1(3) . . ?
Ag3 Ag2B Ag0E 57.2(5) . . ?
Ag3 Ag2B Ag1A 76.9(3) . . ?
Ag3 Ag2B Ag2A 55.5(2) . . ?
Ag3 Ag2B Ag06 110.9(5) . . ?
Ag06 Ag2B Ag0E 134.9(6) . . ?
Ag06 Ag2B Ag1A 77.6(4) . . ?
Ag06 Ag2B Ag2A 57.0(3) . . ?
Ag08 Ag2B Ag0E 88.7(6) . . ?
Ag08 Ag2B Ag0R 142.5(5) . . ?
Ag08 Ag2B Ag1A 54.9(3) . . ?
Ag08 Ag2B Ag1B 69.6(4) . . ?
Ag08 Ag2B Ag2A 96.0(4) . . ?
Ag08 Ag2B Ag3 131.4(4) . . ?
Ag08 Ag2B Ag06 67.6(3) . . ?
C018 Ag2B Ag0E 137.4(8) . . ?
C018 Ag2B Ag0R 152.2(7) . . ?
C018 Ag2B Ag1A 98.5(6) . . ?
C018 Ag2B Ag1B 49.1(5) . . ?
C018 Ag2B Ag2A 104.7(6) . . ?
C018 Ag2B Ag3 158.8(8) . . ?
C018 Ag2B Ag06 48.2(5) . . ?
C018 Ag2B Ag08 50.7(5) . . ?
C018 Ag2B C019 151.5(9) . . ?
C019 Ag2B Ag0E 40.4(5) . . ?
C019 Ag2B Ag0R 52.5(4) . . ?
C019 Ag2B Ag1A 95.9(5) . . ?
C019 Ag2B Ag1B 159.0(7) . . ?
C019 Ag2B Ag2A 103.8(5) . . ?
C019 Ag2B Ag3 49.3(4) . . ?
C019 Ag2B Ag06 160.1(7) . . ?
C019 Ag2B Ag08 124.0(6) . . ?
Ag0E Ag3 Ag0K 168.3(4) . . ?
Ag0E Ag3 Ag2B 63.1(4) . . ?
Ag0E Ag3 Ag3B 5.8(4) . . ?
Ag0E Ag3 Ag4A 59.9(4) . . ?
Ag0K Ag3 Ag4A 131.2(3) . . ?
Ag0R Ag3 Ag0E 127.7(6) . . ?
Ag0R Ag3 Ag0K 63.6(4) . . ?
Ag0R Ag3 Ag2A 85.2(5) . . ?
Ag0R Ag3 Ag2B 73.0(5) . . ?
Ag0R Ag3 Ag3B 133.1(5) . . ?
Ag0R Ag3 Ag4A 75.0(5) . . ?
Ag0R Ag3 Ag5A 118.3(5) . . ?
Ag0R Ag3 Ag9 59.9(4) . . ?
Ag0R Ag3 S3 146.1(5) . . ?
Ag0R Ag3 C01V 69.8(5) . . ?
Ag0R Ag3 C019 84.6(5) . . ?
Ag2A Ag3 Ag0E 100.1(4) . . ?
Ag2A Ag3 Ag0K 83.27(13) . . ?
Ag2A Ag3 Ag2B 65.1(3) . . ?
Ag2A Ag3 Ag3B 101.8(4) . . ?
Ag2A Ag3 Ag4A 68.0(3) . . ?
Ag2B Ag3 Ag0K 127.9(3) . . ?
Ag2B Ag3 Ag4A 3.6(5) . . ?
Ag3B Ag3 Ag0K 162.5(3) . . ?
Ag3B Ag3 Ag2B 68.7(4) . . ?
Ag3B Ag3 Ag4A 65.5(4) . . ?
Ag5A Ag3 Ag0E 106.2(3) . . ?
Ag5A Ag3 Ag0K 62.48(12) . . ?
Ag5A Ag3 Ag2A 115.33(10) . . ?
Ag5A Ag3 Ag2B 168.6(3) . . ?
Ag5A Ag3 Ag3B 100.5(3) . . ?
Ag5A Ag3 Ag4A 165.9(3) . . ?
Ag5A Ag3 Ag9 69.05(14) . . ?
Ag9 Ag3 Ag0E 172.0(4) . . ?
Ag9 Ag3 Ag0K 7.33(18) . . ?
Ag9 Ag3 Ag2A 76.93(14) . . ?
Ag9 Ag3 Ag2B 121.0(3) . . ?
Ag9 Ag3 Ag3B 167.0(3) . . ?
Ag9 Ag3 Ag4A 124.4(3) . . ?
S3 Ag3 Ag0E 65.4(4) . . ?
S3 Ag3 Ag0K 107.48(16) . . ?
S3 Ag3 Ag2A 60.99(8) . . ?
S3 Ag3 Ag2B 92.6(3) . . ?
S3 Ag3 Ag3B 62.2(4) . . ?
S3 Ag3 Ag4A 92.4(3) . . ?
S3 Ag3 Ag5A 78.54(11) . . ?
S3 Ag3 Ag9 106.88(17) . . ?
C01V Ag3 Ag0E 133.4(5) . . ?
C01V Ag3 Ag0K 42.7(3) . . ?
C01V Ag3 Ag2A 125.9(3) . . ?
C01V Ag3 Ag2B 139.4(4) . . ?
C01V Ag3 Ag3B 130.5(5) . . ?
C01V Ag3 Ag4A 139.9(4) . . ?
C01V Ag3 Ag5A 50.6(3) . . ?
C01V Ag3 Ag9 49.0(3) . . ?
C01V Ag3 S3 127.6(3) . . ?
C019 Ag3 Ag0E 43.9(4) . . ?
C019 Ag3 Ag0K 145.8(3) . . ?
C019 Ag3 Ag2A 107.4(3) . . ?
C019 Ag3 Ag2B 43.2(4) . . ?
C019 Ag3 Ag3B 48.9(4) . . ?
C019 Ag3 Ag4A 39.9(4) . . ?
C019 Ag3 Ag5A 132.2(3) . . ?
C019 Ag3 Ag9 144.1(3) . . ?
C019 Ag3 S3 106.0(3) . . ?
C019 Ag3 C01V 116.5(4) . . ?
Ag0P Ag3A Ag0S 107.57(10) . . ?
Ag0P Ag3A Ag0X 114.92(11) . . ?
Ag0P Ag3A Ag2 105.41(12) . . ?
Ag0P Ag3A Ag2A 111.54(9) . . ?
Ag0P Ag3A Ag5A 92.20(9) . . ?
Ag0P Ag3A Ag09 133.48(8) . . ?
Ag0P Ag3A Ag11 7.89(17) . . ?
Ag0S Ag3A Ag0X 64.85(8) . . ?
Ag0S Ag3A Ag2 56.37(10) . . ?
Ag0S Ag3A Ag2A 132.06(7) . . ?
Ag0S Ag3A Ag5A 51.89(7) . . ?
Ag0S Ag3A Ag09 110.46(7) . . ?
Ag0S Ag3A Ag11 115.45(14) . . ?
Ag0X Ag3A Ag2 13.93(8) . . ?
Ag2A Ag3A Ag0X 118.48(6) . . ?
Ag2A Ag3A Ag2 132.36(9) . . ?
Ag2A Ag3A Ag11 104.44(13) . . ?
Ag5A Ag3A Ag0X 116.24(6) . . ?
Ag5A Ag3A Ag2 108.15(8) . . ?
Ag5A Ag3A Ag2A 99.54(4) . . ?
Ag5A Ag3A Ag11 97.00(12) . . ?
Ag8 Ag3A Ag0P 49.93(12) . . ?
Ag8 Ag3A Ag0S 92.82(12) . . ?
Ag8 Ag3A Ag0X 65.49(9) . . ?
Ag8 Ag3A Ag2 58.38(10) . . ?
Ag8 Ag3A Ag2A 133.77(11) . . ?
Ag8 Ag3A Ag5A 120.44(12) . . ?
Ag8 Ag3A Ag09 102.09(11) . . ?
Ag8 Ag3A Ag11 52.16(14) . . ?
Ag09 Ag3A Ag0X 61.75(6) . . ?
Ag09 Ag3A Ag2 75.67(9) . . ?
Ag09 Ag3A Ag2A 57.20(3) . . ?
Ag09 Ag3A Ag5A 132.57(4) . . ?
Ag09 Ag3A Ag11 127.10(13) . . ?
Ag11 Ag3A Ag0X 117.64(13) . . ?
Ag11 Ag3A Ag2 109.57(14) . . ?
S1 Ag3A Ag0P 76.77(9) . . ?
S1 Ag3A Ag0S 155.79(10) . . ?
S1 Ag3A Ag0X 91.49(8) . . ?
S1 Ag3A Ag2 99.42(10) . . ?
S1 Ag3A Ag2A 62.59(7) . . ?
S1 Ag3A Ag5A 152.20(8) . . ?
S1 Ag3A Ag8 71.45(13) . . ?
S1 Ag3A Ag09 57.70(6) . . ?
S1 Ag3A Ag11 69.74(14) . . ?
S1 Ag3A S3 110.88(9) . . ?
S3 Ag3A Ag0P 156.43(12) . . ?
S3 Ag3A Ag0S 74.97(8) . . ?
S3 Ag3A Ag0X 87.68(8) . . ?
S3 Ag3A Ag2 95.48(9) . . ?
S3 Ag3A Ag2A 58.16(6) . . ?
S3 Ag3A Ag5A 70.62(7) . . ?
S3 Ag3A Ag8 153.17(11) . . ?
S3 Ag3A Ag09 61.99(7) . . ?
S3 Ag3A Ag11 154.65(14) . . ?
C11A Ag3A Ag0P 54.3(3) . . ?
C11A Ag3A Ag0S 53.4(3) . . ?
C11A Ag3A Ag0X 92.5(4) . . ?
C11A Ag3A Ag2 78.6(4) . . ?
C11A Ag3A Ag2A 148.4(4) . . ?
C11A Ag3A Ag5A 57.5(4) . . ?
C11A Ag3A Ag8 63.0(4) . . ?
C11A Ag3A Ag09 154.2(4) . . ?
C11A Ag3A Ag11 62.2(4) . . ?
C11A Ag3A S1 127.4(3) . . ?
C11A Ag3A S3 121.7(4) . . ?
Ag0F Ag3B Ag1 60.2(4) . . ?
Ag0F Ag3B Ag1A 106.8(6) . . ?
Ag0F Ag3B Ag3 82.3(6) . . ?
Ag0F Ag3B Ag4A 140.5(8) . . ?
Ag0F Ag3B S3 64.5(4) . . ?
Ag0V Ag3B Ag0F 78.9(5) . . ?
Ag0V Ag3B Ag1 18.68(14) . . ?
Ag0V Ag3B Ag1A 57.3(4) . . ?
Ag0V Ag3B Ag3 123.4(6) . . ?
Ag0V Ag3B Ag4A 113.1(7) . . ?
Ag0V Ag3B S3 73.4(4) . . ?
Ag1 Ag3B Ag1A 67.7(4) . . ?
Ag1 Ag3B Ag3 116.6(6) . . ?
Ag1 Ag3B Ag4A 127.0(7) . . ?
Ag1A Ag3B Ag4A 59.6(4) . . ?
Ag3 Ag3B Ag1A 78.8(5) . . ?
Ag3 Ag3B Ag4A 59.4(4) . . ?
Ag4B Ag3B Ag0F 136(4) . . ?
Ag4B Ag3B Ag0V 60(3) . . ?
Ag4B Ag3B Ag1 78(4) . . ?
Ag4B Ag3B Ag1A 66(2) . . ?
Ag4B Ag3B Ag3 133(4) . . ?
Ag4B Ag3B Ag4A 76(4) . . ?
Ag4B Ag3B Ag5B 142(4) . . ?
Ag4B Ag3B S3 114(2) . . ?
Ag4B Ag3B C13 113(3) . . ?
Ag4B Ag3B C019 101(4) . . ?
Ag4B Ag3B C023 90(4) . . ?
Ag5B Ag3B Ag0F 6.2(3) . . ?
Ag5B Ag3B Ag0V 83.8(5) . . ?
Ag5B Ag3B Ag1 65.2(4) . . ?
Ag5B Ag3B Ag1A 106.7(6) . . ?
Ag5B Ag3B Ag3 76.2(6) . . ?
Ag5B Ag3B Ag4A 134.8(9) . . ?
Ag5B Ag3B S3 61.8(4) . . ?
S3 Ag3B Ag1 67.1(4) . . ?
S3 Ag3B Ag1A 49.4(3) . . ?
S3 Ag3B Ag3 50.4(4) . . ?
S3 Ag3B Ag4A 82.5(5) . . ?
C13 Ag3B Ag0F 107.1(8) . . ?
C13 Ag3B Ag0V 172.9(8) . . ?
C13 Ag3B Ag1 166.8(8) . . ?
C13 Ag3B Ag1A 122.7(7) . . ?
C13 Ag3B Ag3 61.9(6) . . ?
C13 Ag3B Ag4A 64.7(5) . . ?
C13 Ag3B Ag5B 102.6(8) . . ?
C13 Ag3B S3 112.3(9) . . ?
C019 Ag3B Ag0F 122.7(10) . . ?
C019 Ag3B Ag0V 149.7(8) . . ?
C019 Ag3B Ag1 160.3(9) . . ?
C019 Ag3B Ag1A 94.0(6) . . ?
C019 Ag3B Ag3 49.8(5) . . ?
C019 Ag3B Ag4A 36.6(4) . . ?
C019 Ag3B Ag5B 116.7(10) . . ?
C019 Ag3B S3 95.9(8) . . ?
C019 Ag3B C13 28.8(4) . . ?
C023 Ag3B Ag0F 51.2(5) . . ?
C023 Ag3B Ag0V 56.2(6) . . ?
C023 Ag3B Ag1 45.6(5) . . ?
C023 Ag3B Ag1A 112.6(9) . . ?
C023 Ag3B Ag3 133.4(8) . . ?
C023 Ag3B Ag4A 165.7(11) . . ?
C023 Ag3B Ag5B 57.2(5) . . ?
C023 Ag3B S3 101.5(6) . . ?
C023 Ag3B C13 124.6(10) . . ?
C023 Ag3B C019 153.4(11) . . ?
Ag Ag4 Ag0D 62.6(2) . . ?
Ag Ag4 Ag0W 87.3(3) . . ?
Ag Ag4 Ag6A 79.0(3) . . ?
Ag Ag4 Ag12 80.0(3) . . ?
Ag0L Ag4 Ag 80.3(3) . . ?
Ag0L Ag4 Ag0D 66.6(3) . . ?
Ag0L Ag4 Ag0N 137.0(4) . . ?
Ag0L Ag4 Ag0W 95.0(3) . . ?
Ag0L Ag4 Ag6A 7.5(2) . . ?
Ag0L Ag4 Ag10 135.8(5) . . ?
Ag0L Ag4 Ag12 100.0(3) . . ?
Ag0N Ag4 Ag 60.1(2) . . ?
Ag0N Ag4 Ag0D 104.6(3) . . ?
Ag0N Ag4 Ag0W 68.9(2) . . ?
Ag0N Ag4 Ag6A 137.9(4) . . ?
Ag0N Ag4 Ag12 59.6(2) . . ?
Ag0W Ag4 Ag0D 146.3(4) . . ?
Ag0W Ag4 Ag6A 102.2(3) . . ?
Ag0W Ag4 Ag12 9.83(12) . . ?
Ag6A Ag4 Ag0D 59.4(2) . . ?
Ag6A Ag4 Ag12 106.9(3) . . ?
Ag10 Ag4 Ag 56.0(2) . . ?
Ag10 Ag4 Ag0D 95.5(3) . . ?
Ag10 Ag4 Ag0N 9.41(13) . . ?
Ag10 Ag4 Ag0W 77.8(3) . . ?
Ag10 Ag4 Ag6A 135.0(4) . . ?
Ag10 Ag4 Ag12 68.4(3) . . ?
Ag12 Ag4 Ag0D 141.5(4) . . ?
C01K Ag4 Ag 98.4(5) . . ?
C01K Ag4 Ag0D 40.4(3) . . ?
C01K Ag4 Ag0L 52.4(4) . . ?
C01K Ag4 Ag0N 143.2(6) . . ?
C01K Ag4 Ag0W 144.6(5) . . ?
C01K Ag4 Ag6A 46.0(4) . . ?
C01K Ag4 Ag10 133.8(6) . . ?
C01K Ag4 Ag12 151.8(5) . . ?
C01Q Ag4 Ag 98.8(5) . . ?
C01Q Ag4 Ag0D 143.4(6) . . ?
C01Q Ag4 Ag0L 145.1(7) . . ?
C01Q Ag4 Ag0N 42.4(4) . . ?
C01Q Ag4 Ag0W 50.3(5) . . ?
C01Q Ag4 Ag6A 152.5(7) . . ?
C01Q Ag4 Ag10 50.3(5) . . ?
C01Q Ag4 Ag12 46.4(5) . . ?
C01Q Ag4 C01K 157.8(7) . . ?
Ag0E Ag4A Ag1A 58.4(4) . . ?
Ag0E Ag4A Ag1B 133.8(6) . . ?
Ag0E Ag4A Ag3 57.3(5) . . ?
Ag0E Ag4A Ag3B 2.6(7) . . ?
Ag0E Ag4A Ag4B 7.9(5) . . ?
Ag0E Ag4A Ag06 132.9(6) . . ?
Ag0R Ag4A Ag0E 68.0(5) . . ?
Ag0R Ag4A Ag1A 85.5(3) . . ?
Ag0R Ag4A Ag1B 100.3(5) . . ?
Ag0R Ag4A Ag3 11.98(8) . . ?
Ag0R Ag4A Ag3B 66.0(5) . . ?
Ag0R Ag4A Ag4B 75.3(4) . . ?
Ag0R Ag4A Ag06 101.8(5) . . ?
Ag1A Ag4A Ag3B 57.2(4) . . ?
Ag1A Ag4A Ag4B 54.5(3) . . ?
Ag1A Ag4A Ag06 75.4(4) . . ?
Ag1B Ag4A Ag1A 76.7(4) . . ?
Ag1B Ag4A Ag3 103.8(5) . . ?
Ag1B Ag4A Ag3B 131.9(6) . . ?
Ag1B Ag4A Ag4B 131.0(5) . . ?
Ag1B Ag4A Ag06 2.1(3) . . ?
Ag3 Ag4A Ag1A 75.5(3) . . ?
Ag3 Ag4A Ag3B 55.1(4) . . ?
Ag3 Ag4A Ag4B 64.2(3) . . ?
Ag3 Ag4A Ag06 105.0(5) . . ?
Ag4B Ag4A Ag3B 9.4(4) . . ?
Ag4B Ag4A Ag06 129.8(5) . . ?
Ag06 Ag4A Ag3B 131.1(6) . . ?
Ag08 Ag4A Ag0E 92.1(6) . . ?
Ag08 Ag4A Ag0R 140.4(5) . . ?
Ag08 Ag4A Ag1A 55.3(3) . . ?
Ag08 Ag4A Ag1B 68.4(4) . . ?
Ag08 Ag4A Ag3 130.7(5) . . ?
Ag08 Ag4A Ag3B 92.9(5) . . ?
Ag08 Ag4A Ag4B 84.4(4) . . ?
Ag08 Ag4A Ag06 66.3(3) . . ?
C018 Ag4A Ag0E 143.7(9) . . ?
C018 Ag4A Ag0R 142.8(7) . . ?
C018 Ag4A Ag1A 98.0(6) . . ?
C018 Ag4A Ag1B 46.0(5) . . ?
C018 Ag4A Ag3 149.4(7) . . ?
C018 Ag4A Ag3B 144.8(8) . . ?
C018 Ag4A Ag4B 135.8(7) . . ?
C018 Ag4A Ag06 45.1(5) . . ?
C018 Ag4A Ag08 52.2(5) . . ?
C019 Ag4A Ag0E 42.2(6) . . ?
C019 Ag4A Ag0R 50.4(4) . . ?
C019 Ag4A Ag1A 97.0(5) . . ?
C019 Ag4A Ag1B 150.7(7) . . ?
C019 Ag4A Ag3 47.4(4) . . ?
C019 Ag4A Ag3B 42.4(5) . . ?
C019 Ag4A Ag4B 49.1(4) . . ?
C019 Ag4A Ag06 152.1(7) . . ?
C019 Ag4A Ag08 131.3(7) . . ?
C019 Ag4A C018 160.8(9) . . ?
Ag0F Ag4B Ag4A 126.7(3) . . ?
Ag0V Ag4B Ag0F 74.8(6) . . ?
Ag0V Ag4B Ag1 18.71(17) . . ?
Ag0V Ag4B Ag1A 61.81(18) . . ?
Ag0V Ag4B Ag4A 123.1(5) . . ?
Ag0V Ag4B Ag5B 79.3(6) . . ?
Ag1 Ag4B Ag0F 56.2(5) . . ?
Ag1 Ag4B Ag1A 70.9(3) . . ?
Ag1 Ag4B Ag4A 132.9(4) . . ?
Ag1 Ag4B Ag5B 60.7(5) . . ?
Ag1A Ag4B Ag0F 101.1(5) . . ?
Ag1A Ag4B Ag4A 62.4(4) . . ?
Ag1A Ag4B Ag5B 100.4(5) . . ?
Ag3B Ag4B Ag0F 37(4) . . ?
Ag3B Ag4B Ag0V 109(4) . . ?
Ag3B Ag4B Ag1 91(4) . . ?
Ag3B Ag4B Ag1A 104(2) . . ?
Ag3B Ag4B Ag4A 95(4) . . ?
Ag3B Ag4B Ag5B 32(4) . . ?
Ag3B Ag4B C01W 149(2) . . ?
Ag3B Ag4B C019 66(3) . . ?
Ag3B Ag4B C023 75(4) . . ?
Ag5B Ag4B Ag0F 5.8(3) . . ?
Ag5B Ag4B Ag4A 121.2(3) . . ?
C01W Ag4B Ag0F 131.5(7) . . ?
C01W Ag4B Ag0V 59.2(3) . . ?
C01W Ag4B Ag1 77.5(4) . . ?
C01W Ag4B Ag1A 45.0(3) . . ?
C01W Ag4B Ag4A 74.1(6) . . ?
C01W Ag4B Ag5B 134.3(7) . . ?
C019 Ag4B Ag0F 103.4(4) . . ?
C019 Ag4B Ag0V 155.3(4) . . ?
C019 Ag4B Ag1 150.0(5) . . ?
C019 Ag4B Ag1A 95.1(5) . . ?
C019 Ag4B Ag4A 38.6(5) . . ?
C019 Ag4B Ag5B 97.7(4) . . ?
C019 Ag4B C01W 111.9(9) . . ?
C023 Ag4B Ag0F 43.0(5) . . ?
C023 Ag4B Ag0V 59.8(6) . . ?
C023 Ag4B Ag1 46.7(5) . . ?
C023 Ag4B Ag1A 117.3(7) . . ?
C023 Ag4B Ag4A 169.6(6) . . ?
C023 Ag4B Ag5B 48.4(5) . . ?
C023 Ag4B C01W 113.5(6) . . ?
C023 Ag4B C019 134.7(6) . . ?
Ag0C Ag5 Ag0V 63.77(16) . . ?
Ag0C Ag5 Ag1 76.64(17) . . ?
Ag0C Ag5 Ag2 130.4(2) . . ?
Ag0C Ag5 Ag09 64.57(16) . . ?
Ag0C Ag5 Ag15 4.7(3) . . ?
Ag0C Ag5 S3 94.7(2) . . ?
Ag0T Ag5 Ag0C 102.0(4) . . ?
Ag0T Ag5 Ag0V 40.2(4) . . ?
Ag0T Ag5 Ag0X 131.9(4) . . ?
Ag0T Ag5 Ag1 32.4(3) . . ?
Ag0T Ag5 Ag2 121.1(4) . . ?
Ag0T Ag5 Ag09 103.0(4) . . ?
Ag0T Ag5 Ag15 98.7(4) . . ?
Ag0T Ag5 S3 46.9(4) . . ?
Ag0T Ag5 C01L 76.7(5) . . ?
Ag0T Ag5 C01P 95.5(5) . . ?
Ag0X Ag5 Ag0C 116.4(2) . . ?
Ag0X Ag5 Ag0V 164.92(14) . . ?
Ag0X Ag5 Ag1 164.26(18) . . ?
Ag0X Ag5 Ag2 13.96(10) . . ?
Ag0X Ag5 Ag09 71.81(10) . . ?
Ag0X Ag5 Ag15 120.9(2) . . ?
Ag0X Ag5 S3 99.79(12) . . ?
Ag1 Ag5 Ag0V 14.66(7) . . ?
Ag1 Ag5 Ag2 151.93(19) . . ?
Ag1 Ag5 Ag09 109.19(13) . . ?
Ag1 Ag5 Ag15 72.4(2) . . ?
Ag1 Ag5 S3 69.17(12) . . ?
Ag2 Ag5 Ag0V 160.52(18) . . ?
Ag2 Ag5 Ag09 81.77(10) . . ?
Ag2 Ag5 Ag15 134.9(2) . . ?
Ag2 Ag5 S3 97.57(14) . . ?
Ag09 Ag5 Ag0V 96.27(9) . . ?
Ag15 Ag5 Ag0V 59.82(19) . . ?
Ag15 Ag5 Ag09 68.31(19) . . ?
Ag15 Ag5 S3 94.8(2) . . ?
S3 Ag5 Ag0V 65.57(9) . . ?
S3 Ag5 Ag09 58.65(8) . . ?
C01L Ag5 Ag0C 52.5(3) . . ?
C01L Ag5 Ag0V 43.2(3) . . ?
C01L Ag5 Ag0X 150.2(4) . . ?
C01L Ag5 Ag1 44.6(3) . . ?
C01L Ag5 Ag2 153.9(3) . . ?
C01L Ag5 Ag09 114.6(3) . . ?
C01L Ag5 Ag15 48.1(3) . . ?
C01L Ag5 S3 108.3(3) . . ?
C01P Ag5 Ag0C 158.2(4) . . ?
C01P Ag5 Ag0V 128.6(4) . . ?
C01P Ag5 Ag0X 57.1(3) . . ?
C01P Ag5 Ag1 114.0(4) . . ?
C01P Ag5 Ag2 44.4(3) . . ?
C01P Ag5 Ag09 124.0(3) . . ?
C01P Ag5 Ag15 158.4(4) . . ?
C01P Ag5 S3 106.8(3) . . ?
C01P Ag5 C01L 121.0(4) . . ?
Ag0K Ag5A Ag0F 145.06(18) . . ?
Ag0K Ag5A Ag0R 56.32(9) . . ?
Ag0K Ag5A Ag3A 67.02(11) . . ?
Ag0K Ag5A Ag9 8.22(12) . . ?
Ag0R Ag5A Ag0F 91.74(16) . . ?
Ag0R Ag5A Ag3A 76.84(6) . . ?
Ag0R Ag5A Ag9 49.19(11) . . ?
Ag0S Ag5A Ag0F 60.47(18) . . ?
Ag0S Ag5A Ag0K 124.22(14) . . ?
Ag0S Ag5A Ag0R 125.70(9) . . ?
Ag0S Ag5A Ag3 116.48(10) . . ?
Ag0S Ag5A Ag3A 61.62(6) . . ?
Ag0S Ag5A Ag5B 64.93(17) . . ?
Ag0S Ag5A Ag7 10.19(10) . . ?
Ag0S Ag5A Ag9 123.09(14) . . ?
Ag3 Ag5A Ag0F 81.48(17) . . ?
Ag3 Ag5A Ag0K 65.44(11) . . ?
Ag3 Ag5A Ag0R 10.92(8) . . ?
Ag3 Ag5A Ag3A 74.07(7) . . ?
Ag3 Ag5A Ag5B 76.04(17) . . ?
Ag3 Ag5A Ag7 118.08(11) . . ?
Ag3 Ag5A Ag9 57.84(13) . . ?
Ag3A Ag5A Ag0F 94.18(19) . . ?
Ag3A Ag5A Ag9 63.20(12) . . ?
Ag5B Ag5A Ag0F 5.6(3) . . ?
Ag5B Ag5A Ag0K 140.24(17) . . ?
Ag5B Ag5A Ag0R 86.22(16) . . ?
Ag5B Ag5A Ag3A 93.94(19) . . ?
Ag5B Ag5A Ag7 57.80(17) . . ?
Ag5B Ag5A Ag9 132.06(19) . . ?
Ag7 Ag5A Ag0F 52.89(18) . . ?
Ag7 Ag5A Ag0K 134.41(16) . . ?
Ag7 Ag5A Ag0R 128.31(9) . . ?
Ag7 Ag5A Ag3A 70.81(10) . . ?
Ag7 Ag5A Ag9 133.06(16) . . ?
Ag9 Ag5A Ag0F 136.84(19) . . ?
C01B Ag5A Ag0F 43.0(3) . . ?
C01B Ag5A Ag0K 171.7(3) . . ?
C01B Ag5A Ag0R 131.7(3) . . ?
C01B Ag5A Ag0S 54.9(3) . . ?
C01B Ag5A Ag3 122.8(3) . . ?
C01B Ag5A Ag3A 114.9(3) . . ?
C01B Ag5A Ag5B 48.0(3) . . ?
C01B Ag5A Ag7 44.9(3) . . ?
C01B Ag5A Ag9 178.0(4) . . ?
C01B Ag5A C11A 102.2(4) . . ?
C01V Ag5A Ag0F 124.1(4) . . ?
C01V Ag5A Ag0K 44.1(4) . . ?
C01V Ag5A Ag0R 45.8(3) . . ?
C01V Ag5A Ag0S 166.9(3) . . ?
C01V Ag5A Ag3 56.1(3) . . ?
C01V Ag5A Ag3A 105.3(3) . . ?
C01V Ag5A Ag5B 119.0(4) . . ?
C01V Ag5A Ag7 174.1(3) . . ?
C01V Ag5A Ag9 44.4(4) . . ?
C01V Ag5A C01B 137.7(5) . . ?
C01V Ag5A C11A 116.8(4) . . ?
C11A Ag5A Ag0F 112.5(3) . . ?
C11A Ag5A Ag0K 73.7(3) . . ?
C11A Ag5A Ag0R 113.0(3) . . ?
C11A Ag5A Ag0S 54.0(3) . . ?
C11A Ag5A Ag3 113.6(3) . . ?
C11A Ag5A Ag3A 41.8(2) . . ?
C11A Ag5A Ag5B 115.8(3) . . ?
C11A Ag5A Ag7 63.5(3) . . ?
C11A Ag5A Ag9 75.9(3) . . ?
Ag0E Ag5B Ag0S 134.8(5) . . ?
Ag0E Ag5B Ag0T 90.5(5) . . ?
Ag0E Ag5B Ag1 65.7(5) . . ?
Ag0E Ag5B Ag4B 8.7(5) . . ?
Ag0E Ag5B Ag5A 104.3(5) . . ?
Ag0E Ag5B Ag7 144.0(5) . . ?
Ag0S Ag5B Ag0T 60.88(18) . . ?
Ag1 Ag5B Ag0S 102.0(3) . . ?
Ag1 Ag5B Ag0T 42.28(14) . . ?
Ag1 Ag5B Ag4B 57.6(3) . . ?
Ag3B Ag5B Ag0E 2.3(9) . . ?
Ag3B Ag5B Ag0S 135.8(5) . . ?
Ag3B Ag5B Ag0T 89.7(5) . . ?
Ag3B Ag5B Ag1 63.8(6) . . ?
Ag3B Ag5B Ag4B 6.4(7) . . ?
Ag3B Ag5B Ag5A 106.6(6) . . ?
Ag3B Ag5B Ag7 144.7(6) . . ?
Ag3B Ag5B S3 65.0(5) . . ?
Ag4B Ag5B Ag0S 136.3(3) . . ?
Ag4B Ag5B Ag0T 85.7(3) . . ?
Ag5A Ag5B Ag0S 53.60(18) . . ?
Ag5A Ag5B Ag0T 99.4(3) . . ?
Ag5A Ag5B Ag1 136.7(3) . . ?
Ag5A Ag5B Ag4B 112.3(3) . . ?
Ag7 Ag5B Ag0S 11.43(10) . . ?
Ag7 Ag5B Ag0T 61.58(19) . . ?
Ag7 Ag5B Ag1 99.8(3) . . ?
Ag7 Ag5B Ag4B 143.7(4) . . ?
Ag7 Ag5B Ag5A 62.6(2) . . ?
S3 Ag5B Ag0E 64.2(4) . . ?
S3 Ag5B Ag0S 70.9(2) . . ?
S3 Ag5B Ag0T 47.09(16) . . ?
S3 Ag5B Ag1 67.6(2) . . ?
S3 Ag5B Ag4B 65.6(3) . . ?
S3 Ag5B Ag5A 70.29(18) . . ?
S3 Ag5B Ag7 79.9(3) . . ?
C01B Ag5B Ag0E 147.4(6) . . ?
C01B Ag5B Ag0S 49.0(4) . . ?
C01B Ag5B Ag0T 108.9(5) . . ?
C01B Ag5B Ag1 144.8(5) . . ?
C01B Ag5B Ag3B 149.6(7) . . ?
C01B Ag5B Ag4B 156.1(5) . . ?
C01B Ag5B Ag5A 48.1(3) . . ?
C01B Ag5B Ag7 47.4(4) . . ?
C01B Ag5B S3 110.2(4) . . ?
C01B Ag5B C023 150.2(6) . . ?
C023 Ag5B Ag0E 52.5(5) . . ?
C023 Ag5B Ag0S 144.6(5) . . ?
C023 Ag5B Ag0T 87.1(4) . . ?
C023 Ag5B Ag1 44.8(4) . . ?
C023 Ag5B Ag3B 50.3(6) . . ?
C023 Ag5B Ag4B 45.1(4) . . ?
C023 Ag5B Ag5A 156.3(4) . . ?
C023 Ag5B Ag7 138.2(5) . . ?
C023 Ag5B S3 99.1(4) . . ?
Ag0A Ag06 Ag0H 67.4(2) . . ?
Ag0A Ag06 Ag2A 100.5(3) . . ?
Ag0A Ag06 Ag2B 163.0(4) . . ?
Ag0A Ag06 Ag4A 164.6(4) . . ?
Ag0B Ag06 Ag0A 67.7(2) . . ?
Ag0B Ag06 Ag0H 133.4(4) . . ?
Ag0B Ag06 Ag2A 61.8(3) . . ?
Ag0B Ag06 Ag2B 104.1(4) . . ?
Ag0B Ag06 Ag4A 107.0(4) . . ?
Ag0B Ag06 Ag7A 3.9(4) . . ?
Ag0H Ag06 Ag2B 115.3(4) . . ?
Ag0H Ag06 Ag4A 112.8(3) . . ?
Ag2A Ag06 Ag0H 115.5(2) . . ?
Ag2A Ag06 Ag2B 62.8(3) . . ?
Ag2A Ag06 Ag4A 64.9(3) . . ?
Ag2B Ag06 Ag4A 2.8(5) . . ?
Ag7A Ag06 Ag0A 66.2(3) . . ?
Ag7A Ag06 Ag0H 132.8(4) . . ?
Ag7A Ag06 Ag2A 65.7(3) . . ?
Ag7A Ag06 Ag2B 106.6(4) . . ?
Ag7A Ag06 Ag4A 109.4(4) . . ?
S2 Ag06 Ag0A 76.4(2) . . ?
S2 Ag06 Ag0B 96.9(4) . . ?
S2 Ag06 Ag0H 60.46(17) . . ?
S2 Ag06 Ag2A 55.22(18) . . ?
S2 Ag06 Ag2B 90.4(3) . . ?
S2 Ag06 Ag4A 90.3(3) . . ?
S2 Ag06 Ag7A 99.8(4) . . ?
C01D Ag06 Ag0A 50.4(4) . . ?
C01D Ag06 Ag0B 49.6(4) . . ?
C01D Ag06 Ag0H 106.5(5) . . ?
C01D Ag06 Ag2A 111.0(5) . . ?
C01D Ag06 Ag2B 136.0(5) . . ?
C01D Ag06 Ag4A 137.8(5) . . ?
C01D Ag06 Ag7A 45.7(4) . . ?
C01D Ag06 S2 123.1(5) . . ?
C01D Ag06 C018 126.6(6) . . ?
C018 Ag06 Ag0A 154.0(5) . . ?
C018 Ag06 Ag0B 133.5(5) . . ?
C018 Ag06 Ag0H 93.1(4) . . ?
C018 Ag06 Ag2A 103.5(4) . . ?
C018 Ag06 Ag2B 41.2(4) . . ?
C018 Ag06 Ag4A 38.8(4) . . ?
C018 Ag06 Ag7A 133.8(5) . . ?
C018 Ag06 S2 109.9(4) . . ?
Ag0C Ag6A Ag0D 162.5(3) . . ?
Ag0C Ag6A Ag4 112.6(3) . . ?
Ag0C Ag6A Ag07 117.5(3) . . ?
Ag0C Ag6A Ag09 61.25(19) . . ?
Ag0C Ag6A Ag14 77.2(3) . . ?
Ag0C Ag6A Ag15 4.3(3) . . ?
Ag0J Ag6A Ag0C 81.4(2) . . ?
Ag0J Ag6A Ag0D 96.18(19) . . ?
Ag0J Ag6A Ag4 153.7(4) . . ?
Ag0J Ag6A Ag07 151.9(3) . . ?
Ag0J Ag6A Ag09 104.2(3) . . ?
Ag0J Ag6A Ag14 4.4(2) . . ?
Ag0J Ag6A Ag15 77.7(3) . . ?
Ag0J Ag6A S2 66.1(2) . . ?
Ag4 Ag6A Ag0D 63.6(2) . . ?
Ag4 Ag6A Ag07 5.1(4) . . ?
Ag4 Ag6A Ag09 67.4(2) . . ?
Ag07 Ag6A Ag0D 59.3(2) . . ?
Ag07 Ag6A Ag09 71.7(2) . . ?
Ag09 Ag6A Ag0D 103.11(19) . . ?
Ag14 Ag6A Ag0D 99.8(2) . . ?
Ag14 Ag6A Ag4 154.7(4) . . ?
Ag14 Ag6A Ag07 153.7(3) . . ?
Ag14 Ag6A Ag09 100.8(3) . . ?
Ag14 Ag6A Ag15 73.5(3) . . ?
Ag15 Ag6A Ag0D 163.8(4) . . ?
Ag15 Ag6A Ag4 116.8(3) . . ?
Ag15 Ag6A Ag07 121.8(3) . . ?
Ag15 Ag6A Ag09 64.7(2) . . ?
S2 Ag6A Ag0C 93.1(3) . . ?
S2 Ag6A Ag0D 70.26(17) . . ?
S2 Ag6A Ag4 90.2(3) . . ?
S2 Ag6A Ag07 90.9(2) . . ?
S2 Ag6A Ag09 54.57(14) . . ?
S2 Ag6A Ag14 65.5(2) . . ?
S2 Ag6A Ag15 93.6(3) . . ?
C01K Ag6A Ag0C 145.8(4) . . ?
C01K Ag6A Ag0D 43.3(3) . . ?
C01K Ag6A Ag0J 131.5(4) . . ?
C01K Ag6A Ag4 43.2(4) . . ?
C01K Ag6A Ag07 38.4(4) . . ?
C01K Ag6A Ag09 109.7(3) . . ?
C01K Ag6A Ag14 135.9(4) . . ?
C01K Ag6A Ag15 148.7(4) . . ?
C01K Ag6A S2 108.0(4) . . ?
C01K Ag6A C01S 26.9(4) . . ?
C01S Ag6A Ag0C 142.9(4) . . ?
C01S Ag6A Ag0D 53.7(2) . . ?
C01S Ag6A Ag0J 114.0(3) . . ?
C01S Ag6A Ag4 68.9(3) . . ?
C01S Ag6A Ag07 64.4(3) . . ?
C01S Ag6A Ag09 136.2(3) . . ?
C01S Ag6A Ag14 118.2(3) . . ?
C01S Ag6A Ag15 142.5(4) . . ?
C01S Ag6A S2 123.9(3) . . ?
C016 Ag6A Ag0C 50.5(4) . . ?
C016 Ag6A Ag0D 139.0(4) . . ?
C016 Ag6A Ag0J 51.7(4) . . ?
C016 Ag6A Ag4 153.9(5) . . ?
C016 Ag6A Ag07 156.4(5) . . ?
C016 Ag6A Ag09 108.7(4) . . ?
C016 Ag6A Ag14 49.8(4) . . ?
C016 Ag6A Ag15 46.4(4) . . ?
C016 Ag6A S2 108.8(4) . . ?
C016 Ag6A C01K 137.5(5) . . ?
C016 Ag6A C01S 111.4(5) . . ?
Ag0F Ag7 Ag0T 65.1(2) . . ?
Ag0F Ag7 Ag2 125.2(3) . . ?
Ag0F Ag7 Ag5A 66.40(16) . . ?
Ag0F Ag7 Ag5B 7.4(2) . . ?
Ag0S Ag7 Ag0F 105.5(6) . . ?
Ag0S Ag7 Ag0T 87.4(6) . . ?
Ag0S Ag7 Ag2 62.4(6) . . ?
Ag0S Ag7 Ag5A 51.7(6) . . ?
Ag0S Ag7 Ag5B 98.2(6) . . ?
Ag0S Ag7 C01B 97.5(7) . . ?
Ag0S Ag7 C01P 98.4(7) . . ?
Ag0S Ag7 C034 126.7(8) . . ?
Ag0T Ag7 Ag2 61.31(11) . . ?
Ag5A Ag7 Ag0T 99.98(12) . . ?
Ag5A Ag7 Ag2 112.40(17) . . ?
Ag5B Ag7 Ag0T 65.5(2) . . ?
Ag5B Ag7 Ag2 123.4(2) . . ?
Ag5B Ag7 Ag5A 59.59(16) . . ?
C01B Ag7 Ag0F 50.7(4) . . ?
C01B Ag7 Ag0T 114.5(3) . . ?
C01B Ag7 Ag2 158.9(4) . . ?
C01B Ag7 Ag5A 46.6(3) . . ?
C01B Ag7 Ag5B 49.1(4) . . ?
C01B Ag7 C01P 155.2(5) . . ?
C01B Ag7 C034 135.0(6) . . ?
C01P Ag7 Ag0F 106.5(4) . . ?
C01P Ag7 Ag0T 47.7(3) . . ?
C01P Ag7 Ag2 37.9(3) . . ?
C01P Ag7 Ag5A 140.6(4) . . ?
C01P Ag7 Ag5B 109.6(4) . . ?
C01P Ag7 C034 29.7(5) . . ?
C034 Ag7 Ag0F 102.9(5) . . ?
C034 Ag7 Ag0T 65.4(4) . . ?
C034 Ag7 Ag2 64.3(4) . . ?
C034 Ag7 Ag5A 165.1(4) . . ?
C034 Ag7 Ag5B 109.0(5) . . ?
Ag Ag07 Ag0D 64.3(2) . . ?
Ag Ag07 Ag6A 77.6(3) . . ?
Ag0D Ag07 Ag6A 60.9(2) . . ?
Ag0L Ag07 Ag 78.3(3) . . ?
Ag0L Ag07 Ag0D 68.2(2) . . ?
Ag0L Ag07 Ag0N 131.3(4) . . ?
Ag0L Ag07 Ag6A 7.66(18) . . ?
Ag0L Ag07 Ag10 131.9(4) . . ?
Ag0N Ag07 Ag 59.19(18) . . ?
Ag0N Ag07 Ag0D 108.0(3) . . ?
Ag0N Ag07 Ag6A 133.8(4) . . ?
Ag10 Ag07 Ag 55.58(18) . . ?
Ag10 Ag07 Ag0D 99.4(3) . . ?
Ag10 Ag07 Ag0N 9.22(14) . . ?
Ag10 Ag07 Ag6A 132.7(4) . . ?
C01K Ag07 Ag 100.7(5) . . ?
C01K Ag07 Ag0D 43.8(4) . . ?
C01K Ag07 Ag0L 51.2(4) . . ?
C01K Ag07 Ag0N 151.6(5) . . ?
C01K Ag07 Ag6A 44.7(4) . . ?
C01K Ag07 Ag10 142.6(6) . . ?
C01K Ag07 C01Q 164.3(7) . . ?
C01Q Ag07 Ag 95.0(4) . . ?
C01Q Ag07 Ag0D 149.1(5) . . ?
C01Q Ag07 Ag0L 132.7(6) . . ?
C01Q Ag07 Ag0N 41.9(4) . . ?
C01Q Ag07 Ag6A 140.2(6) . . ?
C01Q Ag07 Ag10 50.1(4) . . ?
Ag0A Ag7A Ag 51.95(17) . . ?
Ag0A Ag7A Ag2A 91.4(3) . . ?
Ag0G Ag7A Ag 72.9(3) . . ?
Ag0G Ag7A Ag0A 123.5(4) . . ?
Ag0G Ag7A Ag0Q 58.3(3) . . ?
Ag0G Ag7A Ag2A 61.8(2) . . ?
Ag0Q Ag7A Ag 55.8(2) . . ?
Ag0Q Ag7A Ag0A 79.0(2) . . ?
Ag0Q Ag7A Ag2A 96.5(3) . . ?
Ag1B Ag7A Ag 74.4(3) . . ?
Ag1B Ag7A Ag0A 61.1(3) . . ?
Ag1B Ag7A Ag0G 119.2(4) . . ?
Ag1B Ag7A Ag0Q 129.2(4) . . ?
Ag1B Ag7A Ag2A 57.4(3) . . ?
Ag1B Ag7A Ag06 3.7(4) . . ?
Ag2A Ag7A Ag 54.95(18) . . ?
Ag06 Ag7A Ag 72.4(3) . . ?
Ag06 Ag7A Ag0A 57.4(3) . . ?
Ag06 Ag7A Ag0G 120.8(4) . . ?
Ag06 Ag7A Ag0Q 126.5(4) . . ?
Ag06 Ag7A Ag2A 59.0(3) . . ?
Ag9A Ag7A Ag 76.5(3) . . ?
Ag9A Ag7A Ag0A 127.9(4) . . ?
Ag9A Ag7A Ag0G 6.0(2) . . ?
Ag9A Ag7A Ag0Q 64.3(3) . . ?
Ag9A Ag7A Ag1B 116.6(4) . . ?
Ag9A Ag7A Ag2A 59.7(3) . . ?
Ag9A Ag7A Ag06 118.6(4) . . ?
C01D Ag7A Ag 94.1(5) . . ?
C01D Ag7A Ag0A 45.5(4) . . ?
C01D Ag7A Ag0G 166.0(6) . . ?
C01D Ag7A Ag0Q 118.8(5) . . ?
C01D Ag7A Ag1B 50.2(5) . . ?
C01D Ag7A Ag2A 106.7(5) . . ?
C01D Ag7A Ag06 48.1(5) . . ?
C01D Ag7A Ag9A 166.2(6) . . ?
C01D Ag7A C02A 140.0(7) . . ?
C02A Ag7A Ag 96.8(5) . . ?
C02A Ag7A Ag0A 119.9(5) . . ?
C02A Ag7A Ag0G 49.5(4) . . ?
C02A Ag7A Ag0Q 44.8(4) . . ?
C02A Ag7A Ag1B 168.1(6) . . ?
C02A Ag7A Ag2A 111.1(5) . . ?
C02A Ag7A Ag06 168.2(6) . . ?
C02A Ag7A Ag9A 52.5(5) . . ?
Ag1A Ag08 Ag0J 67.36(10) . . ?
Ag1A Ag08 Ag2B 68.3(2) . . ?
Ag2B Ag08 Ag0J 131.3(3) . . ?
Ag4A Ag08 Ag0J 134.1(3) . . ?
Ag4A Ag08 Ag1A 69.7(3) . . ?
Ag4A Ag08 Ag2B 4.1(6) . . ?
Ag14 Ag08 Ag0J 4.70(19) . . ?
Ag14 Ag08 Ag1A 66.16(14) . . ?
Ag14 Ag08 Ag2B 132.0(3) . . ?
Ag14 Ag08 Ag4A 134.5(3) . . ?
C01U Ag08 Ag0J 46.8(4) . . ?
C01U Ag08 Ag1A 113.1(3) . . ?
C01U Ag08 Ag2B 151.8(4) . . ?
C01U Ag08 Ag4A 155.3(4) . . ?
C01U Ag08 Ag14 49.1(4) . . ?
C01W Ag08 Ag0J 76.8(3) . . ?
C01W Ag08 Ag1A 48.0(3) . . ?
C01W Ag08 Ag2B 88.1(4) . . ?
C01W Ag08 Ag4A 86.4(4) . . ?
C01W Ag08 Ag14 72.6(4) . . ?
C01W Ag08 C01U 114.1(5) . . ?
C018 Ag08 Ag0J 135.8(3) . . ?
C018 Ag08 Ag1A 106.1(3) . . ?
C018 Ag08 Ag2B 45.5(4) . . ?
C018 Ag08 Ag4A 46.8(4) . . ?
C018 Ag08 Ag14 140.3(3) . . ?
C018 Ag08 C01U 112.3(4) . . ?
C018 Ag08 C01W 133.0(4) . . ?
Ag0M Ag8 Ag0W 85.28(18) . . ?
Ag0M Ag8 Ag0X 127.15(18) . . ?
Ag0P Ag8 Ag0M 64.96(15) . . ?
Ag0P Ag8 Ag0W 129.71(19) . . ?
Ag0P Ag8 Ag0X 125.92(18) . . ?
Ag0P Ag8 Ag2 126.3(2) . . ?
Ag0P Ag8 Ag3A 65.20(14) . . ?
Ag0P Ag8 Ag8A 70.92(17) . . ?
Ag0P Ag8 Ag11 9.40(19) . . ?
Ag0P Ag8 Ag12 124.0(2) . . ?
Ag0U Ag8 Ag0M 51.0(5) . . ?
Ag0U Ag8 Ag0P 116.0(6) . . ?
Ag0U Ag8 Ag0W 49.9(5) . . ?
Ag0U Ag8 Ag0X 94.6(5) . . ?
Ag0U Ag8 Ag2 103.9(6) . . ?
Ag0U Ag8 Ag3A 116.1(6) . . ?
Ag0U Ag8 Ag8A 45.1(5) . . ?
Ag0U Ag8 Ag11 106.6(6) . . ?
Ag0U Ag8 Ag12 45.1(5) . . ?
Ag0U Ag8 C1A 75.4(6) . . ?
Ag0U Ag8 C21A 65.7(6) . . ?
Ag0W Ag8 Ag0X 46.20(10) . . ?
Ag2 Ag8 Ag0M 140.0(2) . . ?
Ag2 Ag8 Ag0W 57.65(13) . . ?
Ag2 Ag8 Ag0X 12.88(7) . . ?
Ag2 Ag8 Ag8A 137.9(2) . . ?
Ag3A Ag8 Ag0M 95.64(14) . . ?
Ag3A Ag8 Ag0W 79.58(12) . . ?
Ag3A Ag8 Ag0X 61.37(8) . . ?
Ag3A Ag8 Ag2 65.60(10) . . ?
Ag3A Ag8 Ag8A 99.57(18) . . ?
Ag3A Ag8 Ag12 79.50(13) . . ?
Ag8A Ag8 Ag0M 6.05(18) . . ?
Ag8A Ag8 Ag0W 81.5(2) . . ?
Ag8A Ag8 Ag0X 125.1(2) . . ?
Ag11 Ag8 Ag0M 55.57(19) . . ?
Ag11 Ag8 Ag0W 124.1(2) . . ?
Ag11 Ag8 Ag0X 129.5(2) . . ?
Ag11 Ag8 Ag2 132.1(2) . . ?
Ag11 Ag8 Ag3A 68.12(17) . . ?
Ag11 Ag8 Ag8A 61.6(2) . . ?
Ag11 Ag8 Ag12 117.6(2) . . ?
Ag12 Ag8 Ag0M 77.64(19) . . ?
Ag12 Ag8 Ag0W 7.71(13) . . ?
Ag12 Ag8 Ag0X 52.92(13) . . ?
Ag12 Ag8 Ag2 64.76(16) . . ?
Ag12 Ag8 Ag8A 74.0(2) . . ?
C1A Ag8 Ag0M 42.1(4) . . ?
C1A Ag8 Ag0P 56.7(4) . . ?
C1A Ag8 Ag0W 122.9(4) . . ?
C1A Ag8 Ag0X 168.8(4) . . ?
C1A Ag8 Ag2 176.3(4) . . ?
C1A Ag8 Ag3A 118.0(4) . . ?
C1A Ag8 Ag8A 43.8(4) . . ?
C1A Ag8 Ag11 51.2(4) . . ?
C1A Ag8 Ag12 116.0(4) . . ?
C1A Ag8 C21A 133.5(5) . . ?
C21A Ag8 Ag0M 115.6(4) . . ?
C21A Ag8 Ag0P 166.7(3) . . ?
C21A Ag8 Ag0W 40.1(3) . . ?
C21A Ag8 Ag0X 42.1(3) . . ?
C21A Ag8 Ag2 44.0(3) . . ?
C21A Ag8 Ag3A 101.9(3) . . ?
C21A Ag8 Ag8A 110.1(4) . . ?
C21A Ag8 Ag11 164.0(4) . . ?
C21A Ag8 Ag12 46.8(3) . . ?
Ag0N Ag8A Ag0P 128.5(3) . . ?
Ag0N Ag8A Ag0Q 53.9(2) . . ?
Ag0N Ag8A Ag8 105.7(3) . . ?
Ag0N Ag8A Ag10 6.9(2) . . ?
Ag0N Ag8A Ag11 129.6(3) . . ?
Ag0N Ag8A Ag13 61.1(2) . . ?
Ag0Q Ag8A Ag0P 105.3(2) . . ?
Ag0U Ag8A Ag0N 98.8(3) . . ?
Ag0U Ag8A Ag0P 54.85(16) . . ?
Ag0U Ag8A Ag0Q 128.8(3) . . ?
Ag0U Ag8A Ag8 10.08(11) . . ?
Ag0U Ag8A Ag10 104.1(3) . . ?
Ag0U Ag8A Ag11 61.3(2) . . ?
Ag0U Ag8A Ag13 133.5(3) . . ?
Ag8 Ag8A Ag0P 44.77(16) . . ?
Ag8 Ag8A Ag0Q 127.1(3) . . ?
Ag10 Ag8A Ag0P 128.2(3) . . ?
Ag10 Ag8A Ag0Q 47.13(19) . . ?
Ag10 Ag8A Ag8 110.4(3) . . ?
Ag11 Ag8A Ag0P 6.48(18) . . ?
Ag11 Ag8A Ag0Q 100.8(2) . . ?
Ag11 Ag8A Ag8 51.2(2) . . ?
Ag11 Ag8A Ag10 128.3(3) . . ?
Ag13 Ag8A Ag0P 103.1(2) . . ?
Ag13 Ag8A Ag0Q 7.60(16) . . ?
Ag13 Ag8A Ag8 130.3(3) . . ?
Ag13 Ag8A Ag10 54.2(2) . . ?
Ag13 Ag8A Ag11 98.0(2) . . ?
C02G Ag8A Ag0N 50.7(4) . . ?
C02G Ag8A Ag0P 147.5(4) . . ?
C02G Ag8A Ag0Q 44.6(4) . . ?
C02G Ag8A Ag0U 148.3(5) . . ?
C02G Ag8A Ag8 156.3(5) . . ?
C02G Ag8A Ag10 46.3(4) . . ?
C02G Ag8A Ag11 141.6(4) . . ?
C02G Ag8A Ag13 45.3(4) . . ?
C02G Ag8A C1A 158.6(6) . . ?
C1A Ag8A Ag0N 148.0(5) . . ?
C1A Ag8A Ag0P 41.7(3) . . ?
C1A Ag8A Ag0Q 145.3(4) . . ?
C1A Ag8A Ag0U 49.5(4) . . ?
C1A Ag8A Ag8 43.7(4) . . ?
C1A Ag8A Ag10 153.7(5) . . ?
C1A Ag8A Ag11 45.3(4) . . ?
C1A Ag8A Ag13 140.9(4) . . ?
Ag Ag09 Ag0C 131.25(18) . . ?
Ag Ag09 Ag3A 98.33(3) . . ?
Ag Ag09 Ag5 175.00(8) . . ?
Ag Ag09 Ag12 83.63(10) . . ?
Ag0L Ag09 Ag 81.88(16) . . ?
Ag0L Ag09 Ag0C 51.8(2) . . ?
Ag0L Ag09 Ag0W 97.69(16) . . ?
Ag0L Ag09 Ag2A 116.39(15) . . ?
Ag0L Ag09 Ag3A 178.84(15) . . ?
Ag0L Ag09 Ag5 102.75(17) . . ?
Ag0L Ag09 Ag12 103.90(18) . . ?
Ag0L Ag09 S3 128.36(15) . . ?
Ag0W Ag09 Ag 90.81(8) . . ?
Ag0W Ag09 Ag0C 107.74(15) . . ?
Ag0W Ag09 Ag3A 83.45(8) . . ?
Ag0W Ag09 Ag5 90.43(11) . . ?
Ag0W Ag09 Ag12 10.32(13) . . ?
Ag2A Ag09 Ag 60.72(3) . . ?
Ag2A Ag09 Ag0C 122.74(14) . . ?
Ag2A Ag09 Ag0W 129.26(6) . . ?
Ag2A Ag09 Ag3A 62.86(3) . . ?
Ag2A Ag09 Ag5 114.99(9) . . ?
Ag2A Ag09 Ag12 118.99(12) . . ?
Ag3A Ag09 Ag0C 127.68(18) . . ?
Ag3A Ag09 Ag5 77.00(7) . . ?
Ag5 Ag09 Ag0C 52.71(18) . . ?
Ag12 Ag09 Ag0C 118.06(18) . . ?
Ag12 Ag09 Ag3A 77.26(11) . . ?
Ag12 Ag09 Ag5 96.94(12) . . ?
S1 Ag09 Ag 52.32(6) . . ?
S1 Ag09 Ag0C 173.72(15) . . ?
S1 Ag09 Ag0L 129.12(17) . . ?
S1 Ag09 Ag0W 66.20(8) . . ?
S1 Ag09 Ag2A 63.18(6) . . ?
S1 Ag09 Ag3A 51.56(6) . . ?
S1 Ag09 Ag5 124.11(9) . . ?
S1 Ag09 Ag12 55.89(13) . . ?
S1 Ag09 S2 97.57(8) . . ?
S1 Ag09 S3 95.57(8) . . ?
S2 Ag09 Ag 52.05(5) . . ?
S2 Ag09 Ag0C 88.10(16) . . ?
S2 Ag09 Ag0L 60.97(16) . . ?
S2 Ag09 Ag0W 137.25(11) . . ?
S2 Ag09 Ag2A 55.42(5) . . ?
S2 Ag09 Ag3A 118.28(6) . . ?
S2 Ag09 Ag5 128.54(9) . . ?
S2 Ag09 Ag12 133.36(11) . . ?
S2 Ag09 S3 92.75(7) . . ?
S3 Ag09 Ag 117.78(6) . . ?
S3 Ag09 Ag0C 86.83(18) . . ?
S3 Ag09 Ag0W 126.68(11) . . ?
S3 Ag09 Ag2A 57.13(6) . . ?
S3 Ag09 Ag3A 50.54(5) . . ?
S3 Ag09 Ag5 57.86(10) . . ?
S3 Ag09 Ag12 124.32(11) . . ?
C017 Ag09 Ag 122.8(3) . . ?
C017 Ag09 Ag0C 53.5(3) . . ?
C017 Ag09 Ag0L 63.3(4) . . ?
C017 Ag09 Ag0W 54.3(3) . . ?
C017 Ag09 Ag2A 175.8(3) . . ?
C017 Ag09 Ag3A 117.3(3) . . ?
C017 Ag09 Ag5 61.6(3) . . ?
C017 Ag09 Ag12 64.6(3) . . ?
C017 Ag09 S1 120.5(3) . . ?
C017 Ag09 S2 124.2(3) . . ?
C017 Ag09 S3 119.4(3) . . ?
Ag0G Ag9 Ag0P 60.09(18) . . ?
Ag0G Ag9 Ag3 111.4(2) . . ?
Ag0G Ag9 Ag3A 70.70(18) . . ?
Ag0G Ag9 Ag5A 128.7(3) . . ?
Ag0G Ag9 Ag11 52.9(2) . . ?
Ag0P Ag9 Ag3A 53.92(12) . . ?
Ag0P Ag9 Ag11 8.37(15) . . ?
Ag0R Ag9 Ag0G 111.5(2) . . ?
Ag0R Ag9 Ag0P 134.7(2) . . ?
Ag0R Ag9 Ag3 12.74(7) . . ?
Ag0R Ag9 Ag3A 80.84(16) . . ?
Ag0R Ag9 Ag5A 63.71(15) . . ?
Ag0R Ag9 Ag9A 107.4(2) . . ?
Ag0R Ag9 Ag11 138.5(3) . . ?
Ag3 Ag9 Ag0P 122.8(2) . . ?
Ag3 Ag9 Ag3A 69.58(14) . . ?
Ag3 Ag9 Ag5A 53.11(13) . . ?
Ag3 Ag9 Ag11 127.6(3) . . ?
Ag5A Ag9 Ag0P 86.92(17) . . ?
Ag5A Ag9 Ag3A 58.02(12) . . ?
Ag5A Ag9 Ag11 95.1(2) . . ?
Ag9A Ag9 Ag0G 6.1(2) . . ?
Ag9A Ag9 Ag0P 66.2(2) . . ?
Ag9A Ag9 Ag3 108.5(2) . . ?
Ag9A Ag9 Ag3A 73.9(2) . . ?
Ag9A Ag9 Ag5A 131.8(3) . . ?
Ag9A Ag9 Ag11 59.0(2) . . ?
Ag11 Ag9 Ag3A 58.02(16) . . ?
C01V Ag9 Ag0G 164.5(4) . . ?
C01V Ag9 Ag0P 124.5(4) . . ?
C01V Ag9 Ag0R 53.9(4) . . ?
C01V Ag9 Ag3 53.2(4) . . ?
C01V Ag9 Ag3A 99.6(4) . . ?
C01V Ag9 Ag5A 43.6(4) . . ?
C01V Ag9 Ag9A 161.3(4) . . ?
C01V Ag9 Ag11 132.7(4) . . ?
C17 Ag9 Ag0G 52.5(4) . . ?
C17 Ag9 Ag0P 47.9(4) . . ?
C17 Ag9 Ag0R 162.6(5) . . ?
C17 Ag9 Ag3 163.2(4) . . ?
C17 Ag9 Ag3A 97.6(4) . . ?
C17 Ag9 Ag5A 130.0(5) . . ?
C17 Ag9 Ag9A 56.0(4) . . ?
C17 Ag9 Ag11 41.2(4) . . ?
C17 Ag9 C01V 142.6(5) . . ?
Ag0B Ag9A Ag0K 125.4(3) . . ?
Ag0B Ag9A Ag0P 166.3(4) . . ?
Ag0B Ag9A Ag0Q 64.6(2) . . ?
Ag0B Ag9A Ag2A 63.9(3) . . ?
Ag0B Ag9A Ag7A 3.1(4) . . ?
Ag0B Ag9A Ag11 167.1(3) . . ?
Ag0B Ag9A Ag13 73.1(2) . . ?
Ag0B Ag9A S1 97.1(3) . . ?
Ag0K Ag9A Ag0P 59.69(19) . . ?
Ag0K Ag9A Ag0Q 170.0(3) . . ?
Ag0K Ag9A Ag2A 84.8(2) . . ?
Ag0K Ag9A Ag11 64.4(2) . . ?
Ag0K Ag9A Ag13 161.2(3) . . ?
Ag0P Ag9A Ag0Q 110.4(2) . . ?
Ag2A Ag9A Ag0P 106.2(2) . . ?
Ag2A Ag9A Ag0Q 100.2(2) . . ?
Ag7A Ag9A Ag0K 126.6(3) . . ?
Ag7A Ag9A Ag0P 168.5(4) . . ?
Ag7A Ag9A Ag0Q 63.4(3) . . ?
Ag7A Ag9A Ag2A 67.0(3) . . ?
Ag7A Ag9A Ag11 167.8(3) . . ?
Ag7A Ag9A Ag13 71.6(3) . . ?
Ag9 Ag9A Ag0B 118.5(3) . . ?
Ag9 Ag9A Ag0K 7.35(19) . . ?
Ag9 Ag9A Ag0P 65.7(2) . . ?
Ag9 Ag9A Ag0Q 175.1(3) . . ?
Ag9 Ag9A Ag2A 78.6(2) . . ?
Ag9 Ag9A Ag7A 119.9(3) . . ?
Ag9 Ag9A Ag11 70.8(3) . . ?
Ag9 Ag9A Ag13 168.4(3) . . ?
Ag9 Ag9A S1 106.0(3) . . ?
Ag11 Ag9A Ag0P 6.80(16) . . ?
Ag11 Ag9A Ag0Q 105.5(2) . . ?
Ag11 Ag9A Ag2A 112.3(3) . . ?
Ag11 Ag9A Ag13 97.9(2) . . ?
Ag13 Ag9A Ag0P 103.3(2) . . ?
Ag13 Ag9A Ag0Q 9.82(11) . . ?
Ag13 Ag9A Ag2A 109.2(2) . . ?
S1 Ag9A Ag0K 106.2(3) . . ?
S1 Ag9A Ag0P 69.40(18) . . ?
S1 Ag9A Ag0Q 69.36(19) . . ?
S1 Ag9A Ag2A 61.78(17) . . ?
S1 Ag9A Ag7A 99.1(3) . . ?
S1 Ag9A Ag11 71.0(2) . . ?
S1 Ag9A Ag13 71.70(19) . . ?
C02A Ag9A Ag0B 51.2(4) . . ?
C02A Ag9A Ag0K 140.8(4) . . ?
C02A Ag9A Ag0P 134.9(4) . . ?
C02A Ag9A Ag0Q 44.5(3) . . ?
C02A Ag9A Ag2A 114.1(5) . . ?
C02A Ag9A Ag7A 48.2(4) . . ?
C02A Ag9A Ag9 140.4(4) . . ?
C02A Ag9A Ag11 128.1(5) . . ?
C02A Ag9A Ag13 45.2(3) . . ?
C02A Ag9A S1 113.0(4) . . ?
C17 Ag9A Ag0B 145.9(5) . . ?
C17 Ag9A Ag0K 44.8(3) . . ?
C17 Ag9A Ag0P 47.6(4) . . ?
C17 Ag9A Ag0Q 128.3(4) . . ?
C17 Ag9A Ag2A 129.0(4) . . ?
C17 Ag9A Ag7A 144.0(5) . . ?
C17 Ag9A Ag9 51.6(4) . . ?
C17 Ag9A Ag11 46.5(4) . . ?
C17 Ag9A Ag13 118.6(4) . . ?
C17 Ag9A S1 117.0(5) . . ?
C17 Ag9A C02A 111.9(6) . . ?
Ag Ag10 Ag0M 98.3(2) . . ?
Ag Ag10 Ag4 63.3(3) . . ?
Ag Ag10 Ag07 64.3(2) . . ?
Ag Ag10 Ag8A 101.8(2) . . ?
Ag0N Ag10 Ag 111.6(15) . . ?
Ag0N Ag10 Ag0M 47.0(14) . . ?
Ag0N Ag10 Ag0Q 110.7(15) . . ?
Ag0N Ag10 Ag4 93.3(15) . . ?
Ag0N Ag10 Ag07 97.8(15) . . ?
Ag0N Ag10 Ag8A 40.8(14) . . ?
Ag0N Ag10 Ag13 100.1(15) . . ?
Ag0N Ag10 C01Q 58.3(14) . . ?
Ag0N Ag10 C02G 74.4(14) . . ?
Ag0N Ag10 C02K 155.9(16) . . ?
Ag0Q Ag10 Ag 67.33(18) . . ?
Ag0Q Ag10 Ag0M 64.0(2) . . ?
Ag0Q Ag10 Ag4 130.2(3) . . ?
Ag0Q Ag10 Ag07 130.1(3) . . ?
Ag0Q Ag10 Ag8A 70.5(2) . . ?
Ag0Q Ag10 Ag13 11.42(14) . . ?
Ag4 Ag10 Ag0M 128.8(3) . . ?
Ag4 Ag10 Ag07 5.3(4) . . ?
Ag4 Ag10 Ag8A 125.5(3) . . ?
Ag07 Ag10 Ag0M 134.1(3) . . ?
Ag07 Ag10 Ag8A 130.8(3) . . ?
Ag8A Ag10 Ag0M 6.43(19) . . ?
Ag13 Ag10 Ag 74.64(18) . . ?
Ag13 Ag10 Ag0M 53.12(18) . . ?
Ag13 Ag10 Ag4 137.9(3) . . ?
Ag13 Ag10 Ag07 138.8(3) . . ?
Ag13 Ag10 Ag8A 59.5(2) . . ?
C01Q Ag10 Ag 97.6(4) . . ?
C01Q Ag10 Ag0M 104.4(4) . . ?
C01Q Ag10 Ag0Q 157.9(5) . . ?
C01Q Ag10 Ag4 41.2(4) . . ?
C01Q Ag10 Ag07 44.0(4) . . ?
C01Q Ag10 Ag8A 98.5(4) . . ?
C01Q Ag10 Ag13 153.3(5) . . ?
C01Q Ag10 C02K 125.2(5) . . ?
C02G Ag10 Ag 121.5(4) . . ?
C02G Ag10 Ag0M 41.8(4) . . ?
C02G Ag10 Ag0Q 57.4(4) . . ?
C02G Ag10 Ag4 167.6(5) . . ?
C02G Ag10 Ag07 171.5(5) . . ?
C02G Ag10 Ag8A 44.1(4) . . ?
C02G Ag10 Ag13 47.9(4) . . ?
C02G Ag10 C01Q 127.5(5) . . ?
C02G Ag10 C02K 107.3(5) . . ?
C02K Ag10 Ag 46.2(3) . . ?
C02K Ag10 Ag0M 118.3(4) . . ?
C02K Ag10 Ag0Q 56.3(3) . . ?
C02K Ag10 Ag4 84.2(4) . . ?
C02K Ag10 Ag07 81.2(4) . . ?
C02K Ag10 Ag8A 124.6(4) . . ?
C02K Ag10 Ag13 67.7(4) . . ?
Ag0G Ag11 Ag0K 63.34(19) . . ?
Ag0G Ag11 Ag0M 70.6(2) . . ?
Ag0G Ag11 Ag0U 105.8(2) . . ?
Ag0G Ag11 Ag3A 74.0(2) . . ?
Ag0G Ag11 Ag8A 75.0(2) . . ?
Ag0G Ag11 Ag9 55.95(19) . . ?
Ag0G Ag11 Ag9A 5.8(2) . . ?
Ag0K Ag11 Ag3A 65.60(16) . . ?
Ag0K Ag11 Ag9 8.04(13) . . ?
Ag0M Ag11 Ag0K 134.0(3) . . ?
Ag0M Ag11 Ag0U 60.93(17) . . ?
Ag0M Ag11 Ag3A 101.1(2) . . ?
Ag0M Ag11 Ag8A 6.5(2) . . ?
Ag0M Ag11 Ag9 126.4(3) . . ?
Ag0M Ag11 Ag9A 76.4(2) . . ?
Ag0U Ag11 Ag0K 130.6(3) . . ?
Ag0U Ag11 Ag3A 65.12(14) . . ?
Ag0U Ag11 Ag8A 54.53(17) . . ?
Ag0U Ag11 Ag9 126.9(2) . . ?
Ag3A Ag11 Ag9 61.95(16) . . ?
Ag8 Ag11 Ag0G 112.8(3) . . ?
Ag8 Ag11 Ag0K 123.0(3) . . ?
Ag8 Ag11 Ag0M 73.6(2) . . ?
Ag8 Ag11 Ag0U 12.71(14) . . ?
Ag8 Ag11 Ag3A 59.72(15) . . ?
Ag8 Ag11 Ag8A 67.2(2) . . ?
Ag8 Ag11 Ag9 121.0(3) . . ?
Ag8 Ag11 Ag9A 115.4(3) . . ?
Ag8A Ag11 Ag0K 137.8(3) . . ?
Ag8A Ag11 Ag3A 98.1(2) . . ?
Ag8A Ag11 Ag9 130.0(3) . . ?
Ag9A Ag11 Ag0K 57.55(19) . . ?
Ag9A Ag11 Ag0U 109.3(2) . . ?
Ag9A Ag11 Ag3A 72.2(2) . . ?
Ag9A Ag11 Ag8A 80.7(3) . . ?
Ag9A Ag11 Ag9 50.18(19) . . ?
C02P Ag11 Ag0G 76.1(4) . . ?
C02P Ag11 Ag0K 65.3(4) . . ?
C02P Ag11 Ag0M 105.6(4) . . ?
C02P Ag11 Ag0U 163.5(4) . . ?
C02P Ag11 Ag3A 129.9(4) . . ?
C02P Ag11 Ag8 169.6(5) . . ?
C02P Ag11 Ag8A 111.7(4) . . ?
C02P Ag11 Ag9 68.1(4) . . ?
C02P Ag11 Ag9A 74.0(4) . . ?
C1A Ag11 Ag0G 121.5(5) . . ?
C1A Ag11 Ag0K 173.8(5) . . ?
C1A Ag11 Ag0M 50.9(4) . . ?
C1A Ag11 Ag0U 46.1(4) . . ?
C1A Ag11 Ag3A 111.1(4) . . ?
C1A Ag11 Ag8 52.6(4) . . ?
C1A Ag11 Ag8A 46.6(4) . . ?
C1A Ag11 Ag9 172.8(4) . . ?
C1A Ag11 Ag9A 127.3(5) . . ?
C1A Ag11 C02P 118.7(5) . . ?
C17 Ag11 Ag0G 54.5(4) . . ?
C17 Ag11 Ag0K 41.3(4) . . ?
C17 Ag11 Ag0M 109.9(5) . . ?
C17 Ag11 Ag0U 159.9(5) . . ?
C17 Ag11 Ag3A 101.9(4) . . ?
C17 Ag11 Ag8 161.3(5) . . ?
C17 Ag11 Ag8A 116.3(5) . . ?
C17 Ag11 Ag9 41.6(4) . . ?
C17 Ag11 Ag9A 50.7(4) . . ?
C17 Ag11 C02P 29.0(5) . . ?
C17 Ag11 C1A 144.1(6) . . ?
Ag0N Ag12 Ag2 155.8(3) . . ?
Ag0N Ag12 Ag4 59.0(2) . . ?
Ag0U Ag12 Ag0N 94.2(2) . . ?
Ag0U Ag12 Ag0X 79.64(15) . . ?
Ag0U Ag12 Ag2 67.32(15) . . ?
Ag0U Ag12 Ag4 151.7(3) . . ?
Ag0U Ag12 Ag8 10.82(11) . . ?
Ag0U Ag12 Ag09 110.04(18) . . ?
Ag0U Ag12 S1 70.55(18) . . ?
Ag0U Ag12 C01M 106.1(3) . . ?
Ag0W Ag12 Ag0N 133.1(10) . . ?
Ag0W Ag12 Ag0U 130.4(9) . . ?
Ag0W Ag12 Ag0X 60.9(9) . . ?
Ag0W Ag12 Ag2 69.8(9) . . ?
Ag0W Ag12 Ag4 77.8(9) . . ?
Ag0W Ag12 Ag8 124.7(9) . . ?
Ag0W Ag12 Ag09 81.7(9) . . ?
Ag0W Ag12 S1 137.9(9) . . ?
Ag0W Ag12 C01M 96.0(10) . . ?
Ag0W Ag12 C01Q 92.2(10) . . ?
Ag0W Ag12 C21A 79.3(9) . . ?
Ag0X Ag12 Ag0N 158.9(2) . . ?
Ag0X Ag12 Ag2 13.00(8) . . ?
Ag0X Ag12 Ag4 121.8(3) . . ?
Ag0X Ag12 Ag8 69.89(15) . . ?
Ag0X Ag12 Ag09 66.38(11) . . ?
Ag4 Ag12 Ag2 134.8(3) . . ?
Ag8 Ag12 Ag0N 101.7(2) . . ?
Ag8 Ag12 Ag2 58.02(15) . . ?
Ag8 Ag12 Ag4 154.9(3) . . ?
Ag8 Ag12 Ag09 101.06(16) . . ?
Ag09 Ag12 Ag0N 97.60(16) . . ?
Ag09 Ag12 Ag2 75.91(11) . . ?
Ag09 Ag12 Ag4 68.8(2) . . ?
S1 Ag12 Ag0N 62.40(17) . . ?
S1 Ag12 Ag0X 96.59(16) . . ?
S1 Ag12 Ag2 95.72(17) . . ?
S1 Ag12 Ag4 87.6(2) . . ?
S1 Ag12 Ag8 68.23(17) . . ?
S1 Ag12 Ag09 56.24(10) . . ?
C01M Ag12 Ag0N 51.7(3) . . ?
C01M Ag12 Ag0X 149.5(4) . . ?
C01M Ag12 Ag2 146.2(4) . . ?
C01M Ag12 Ag4 65.8(4) . . ?
C01M Ag12 Ag8 116.8(3) . . ?
C01M Ag12 Ag09 133.9(3) . . ?
C01M Ag12 S1 113.7(4) . . ?
C01Q Ag12 Ag0N 42.6(4) . . ?
C01Q Ag12 Ag0U 126.4(4) . . ?
C01Q Ag12 Ag0X 152.5(4) . . ?
C01Q Ag12 Ag2 161.5(4) . . ?
C01Q Ag12 Ag4 38.8(4) . . ?
C01Q Ag12 Ag8 136.8(4) . . ?
C01Q Ag12 Ag09 106.4(4) . . ?
C01Q Ag12 S1 100.7(4) . . ?
C01Q Ag12 C01M 27.5(4) . . ?
C21A Ag12 Ag0N 137.7(4) . . ?
C21A Ag12 Ag0U 51.9(4) . . ?
C21A Ag12 Ag0X 51.2(3) . . ?
C21A Ag12 Ag2 40.4(3) . . ?
C21A Ag12 Ag4 155.5(5) . . ?
C21A Ag12 Ag8 49.6(4) . . ?
C21A Ag12 Ag09 116.2(4) . . ?
C21A Ag12 S1 115.5(4) . . ?
C21A Ag12 C01M 108.3(5) . . ?
C21A Ag12 C01Q 134.5(5) . . ?
Ag0G Ag13 Ag0N 103.8(2) . . ?
Ag0G Ag13 Ag8A 74.9(2) . . ?
Ag0G Ag13 Ag9A 5.3(2) . . ?
Ag0M Ag13 Ag0G 71.2(2) . . ?
Ag0M Ag13 Ag0N 62.38(17) . . ?
Ag0M Ag13 Ag8A 6.1(2) . . ?
Ag0M Ag13 Ag9A 76.5(2) . . ?
Ag0M Ag13 Ag10 72.30(19) . . ?
Ag0N Ag13 Ag8A 56.38(18) . . ?
Ag0N Ag13 Ag9A 106.8(3) . . ?
Ag0Q Ag13 Ag0G 106.5(12) . . ?
Ag0Q Ag13 Ag0M 134.1(12) . . ?
Ag0Q Ag13 Ag0N 74.6(11) . . ?
Ag0Q Ag13 Ag8A 128.8(12) . . ?
Ag0Q Ag13 Ag9A 102.9(12) . . ?
Ag0Q Ag13 Ag10 65.3(11) . . ?
Ag0Q Ag13 C02A 91.8(12) . . ?
Ag0Q Ag13 C02G 109.4(13) . . ?
Ag0Q Ag13 C027 103.6(12) . . ?
Ag8A Ag13 Ag9A 80.1(2) . . ?
Ag10 Ag13 Ag0G 109.1(3) . . ?
Ag10 Ag13 Ag0N 9.93(15) . . ?
Ag10 Ag13 Ag8A 66.3(2) . . ?
Ag10 Ag13 Ag9A 111.4(3) . . ?
C02A Ag13 Ag0G 52.8(4) . . ?
C02A Ag13 Ag0M 116.8(5) . . ?
C02A Ag13 Ag0N 148.9(4) . . ?
C02A Ag13 Ag8A 122.3(5) . . ?
C02A Ag13 Ag9A 48.4(4) . . ?
C02A Ag13 Ag10 147.0(4) . . ?
C02A Ag13 C027 28.2(4) . . ?
C02G Ag13 Ag0G 122.5(5) . . ?
C02G Ag13 Ag0M 51.5(4) . . ?
C02G Ag13 Ag0N 48.5(4) . . ?
C02G Ag13 Ag8A 47.6(4) . . ?
C02G Ag13 Ag9A 127.7(5) . . ?
C02G Ag13 Ag10 53.2(4) . . ?
C02G Ag13 C02A 158.0(6) . . ?
C02G Ag13 C027 134.5(5) . . ?
C027 Ag13 Ag0G 74.4(4) . . ?
C027 Ag13 Ag0M 118.7(4) . . ?
C027 Ag13 Ag0N 177.0(4) . . ?
C027 Ag13 Ag8A 124.7(4) . . ?
C027 Ag13 Ag9A 71.2(4) . . ?
C027 Ag13 Ag10 168.8(4) . . ?
C1 Ag14 Ag0H 131.0(4) . . ?
C1 Ag14 Ag0L 72.2(4) . . ?
C1 Ag14 Ag1A 116.7(4) . . ?
C1 Ag14 Ag6A 71.9(4) . . ?
C1 Ag14 Ag08 153.6(4) . . ?
Ag0H Ag14 Ag0L 87.1(2) . . ?
Ag0H Ag14 Ag1A 99.8(2) . . ?
Ag1A Ag14 Ag0L 76.36(19) . . ?
Ag6A Ag14 Ag0H 83.0(2) . . ?
Ag6A Ag14 Ag0L 6.2(2) . . ?
Ag6A Ag14 Ag1A 81.7(2) . . ?
Ag08 Ag14 Ag0H 73.49(17) . . ?
Ag08 Ag14 Ag0L 125.3(3) . . ?
Ag08 Ag14 Ag1A 58.23(13) . . ?
Ag08 Ag14 Ag6A 127.8(3) . . ?
C01U Ag14 C1 129.8(6) . . ?
C01U Ag14 Ag0H 47.1(4) . . ?
C01U Ag14 Ag0L 133.9(5) . . ?
C01U Ag14 Ag1A 111.7(4) . . ?
C01U Ag14 Ag6A 129.1(5) . . ?
C01U Ag14 Ag08 55.6(4) . . ?
C01U Ag14 C016 154.3(6) . . ?
C016 Ag14 C1 30.0(4) . . ?
C016 Ag14 Ag0H 125.3(4) . . ?
C016 Ag14 Ag0L 45.0(4) . . ?
C016 Ag14 Ag1A 93.3(4) . . ?
C016 Ag14 Ag6A 46.6(4) . . ?
C016 Ag14 Ag08 150.0(4) . . ?
Ag0L Ag15 Ag0T 117.6(3) . . ?
Ag0L Ag15 Ag0V 134.1(4) . . ?
Ag0L Ag15 Ag1 141.4(4) . . ?
Ag0L Ag15 Ag1A 80.7(3) . . ?
Ag0L Ag15 Ag5 111.8(3) . . ?
Ag0L Ag15 Ag6A 8.30(17) . . ?
Ag0L Ag15 Ag09 55.8(2) . . ?
Ag0T Ag15 Ag0V 55.76(18) . . ?
Ag0T Ag15 Ag1 41.62(15) . . ?
Ag0T Ag15 Ag1A 71.0(2) . . ?
Ag0T Ag15 Ag09 62.17(17) . . ?
Ag0V Ag15 Ag1 16.42(8) . . ?
Ag0V Ag15 Ag1A 53.63(16) . . ?
Ag0V Ag15 Ag09 95.9(3) . . ?
Ag1A Ag15 Ag1 62.46(19) . . ?
Ag1A Ag15 Ag09 56.71(16) . . ?
Ag5 Ag15 Ag0T 12.94(9) . . ?
Ag5 Ag15 Ag0V 68.4(2) . . ?
Ag5 Ag15 Ag1 53.7(2) . . ?
Ag5 Ag15 Ag1A 80.2(3) . . ?
Ag5 Ag15 Ag6A 118.9(3) . . ?
Ag5 Ag15 Ag09 58.99(17) . . ?
Ag6A Ag15 Ag0T 123.5(3) . . ?
Ag6A Ag15 Ag0V 130.7(4) . . ?
Ag6A Ag15 Ag1 140.8(4) . . ?
Ag6A Ag15 Ag1A 78.5(3) . . ?
Ag6A Ag15 Ag09 61.4(2) . . ?
Ag09 Ag15 Ag1 92.2(2) . . ?
C01L Ag15 Ag0L 165.2(5) . . ?
C01L Ag15 Ag0T 48.7(4) . . ?
C01L Ag15 Ag0V 47.5(4) . . ?
C01L Ag15 Ag1 35.1(4) . . ?
C01L Ag15 Ag1A 97.5(5) . . ?
C01L Ag15 Ag5 53.6(4) . . ?
C01L Ag15 Ag6A 172.2(5) . . ?
C01L Ag15 Ag09 110.9(5) . . ?
C016 Ag15 Ag0L 54.1(4) . . ?
C016 Ag15 Ag0T 161.6(5) . . ?
C016 Ag15 Ag0V 115.9(5) . . ?
C016 Ag15 Ag1 132.1(5) . . ?
C016 Ag15 Ag1A 90.9(4) . . ?
C016 Ag15 Ag5 164.7(5) . . ?
C016 Ag15 Ag6A 46.6(4) . . ?
C016 Ag15 Ag09 105.8(4) . . ?
C016 Ag15 C01L 140.7(6) . . ?
Ag S1 Ag09 70.10(7) . . ?
Ag S1 Ag9A 92.62(18) . . ?
Ag S1 Ag12 100.37(14) . . ?
Ag0G S1 Ag 95.21(19) . . ?
Ag0G S1 Ag09 133.02(16) . . ?
Ag0G S1 Ag9A 6.5(3) . . ?
Ag0G S1 Ag12 157.9(2) . . ?
Ag3A S1 Ag 129.76(10) . . ?
Ag3A S1 Ag0G 89.21(18) . . ?
Ag3A S1 Ag09 70.75(7) . . ?
Ag3A S1 Ag9A 86.26(18) . . ?
Ag3A S1 Ag12 92.78(13) . . ?
Ag09 S1 Ag9A 126.49(18) . . ?
Ag12 S1 Ag09 67.87(13) . . ?
Ag12 S1 Ag9A 163.8(2) . . ?
Ag S2 Ag0H 114.09(9) . . ?
Ag S2 Ag0L 90.94(15) . . ?
Ag S2 Ag1A 132.72(10) . . ?
Ag S2 Ag1B 91.1(3) . . ?
Ag S2 Ag2A 70.74(7) . . ?
Ag S2 Ag06 90.8(2) . . ?
Ag S2 Ag6A 95.61(15) . . ?
Ag S2 Ag09 69.18(6) . . ?
Ag0L S2 Ag0H 94.80(12) . . ?
Ag1A S2 Ag0H 112.72(9) . . ?
Ag1A S2 Ag0L 91.46(17) . . ?
Ag1A S2 Ag1B 97.6(3) . . ?
Ag1A S2 Ag2A 70.45(6) . . ?
Ag1A S2 Ag06 100.6(2) . . ?
Ag1A S2 Ag6A 93.97(16) . . ?
Ag1A S2 Ag09 70.91(6) . . ?
Ag1B S2 Ag0H 71.3(3) . . ?
Ag1B S2 Ag0L 165.5(3) . . ?
Ag1B S2 Ag6A 156.9(3) . . ?
Ag1B S2 Ag09 132.5(3) . . ?
Ag2A S2 Ag0H 138.18(9) . . ?
Ag2A S2 Ag0L 127.02(13) . . ?
Ag2A S2 Ag1B 67.0(3) . . ?
Ag2A S2 Ag6A 136.04(13) . . ?
Ag2A S2 Ag09 65.71(6) . . ?
Ag06 S2 Ag0H 68.0(2) . . ?
Ag06 S2 Ag0L 161.8(3) . . ?
Ag06 S2 Ag1B 3.8(4) . . ?
Ag06 S2 Ag2A 70.4(2) . . ?
Ag06 S2 Ag6A 153.3(2) . . ?
Ag06 S2 Ag09 135.7(2) . . ?
Ag6A S2 Ag0H 85.76(12) . . ?
Ag6A S2 Ag0L 9.10(15) . . ?
Ag09 S2 Ag0H 156.11(10) . . ?
Ag09 S2 Ag0L 61.32(10) . . ?
Ag09 S2 Ag6A 70.36(11) . . ?
Ag0T S3 Ag1A 92.83(11) . . ?
Ag0T S3 Ag2A 136.42(12) . . ?
Ag0T S3 Ag3 156.38(15) . . ?
Ag0T S3 Ag3A 96.76(10) . . ?
Ag0T S3 Ag3B 100.8(4) . . ?
Ag0T S3 Ag5 11.64(8) . . ?
Ag0T S3 Ag5B 76.08(17) . . ?
Ag0T S3 Ag09 74.37(9) . . ?
Ag1A S3 Ag2A 68.70(6) . . ?
Ag1A S3 Ag3A 130.82(10) . . ?
Ag1A S3 Ag3B 70.6(4) . . ?
Ag1A S3 Ag5 92.25(11) . . ?
Ag1A S3 Ag5B 118.1(2) . . ?
Ag1A S3 Ag09 69.12(7) . . ?
Ag2A S3 Ag3B 108.7(3) . . ?
Ag2A S3 Ag5 125.76(12) . . ?
Ag2A S3 Ag5B 147.49(19) . . ?
Ag2A S3 Ag09 62.28(5) . . ?
Ag3 S3 Ag1A 101.54(11) . . ?
Ag3 S3 Ag2A 66.96(10) . . ?
Ag3 S3 Ag3A 87.98(11) . . ?
Ag3 S3 Ag3B 67.3(5) . . ?
Ag3 S3 Ag5 164.45(14) . . ?
Ag3 S3 Ag5B 80.61(19) . . ?
Ag3 S3 Ag09 128.26(13) . . ?
Ag3A S3 Ag2A 71.43(7) . . ?
Ag3A S3 Ag3B 151.6(5) . . ?
Ag3A S3 Ag5 88.39(10) . . ?
Ag3A S3 Ag5B 111.0(2) . . ?
Ag3A S3 Ag09 67.46(6) . . ?
Ag3B S3 Ag09 139.1(4) . . ?
Ag5 S3 Ag3B 111.5(4) . . ?
Ag5 S3 Ag09 63.49(9) . . ?
Ag5B S3 Ag3B 53.2(4) . . ?
Ag5B S3 Ag5 86.61(18) . . ?
Ag5B S3 Ag09 149.92(18) . . ?
Ag0F C01B Ag0S 83.8(5) . . ?
Ag0F C01B Ag5A 93.3(4) . . ?
Ag0F C01B Ag5B 10.1(3) . . ?
Ag5A C01B Ag0S 73.6(3) . . ?
Ag5B C01B Ag0S 84.8(5) . . ?
Ag5B C01B Ag5A 84.0(4) . . ?
Ag7 C01B Ag0F 79.9(5) . . ?
Ag7 C01B Ag0S 15.18(15) . . ?
Ag7 C01B Ag5A 88.5(4) . . ?
Ag7 C01B Ag5B 83.5(5) . . ?
C01I C01B Ag0F 122.1(9) . . ?
C01I C01B Ag0S 141.9(9) . . ?
C01I C01B Ag5A 125.9(10) . . ?
C01I C01B Ag5B 125.8(9) . . ?
C01I C01B Ag7 133.3(10) . . ?
C017 C01C C026 179.3(14) . . ?
Ag0B C01D Ag0A 92.3(5) . . ?
Ag0B C01D Ag1B 79.0(5) . . ?
Ag1B C01D Ag0A 86.8(5) . . ?
Ag06 C01D Ag0A 82.7(5) . . ?
Ag06 C01D Ag0B 81.7(5) . . ?
Ag06 C01D Ag1B 4.8(5) . . ?
Ag7A C01D Ag0A 93.8(5) . . ?
Ag7A C01D Ag0B 4.6(5) . . ?
Ag7A C01D Ag1B 83.4(6) . . ?
Ag7A C01D Ag06 86.2(6) . . ?
C01E C01D Ag0A 101.7(9) . . ?
C01E C01D Ag0B 123.2(12) . . ?
C01E C01D Ag1B 155.3(12) . . ?
C01E C01D Ag06 154.0(12) . . ?
C01E C01D Ag7A 118.7(12) . . ?
C01D C01E C035 175.8(15) . . ?
Ag0R C01F Ag0B 162.1(5) . . ?
Ag2A C01F Ag0B 80.5(4) . . ?
Ag2A C01F Ag0R 82.6(4) . . ?
C01H C01F Ag0B 94.2(8) . . ?
C01H C01F Ag0R 103.1(8) . . ?
C01H C01F Ag2A 173.3(10) . . ?
C01F C01H C02Q 178.4(15) . . ?
C01B C01I C02B 178.6(14) . . ?
Ag0D C01K Ag0L 99.1(4) . . ?
Ag0D C01K Ag6A 92.3(4) . . ?
Ag4 C01K Ag0D 100.6(5) . . ?
Ag4 C01K Ag0L 80.7(5) . . ?
Ag4 C01K Ag6A 90.8(5) . . ?
Ag6A C01K Ag0L 11.3(2) . . ?
Ag07 C01K Ag0D 97.6(5) . . ?
Ag07 C01K Ag0L 87.1(5) . . ?
Ag07 C01K Ag4 6.6(5) . . ?
Ag07 C01K Ag6A 96.9(5) . . ?
C01S C01K Ag0D 100.2(8) . . ?
C01S C01K Ag0L 103.4(8) . . ?
C01S C01K Ag4 157.9(9) . . ?
C01S C01K Ag6A 95.9(8) . . ?
C01S C01K Ag07 157.5(9) . . ?
Ag0C C01L Ag0T 81.2(4) . . ?
Ag0C C01L Ag0V 91.1(4) . . ?
Ag0C C01L Ag5 73.0(4) . . ?
Ag0T C01L Ag0V 77.8(4) . . ?
Ag0T C01L Ag5 17.02(12) . . ?
Ag0V C01L Ag5 93.0(4) . . ?
Ag1 C01L Ag0C 107.3(5) . . ?
Ag1 C01L Ag0T 64.0(4) . . ?
Ag1 C01L Ag0V 24.25(17) . . ?
Ag1 C01L Ag5 80.9(4) . . ?
Ag1 C01L Ag15 106.8(6) . . ?
Ag15 C01L Ag0C 5.7(4) . . ?
Ag15 C01L Ag0T 85.8(5) . . ?
Ag15 C01L Ag0V 88.9(5) . . ?
Ag15 C01L Ag5 78.4(4) . . ?
C03I C01L Ag0C 117.4(16) . . ?
C03I C01L Ag0T 152.6(13) . . ?
C03I C01L Ag0V 119.1(12) . . ?
C03I C01L Ag1 122.2(15) . . ?
C03I C01L Ag5 144.7(11) . . ?
C03I C01L Ag15 114.2(16) . . ?
Ag0N C01M Ag12 74.5(4) . . ?
C01Q C01M Ag0N 55.8(8) . . ?
C01Q C01M Ag12 62.0(9) . . ?
C01Q C01M C02L 171.3(15) . . ?
C02L C01M Ag0N 127.2(9) . . ?
C02L C01M Ag12 126.0(11) . . ?
Ag0S C01P Ag0T 86.6(4) . . ?
Ag0X C01P Ag0S 96.1(4) . . ?
Ag0X C01P Ag0T 78.6(4) . . ?
Ag2 C01P Ag0S 86.2(5) . . ?
Ag2 C01P Ag0T 96.5(5) . . ?
Ag2 C01P Ag0X 21.06(18) . . ?
Ag2 C01P Ag5 85.6(5) . . ?
Ag2 C01P Ag7 100.4(5) . . ?
Ag5 C01P Ag0S 98.7(5) . . ?
Ag5 C01P Ag0T 16.86(14) . . ?
Ag5 C01P Ag0X 65.8(4) . . ?
Ag7 C01P Ag0S 14.93(16) . . ?
Ag7 C01P Ag0T 89.5(4) . . ?
Ag7 C01P Ag0X 111.0(5) . . ?
Ag7 C01P Ag5 104.1(5) . . ?
C034 C01P Ag0S 100.5(13) . . ?
C034 C01P Ag0T 117.3(12) . . ?
C034 C01P Ag0X 157.5(12) . . ?
C034 C01P Ag2 145.8(12) . . ?
C034 C01P Ag5 125.7(13) . . ?
C034 C01P Ag7 86.2(12) . . ?
Ag0N C01Q Ag0W 102.3(5) . . ?
Ag0N C01Q Ag07 96.2(6) . . ?
Ag0N C01Q Ag10 11.8(2) . . ?
Ag0N C01Q Ag12 89.7(5) . . ?
Ag4 C01Q Ag0N 98.0(7) . . ?
Ag4 C01Q Ag0W 89.7(6) . . ?
Ag4 C01Q Ag07 7.2(5) . . ?
Ag4 C01Q Ag10 88.5(6) . . ?
Ag4 C01Q Ag12 94.8(6) . . ?
Ag07 C01Q Ag0W 96.9(6) . . ?
Ag07 C01Q Ag10 85.9(6) . . ?
Ag07 C01Q Ag12 101.8(6) . . ?
Ag10 C01Q Ag0W 109.4(5) . . ?
Ag12 C01Q Ag0W 13.10(19) . . ?
Ag12 C01Q Ag10 97.5(5) . . ?
C01M C01Q Ag0N 96.0(10) . . ?
C01M C01Q Ag0W 92.4(11) . . ?
C01M C01Q Ag4 165.1(12) . . ?
C01M C01Q Ag07 162.7(11) . . ?
C01M C01Q Ag10 104.7(10) . . ?
C01M C01Q Ag12 90.5(11) . . ?
Ag6A C01S Ag0D 73.6(3) . . ?
C01K C01S Ag0D 53.5(6) . . ?
C01K C01S Ag6A 57.1(7) . . ?
C01K C01S C029 177.5(11) . . ?
C029 C01S Ag0D 128.8(8) . . ?
C029 C01S Ag6A 123.6(7) . . ?
Ag0H C01U Ag0J 79.6(5) . . ?
Ag0H C01U Ag08 98.1(5) . . ?
Ag0J C01U Ag08 80.9(4) . . ?
Ag14 C01U Ag0H 85.9(5) . . ?
Ag14 C01U Ag0J 7.8(3) . . ?
Ag14 C01U Ag08 75.2(4) . . ?
C02F C01U Ag0H 137.9(12) . . ?
C02F C01U Ag0J 139.8(13) . . ?
C02F C01U Ag08 101.9(12) . . ?
C02F C01U Ag14 134.9(12) . . ?
Ag0K C01V Ag0R 83.7(4) . . ?
Ag0K C01V Ag3 88.5(5) . . ?
Ag0K C01V Ag5A 90.0(5) . . ?
Ag0K C01V Ag9 11.95(19) . . ?
Ag0R C01V Ag3 16.35(12) . . ?
Ag0R C01V Ag9 72.0(4) . . ?
Ag5A C01V Ag0R 89.0(5) . . ?
Ag5A C01V Ag3 73.3(4) . . ?
Ag5A C01V Ag9 92.0(5) . . ?
Ag9 C01V Ag3 77.8(4) . . ?
C01X C01V Ag0K 107.3(10) . . ?
C01X C01V Ag0R 141.3(10) . . ?
C01X C01V Ag3 153.0(10) . . ?
C01X C01V Ag5A 126.9(10) . . ?
C01X C01V Ag9 115.0(10) . . ?
Ag0V C01W Ag4B 60.6(6) . . ?
Ag1A C01W Ag0V 75.2(3) . . ?
Ag1A C01W Ag4B 78.1(4) . . ?
Ag1A C01W Ag08 78.6(3) . . ?
Ag08 C01W Ag0V 153.8(5) . . ?
Ag08 C01W Ag4B 114.8(7) . . ?
C024 C01W Ag0V 85.6(8) . . ?
C024 C01W Ag1A 160.0(10) . . ?
C024 C01W Ag4B 87.9(9) . . ?
C024 C01W Ag08 120.5(9) . . ?
C01V C01X C037 179.5(14) . . ?
C018 C01Z C02Y 176.8(16) . . ?
Ag0B C02A Ag0G 79.9(5) . . ?
Ag0B C02A Ag0Q 91.9(5) . . ?
Ag0B C02A Ag9A 74.2(5) . . ?
Ag0Q C02A Ag0G 83.4(4) . . ?
Ag0Q C02A Ag9A 90.4(5) . . ?
Ag7A C02A Ag0B 5.3(5) . . ?
Ag7A C02A Ag0G 85.2(5) . . ?
Ag7A C02A Ag0Q 93.1(6) . . ?
Ag7A C02A Ag9A 79.3(5) . . ?
Ag7A C02A Ag13 105.9(6) . . ?
Ag9A C02A Ag0G 8.8(2) . . ?
Ag13 C02A Ag0B 104.1(6) . . ?
Ag13 C02A Ag0G 78.3(4) . . ?
Ag13 C02A Ag0Q 14.45(17) . . ?
Ag13 C02A Ag9A 86.4(5) . . ?
C027 C02A Ag0B 145.5(12) . . ?
C027 C02A Ag0G 133.8(13) . . ?
C027 C02A Ag0Q 98.3(9) . . ?
C027 C02A Ag7A 140.2(12) . . ?
C027 C02A Ag9A 138.2(13) . . ?
C027 C02A Ag13 92.1(9) . . ?
C01I C02B C04G 106.3(14) . . ?
C04L C02B C01I 110.7(12) . . ?
C04L C02B C04G 103.6(18) . . ?
C04L C02B C04P 117(2) . . ?
C04P C02B C01I 111.9(12) . . ?
C04P C02B C04G 106(2) . . ?
C023 C02C C03J 174.5(16) . . ?
C01U C02F C03H 176.5(19) . . ?
Ag0M C02G Ag0N 84.3(5) . . ?
Ag0M C02G Ag0Q 88.1(5) . . ?
Ag0M C02G Ag8A 9.9(3) . . ?
Ag0M C02G Ag10 94.0(5) . . ?
Ag0N C02G Ag0Q 76.6(5) . . ?
Ag0N C02G Ag10 13.0(2) . . ?
Ag8A C02G Ag0N 78.7(5) . . ?
Ag8A C02G Ag0Q 94.7(5) . . ?
Ag8A C02G Ag10 89.6(5) . . ?
Ag10 C02G Ag0Q 68.3(4) . . ?
Ag13 C02G Ag0M 79.3(5) . . ?
Ag13 C02G Ag0N 85.5(5) . . ?
Ag13 C02G Ag0Q 13.1(2) . . ?
Ag13 C02G Ag8A 87.1(5) . . ?
Ag13 C02G Ag10 78.9(5) . . ?
C02R C02G Ag0M 118.7(12) . . ?
C02R C02G Ag0N 132.9(10) . . ?
C02R C02G Ag0Q 138.6(11) . . ?
C02R C02G Ag8A 116.8(12) . . ?
C02R C02G Ag10 133.1(11) . . ?
C02R C02G Ag13 136.0(10) . . ?
Ag C02K Ag0A 79.1(4) . . ?
Ag C02K Ag0Q 83.3(5) . . ?
Ag C02K Ag10 75.5(4) . . ?
Ag0A C02K Ag0Q 118.8(5) . . ?
Ag0A C02K Ag10 154.1(6) . . ?
Ag0Q C02K Ag10 62.9(4) . . ?
C02T C02K Ag 171.7(13) . . ?
C02T C02K Ag0A 109.0(12) . . ?
C02T C02K Ag0Q 93.9(11) . . ?
C02T C02K Ag10 96.3(11) . . ?
C01M C02L C02D 111.3(11) . . ?
C01M C02L C03D 109.7(13) . . ?
C01M C02L C03M 104.7(14) . . ?
C02D C02L C03M 109.6(12) . . ?
C03D C02L C02D 111.5(16) . . ?
C03D C02L C03M 109.9(16) . . ?
C02S C02M C030 110.1(12) . . ?
C024 C02M C02S 110.3(10) . . ?
C024 C02M C030 107.8(10) . . ?
C024 C02M C032 110.5(11) . . ?
C032 C02M C02S 108.6(12) . . ?
C032 C02M C030 109.5(11) . . ?
C10 C02P Ag11 128.0(14) . . ?
C17 C02P Ag11 57.4(9) . . ?
C17 C02P C10 174.3(19) . . ?
C01H C02Q C03V 107.4(14) . . ?
C03Z C02Q C01H 108.1(16) . . ?
C03Z C02Q C03V 104.5(19) . . ?
C50 C02Q C01H 110.0(13) . . ?
C50 C02Q C03V 99(2) . . ?
C50 C02Q C03Z 126(2) . . ?
C02G C02R C03A 177.7(16) . . ?
C02K C02T C028 178.9(18) . . ?
C01Z C02Y C03E 108.0(13) . . ?
C01Z C02Y C03Q 108.5(12) . . ?
C01Z C02Y C21 109.3(15) . . ?
C03E C02Y C03Q 111.1(16) . . ?
C03E C02Y C21 112.1(17) . . ?
C03Q C02Y C21 107.7(16) . . ?
C02R C03A C38 108.4(17) . . ?
C02R C03A C73 104.3(16) . . ?
C38 C03A C73 98(3) . . ?
C39 C03A C02R 113.6(16) . . ?
C39 C03A C38 109(3) . . ?
C39 C03A C73 123(3) . . ?
C02F C03H C29 106.4(18) . . ?
C42 C03H C02F 108.3(18) . . ?
C42 C03H C29 112(3) . . ?
C44 C03H C02F 111(2) . . ?
C44 C03H C29 109(3) . . ?
C44 C03H C42 110(3) . . ?
C01L C03I C32 170(3) . . ?
C02C C03J C03L 113.3(16) . . ?
C02C C03J C41 105.6(17) . . ?
C03L C03J C41 96(2) . . ?
C043 C03J C02C 113.6(16) . . ?
C043 C03J C03L 116(2) . . ?
C043 C03J C41 110(2) . . ?
C1 C03P C04B 111.9(15) . . ?
C1 C03P C04M 105.0(15) . . ?
C04B C03P C04M 108(2) . . ?
C047 C03P C1 111(2) . . ?
C047 C03P C04B 111.3(19) . . ?
C047 C03P C04M 109(2) . . ?
C034 C04F C041 112(2) . . ?
C034 C04F C55 103(3) . . ?
C041 C04F C55 103(3) . . ?
C54 C04F C034 118(3) . . ?
C54 C04F C041 119(3) . . ?
C54 C04F C55 98(4) . . ?
C2 C04J C3 116.6(19) . . ?
C03U C04J C2 107.2(19) . . ?
C03U C04J C3 108.2(19) . . ?
C03U C04J C027 109.9(16) . . ?
C027 C04J C2 108.6(17) . . ?
C027 C04J C3 106.2(16) . . ?
Ag0P C1A Ag0M 91.0(5) . . ?
Ag0U C1A Ag0M 84.6(4) . . ?
Ag0U C1A Ag0P 81.3(4) . . ?
Ag0U C1A Ag8 17.95(18) . . ?
Ag0U C1A Ag8A 78.5(4) . . ?
Ag0U C1A Ag11 87.1(4) . . ?
Ag8 C1A Ag0M 96.9(5) . . ?
Ag8 C1A Ag0P 68.1(4) . . ?
Ag8 C1A Ag8A 92.5(5) . . ?
Ag8A C1A Ag0M 9.6(3) . . ?
Ag8A C1A Ag0P 97.3(5) . . ?
Ag11 C1A Ag0M 81.0(5) . . ?
Ag11 C1A Ag0P 12.1(2) . . ?
Ag11 C1A Ag8 76.3(4) . . ?
Ag11 C1A Ag8A 88.1(5) . . ?
C2A C1A Ag0M 113.3(11) . . ?
C2A C1A Ag0P 140.0(11) . . ?
C2A C1A Ag0U 130.0(11) . . ?
C2A C1A Ag8 134.0(11) . . ?
C2A C1A Ag8A 111.6(11) . . ?
C2A C1A Ag11 139.7(11) . . ?
C1A C2A C3A 176.5(14) . . ?
C2A C3A C4A 108.6(12) . . ?
C2A C3A C5A 111.5(11) . . ?
C2A C3A C6A 109.2(11) . . ?
C5A C3A C4A 109.9(13) . . ?
C6A C3A C4A 107.4(14) . . ?
C6A C3A C5A 110.1(13) . . ?
Ag0P C11A Ag0S 162.3(5) . . ?
Ag0P C11A Ag5A 118.3(5) . . ?
Ag0S C11A Ag5A 63.3(3) . . ?
Ag3A C11A Ag0P 80.7(4) . . ?
Ag3A C11A Ag0S 82.3(4) . . ?
Ag3A C11A Ag5A 80.7(4) . . ?
C12A C11A Ag0P 91.7(9) . . ?
C12A C11A Ag0S 105.5(9) . . ?
C12A C11A Ag3A 171.8(11) . . ?
C12A C11A Ag5A 100.2(10) . . ?
C11A C12A C13A 172.2(16) . . ?
C12A C13A C14A 110.0(16) . . ?
C12A C13A C15A 113.1(13) . . ?
C15A C13A C14A 103.5(18) . . ?
C16A C13A C12A 108.7(14) . . ?
C16A C13A C14A 104.6(19) . . ?
C16A C13A C15A 116.3(18) . . ?
Ag0U C21A Ag0W 87.1(4) . . ?
Ag0U C21A Ag0X 105.3(5) . . ?
Ag0U C21A Ag8 17.06(18) . . ?
Ag0U C21A Ag12 73.0(4) . . ?
Ag0W C21A Ag0X 72.8(4) . . ?
Ag0W C21A Ag8 96.8(5) . . ?
Ag0W C21A Ag12 14.32(19) . . ?
Ag0X C21A Ag8 94.7(5) . . ?
Ag2 C21A Ag0U 101.1(6) . . ?
Ag2 C21A Ag0W 92.3(5) . . ?
Ag2 C21A Ag0X 20.35(16) . . ?
Ag2 C21A Ag8 86.7(5) . . ?
Ag2 C21A Ag12 97.0(5) . . ?
Ag12 C21A Ag0X 79.4(4) . . ?
Ag12 C21A Ag8 83.6(5) . . ?
C22A C21A Ag0U 105.0(11) . . ?
C22A C21A Ag0W 164.4(12) . . ?
C22A C21A Ag0X 112.1(10) . . ?
C22A C21A Ag2 94.8(9) . . ?
C22A C21A Ag8 97.4(10) . . ?
C22A C21A Ag12 168.2(11) . . ?
Ag2 C22A Ag0U 77.3(3) . . ?
C21A C22A Ag0U 49.2(8) . . ?
C21A C22A Ag2 56.5(8) . . ?
C21A C22A C23A 167.0(16) . . ?
C23A C22A Ag0U 141.9(11) . . ?
C23A C22A Ag2 125.9(9) . . ?
C22A C23A C24A 112.0(14) . . ?
C22A C23A C26A 102.7(18) . . ?
C24A C23A C26A 100.4(18) . . ?
C25A C23A C22A 116.1(14) . . ?
C25A C23A C24A 117.9(17) . . ?
C25A C23A C26A 105(2) . . ?
C0AA C10 C34 108(2) . . ?
C02P C10 C0AA 111.6(16) . . ?
C02P C10 C34 105(2) . . ?
C15 C10 C0AA 117(3) . . ?
C15 C10 C02P 107(2) . . ?
C15 C10 C34 108(2) . . ?
Ag0E C13 Ag3B 6.5(7) . . ?
C015 C13 Ag0E 126.2(9) . . ?
C015 C13 Ag3B 121.5(9) . . ?
C019 C13 Ag0E 61.8(8) . . ?
C019 C13 Ag3B 66.7(8) . . ?
C019 C13 C015 171.6(12) . . ?
C02H C14 C03O 110.6(14) . . ?
C03R C14 C02H 111.7(14) . . ?
C03R C14 C03O 104.4(17) . . ?
C020 C14 C02H 108.7(13) . . ?
C020 C14 C03O 108.7(12) . . ?
C020 C14 C03R 112.7(14) . . ?
C01A C015 C01G 108.7(9) . . ?
C01A C015 C01Y 110.3(10) . . ?
C01Y C015 C01G 110.3(11) . . ?
C13 C015 C01A 109.1(10) . . ?
C13 C015 C01G 108.5(10) . . ?
C13 C015 C01Y 109.9(9) . . ?
C1 C016 Ag0C 139.6(11) . . ?
C1 C016 Ag0J 84.1(9) . . ?
C1 C016 Ag0L 149.4(11) . . ?
C1 C016 Ag6A 139.4(10) . . ?
C1 C016 Ag14 82.9(9) . . ?
C1 C016 Ag15 133.5(11) . . ?
Ag0C C016 Ag0L 70.8(4) . . ?
Ag0C C016 Ag14 107.3(5) . . ?
Ag0J C016 Ag0C 111.0(5) . . ?
Ag0J C016 Ag0L 86.3(5) . . ?
Ag0J C016 Ag14 7.4(2) . . ?
Ag6A C016 Ag0C 81.0(5) . . ?
Ag6A C016 Ag0J 78.2(4) . . ?
Ag6A C016 Ag0L 11.1(2) . . ?
Ag6A C016 Ag14 83.6(5) . . ?
Ag14 C016 Ag0L 90.9(5) . . ?
Ag15 C016 Ag0C 6.2(3) . . ?
Ag15 C016 Ag0J 111.0(6) . . ?
Ag15 C016 Ag0L 76.9(5) . . ?
Ag15 C016 Ag6A 87.0(5) . . ?
Ag15 C016 Ag14 106.6(6) . . ?
Ag0C C017 Ag0L 60.3(4) . . ?
Ag0C C017 Ag0X 113.7(5) . . ?
Ag0W C017 Ag0C 165.5(5) . . ?
Ag0W C017 Ag0L 118.2(5) . . ?
Ag0W C017 Ag0X 61.2(3) . . ?
Ag0X C017 Ag0L 156.2(5) . . ?
Ag09 C017 Ag0C 84.1(4) . . ?
Ag09 C017 Ag0L 72.6(4) . . ?
Ag09 C017 Ag0W 81.9(4) . . ?
Ag09 C017 Ag0X 84.0(4) . . ?
C01C C017 Ag0C 99.3(8) . . ?
C01C C017 Ag0L 110.5(10) . . ?
C01C C017 Ag0W 94.7(8) . . ?
C01C C017 Ag0X 93.0(9) . . ?
C01C C017 Ag09 176.3(10) . . ?
Ag0G C17 Ag0P 81.3(4) . . ?
Ag0K C17 Ag0G 90.1(5) . . ?
Ag0K C17 Ag0P 86.9(5) . . ?
Ag0K C17 Ag9 12.2(2) . . ?
Ag0K C17 Ag9A 84.0(5) . . ?
Ag0K C17 Ag11 95.5(6) . . ?
Ag9 C17 Ag0G 78.9(5) . . ?
Ag9 C17 Ag0P 89.9(5) . . ?
Ag9 C17 Ag9A 72.3(4) . . ?
Ag9A C17 Ag0G 8.9(2) . . ?
Ag9A C17 Ag0P 87.4(5) . . ?
Ag11 C17 Ag0G 75.7(4) . . ?
Ag11 C17 Ag0P 10.3(2) . . ?
Ag11 C17 Ag9 97.2(6) . . ?
Ag11 C17 Ag9A 82.8(5) . . ?
C02P C17 Ag0G 132.2(11) . . ?
C02P C17 Ag0K 137.7(12) . . ?
C02P C17 Ag0P 96.3(11) . . ?
C02P C17 Ag9 148.9(12) . . ?
C02P C17 Ag9A 138.2(11) . . ?
C02P C17 Ag11 93.6(11) . . ?
Ag1B C018 Ag06 4.3(5) . . ?
Ag2B C018 Ag1B 87.1(7) . . ?
Ag2B C018 Ag4A 6.0(8) . . ?
Ag2B C018 Ag06 90.6(6) . . ?
Ag2B C018 Ag08 83.8(5) . . ?
Ag4A C018 Ag1B 92.7(7) . . ?
Ag4A C018 Ag06 96.1(6) . . ?
Ag4A C018 Ag08 81.0(5) . . ?
Ag08 C018 Ag1B 96.1(5) . . ?
Ag08 C018 Ag06 94.0(4) . . ?
C01Z C018 Ag1B 96.6(9) . . ?
C01Z C018 Ag2B 145.0(12) . . ?
C01Z C018 Ag4A 146.0(12) . . ?
C01Z C018 Ag06 95.1(9) . . ?
C01Z C018 Ag08 130.0(11) . . ?
Ag0E C019 Ag0R 101.1(7) . . ?
Ag0E C019 Ag2B 98.6(8) . . ?
Ag0E C019 Ag3 85.2(7) . . ?
Ag0E C019 Ag3B 5.6(10) . . ?
Ag0E C019 Ag4B 7.0(10) . . ?
Ag0R C019 Ag4B 106.3(5) . . ?
Ag2B C019 Ag0R 82.4(5) . . ?
Ag2B C019 Ag3 87.5(5) . . ?
Ag2B C019 Ag3B 102.4(7) . . ?
Ag2B C019 Ag4B 94.7(6) . . ?
Ag3 C019 Ag0R 16.10(10) . . ?
Ag3 C019 Ag4B 90.8(5) . . ?
Ag3B C019 Ag0R 97.3(6) . . ?
Ag3B C019 Ag3 81.3(6) . . ?
Ag3B C019 Ag4B 12.6(7) . . ?
Ag4A C019 Ag0E 96.8(8) . . ?
Ag4A C019 Ag0R 88.0(6) . . ?
Ag4A C019 Ag2B 5.7(8) . . ?
Ag4A C019 Ag3 92.7(6) . . ?
Ag4A C019 Ag3B 101.0(7) . . ?
Ag4A C019 Ag4B 92.3(7) . . ?
C13 C019 Ag0E 87.5(9) . . ?
C13 C019 Ag0R 107.2(8) . . ?
C13 C019 Ag2B 167.6(10) . . ?
C13 C019 Ag3 103.9(8) . . ?
C13 C019 Ag3B 84.5(9) . . ?
C13 C019 Ag4A 163.2(10) . . ?
C13 C019 Ag4B 90.3(8) . . ?
C14 C020 Ag0H 123.4(10) . . ?
C022 C020 Ag0H 63.0(9) . . ?
C022 C020 C14 173.2(15) . . ?
Ag0A C022 Ag0H 99.6(5) . . ?
Ag0D C022 Ag0A 80.3(5) . . ?
Ag0D C022 Ag0H 92.4(5) . . ?
C020 C022 Ag0A 140.6(12) . . ?
C020 C022 Ag0D 138.4(13) . . ?
C020 C022 Ag0H 88.0(10) . . ?
Ag0E C023 Ag0V 76.9(6) . . ?
Ag0F C023 Ag0E 86.5(7) . . ?
Ag0F C023 Ag0V 101.7(5) . . ?
Ag0F C023 Ag5B 9.7(3) . . ?
Ag1 C023 Ag0E 91.1(6) . . ?
Ag1 C023 Ag0F 84.1(5) . . ?
Ag1 C023 Ag0V 23.50(16) . . ?
Ag1 C023 Ag4B 85.9(5) . . ?
Ag1 C023 Ag5B 86.3(5) . . ?
Ag3B C023 Ag0E 4.5(11) . . ?
Ag3B C023 Ag0F 82.0(7) . . ?
Ag3B C023 Ag0V 77.3(7) . . ?
Ag3B C023 Ag1 90.0(7) . . ?
Ag3B C023 Ag4B 14.9(6) . . ?
Ag3B C023 Ag5B 72.5(7) . . ?
Ag4B C023 Ag0E 11.2(7) . . ?
Ag4B C023 Ag0F 95.8(5) . . ?
Ag4B C023 Ag0V 68.9(4) . . ?
Ag4B C023 Ag5B 86.5(5) . . ?
Ag5B C023 Ag0E 76.9(7) . . ?
Ag5B C023 Ag0V 101.0(5) . . ?
C02C C023 Ag0E 150.3(12) . . ?
C02C C023 Ag0F 103.9(9) . . ?
C02C C023 Ag0V 126.3(11) . . ?
C02C C023 Ag1 117.3(11) . . ?
C02C C023 Ag3B 152.3(13) . . ?
C02C C023 Ag4B 150.6(12) . . ?
C02C C023 Ag5B 111.4(9) . . ?
C01W C024 C02M 177.5(13) . . ?
C01C C026 C20 107.6(13) . . ?
C01C C026 C038 110.8(12) . . ?
C01C C026 C039 110.7(14) . . ?
C20 C026 C038 109.3(17) . . ?
C20 C026 C039 111.2(16) . . ?
C039 C026 C038 107.3(16) . . ?
Ag13 C027 Ag0Q 11.72(15) . . ?
C02A C027 Ag0Q 55.9(8) . . ?
C02A C027 Ag13 59.7(8) . . ?
C02A C027 C04J 175.0(16) . . ?
C04J C027 Ag0Q 128.9(10) . . ?
C04J C027 Ag13 124.6(10) . . ?
C02T C028 C18 109.2(12) . . ?
C02T C028 C036 104.5(14) . . ?
C18 C028 C036 111.7(14) . . ?
C033 C028 C02T 109.2(12) . . ?
C033 C028 C18 110.2(16) . . ?
C033 C028 C036 111.8(14) . . ?
C01S C029 C02U 108.6(11) . . ?
C01S C029 C03C 110.8(10) . . ?
C01S C029 C03T 110.7(12) . . ?
C02U C029 C03C 107.3(13) . . ?
C03T C029 C02U 108.4(15) . . ?
C03T C029 C03C 110.8(13) . . ?
C03I C32 C16 110(2) . . ?
C03I C32 C31 113(2) . . ?
C03X C32 C03I 112(2) . . ?
C03X C32 C16 104(2) . . ?
C03X C32 C31 117(3) . . ?
C31 C32 C16 99(3) . . ?
C01P C034 Ag7 64.1(11) . . ?
C01P C034 C04F 175(2) . . ?
C04F C034 Ag7 121(2) . . ?
C01E C035 C30 109.6(14) . . ?
C27 C035 C01E 109.2(16) . . ?
C27 C035 C30 104(2) . . ?
C126 C035 C01E 109.2(18) . . ?
C126 C035 C27 115(3) . . ?
C126 C035 C30 110(2) . . ?
C01X C037 C45 109.6(14) . . ?
C01X C037 C79 108.2(18) . . ?
C28 C037 C01X 108.6(17) . . ?
C28 C037 C45 125(2) . . ?
C28 C037 C79 101(2) . . ?
C45 C037 C79 103(2) . . ?

loop_
_geom_bond_atom_site_label_1
_geom_bond_atom_site_label_2
_geom_bond_distance
_geom_bond_site_symmetry_2
_geom_bond_publ_flag
Sb0A Sb2 1.434(4) . ?
Sb0A F10 1.67(3) . ?
Sb0A F12 1.56(2) . ?
Sb0A F34 1.63(3) . ?
Sb2 F7 1.85(3) . ?
Sb2 F8 1.87(2) . ?
Sb2 F10 1.90(3) . ?
Sb2 F11 1.81(3) . ?
Sb2 F12 1.85(2) . ?
Sb2 F34 1.89(3) . ?
C2 C04J 1.51(3) . ?
Sb1 F1 1.858(12) . ?
Sb1 F2 1.879(10) . ?
Sb1 F3 1.848(17) . ?
Sb1 F4 1.840(17) . ?
Sb1 F5 1.870(13) . ?
Sb1 F6 1.811(16) . ?
C1 Ag0J 2.412(15) . ?
C1 Ag14 2.441(16) . ?
C1 C03P 1.47(2) . ?
C1 C016 1.229(18) . ?
C3 C04J 1.54(3) . ?
Sb4 Sb5A 0.751(3) . ?
Sb4 F04A 1.78(2) . ?
Sb4 F18 0.949(13) . ?
Sb4 F50 1.79(3) . ?
Sb4 F113 1.70(3) . ?
Sb4 F128 2.18(4) . ?
Sb4 F139 2.12(5) . ?
Sb5A F04A 2.34(2) . ?
Sb5A F18 1.656(14) . ?
Sb5A F50 2.07(3) . ?
Sb5A F113 1.97(3) . ?
Sb5A F128 1.81(4) . ?
Sb5A F139 1.41(5) . ?
F04A F18 1.59(2) . ?
F18 F50 1.50(3) . ?
F128 F139 1.73(5) . ?
Ag Ag0A 2.8703(12) . ?
Ag Ag0B 3.199(9) . ?
Ag Ag0N 3.122(6) . ?
Ag Ag0Q 3.055(5) . ?
Ag Ag2A 3.0356(11) . ?
Ag Ag4 3.122(11) . ?
Ag Ag07 3.164(9) . ?
Ag Ag09 3.0417(12) . ?
Ag Ag10 2.898(6) . ?
Ag S1 2.560(3) . ?
Ag S2 2.566(2) . ?
Ag C02K 2.162(13) . ?
Ag0A Ag0B 3.273(8) . ?
Ag0A Ag0D 2.8184(13) . ?
Ag0A Ag1B 3.134(12) . ?
Ag0A Ag06 2.982(10) . ?
Ag0A Ag7A 3.237(11) . ?
Ag0A C01D 2.315(12) . ?
Ag0A C02K 2.342(14) . ?
Ag0A C022 2.212(15) . ?
Ag0B Ag0G 2.890(12) . ?
Ag0B Ag0Q 3.204(10) . ?
Ag0B Ag1B 2.842(16) . ?
Ag0B Ag2A 3.066(9) . ?
Ag0B Ag06 2.891(13) . ?
Ag0B Ag9A 2.706(13) . ?
Ag0B C01D 2.223(17) . ?
Ag0B C01F 2.591(12) . ?
Ag0B C02A 2.191(17) . ?
Ag0C Ag0L 2.624(11) . ?
Ag0C Ag0T 2.953(10) . ?
Ag0C Ag0V 3.262(8) . ?
Ag0C Ag1A 3.247(8) . ?
Ag0C Ag5 2.734(9) . ?
Ag0C Ag6A 2.845(11) . ?
Ag0C Ag09 3.104(7) . ?
Ag0C C01L 2.268(15) . ?
Ag0C C016 2.222(15) . ?
Ag0C C017 2.508(12) . ?
Ag0D Ag0H 3.1728(16) . ?
Ag0D Ag4 3.350(12) . ?
Ag0D Ag6A 3.221(7) . ?
Ag0D Ag07 3.167(11) . ?
Ag0D C01K 2.210(10) . ?
Ag0D C01S 2.705(10) . ?
Ag0D C022 2.161(14) . ?
Ag0E Ag0F 3.11(2) . ?
Ag0E Ag0V 2.927(19) . ?
Ag0E Ag1 3.178(17) . ?
Ag0E Ag1A 3.101(18) . ?
Ag0E Ag2B 3.193(18) . ?
Ag0E Ag3 3.01(2) . ?
Ag0E Ag4A 3.09(2) . ?
Ag0E Ag5B 2.86(2) . ?
Ag0E C13 2.37(2) . ?
Ag0E C019 2.09(2) . ?
Ag0E C023 2.329(18) . ?
Ag0F Ag0S 2.980(11) . ?
Ag0F Ag0T 3.209(11) . ?
Ag0F Ag1 2.904(11) . ?
Ag0F Ag3B 2.817(18) . ?
Ag0F Ag4B 3.24(2) . ?
Ag0F Ag5A 3.173(9) . ?
Ag0F Ag7 2.761(11) . ?
Ag0F C01B 2.169(15) . ?
Ag0F C023 2.217(15) . ?
Ag0G Ag0K 3.091(9) . ?
Ag0G Ag0P 3.050(8) . ?
Ag0G Ag0Q 3.043(9) . ?
Ag0G Ag2A 3.236(7) . ?
Ag0G Ag7A 3.023(14) . ?
Ag0G Ag9 2.833(9) . ?
Ag0G Ag11 2.728(9) . ?
Ag0G Ag13 2.834(9) . ?
Ag0G S1 2.547(6) . ?
Ag0G C02A 2.306(14) . ?
Ag0G C17 2.292(15) . ?
Ag0H Ag0J 2.778(4) . ?
Ag0H Ag1B 3.304(11) . ?
Ag0H Ag06 3.136(9) . ?
Ag0H Ag14 2.949(7) . ?
Ag0H S2 2.942(3) . ?
Ag0H C01U 2.165(14) . ?
Ag0H C020 2.508(14) . ?
Ag0H C022 2.235(14) . ?
Ag0J Ag0L 3.087(8) . ?
Ag0J Ag1A 3.217(5) . ?
Ag0J Ag6A 2.752(8) . ?
Ag0J Ag08 2.947(4) . ?
Ag0J C01U 2.174(14) . ?
Ag0J C016 2.206(13) . ?
Ag0K Ag0P 3.076(8) . ?
Ag0K Ag0R 2.885(5) . ?
Ag0K Ag3 3.118(6) . ?
Ag0K Ag5A 3.040(6) . ?
Ag0K Ag9A 2.922(9) . ?
Ag0K Ag11 3.124(9) . ?
Ag0K C01V 2.116(14) . ?
Ag0K C17 2.070(14) . ?
Ag0L Ag4 2.901(12) . ?
Ag0L Ag07 2.986(11) . ?
Ag0L Ag09 2.887(7) . ?
Ag0L Ag14 3.259(10) . ?
Ag0L Ag15 2.773(12) . ?
Ag0L S2 2.878(9) . ?
Ag0L C01K 2.329(13) . ?
Ag0L C016 2.306(14) . ?
Ag0L C017 2.705(13) . ?
Ag0M Ag0N 2.927(8) . ?
Ag0M Ag0P 3.211(7) . ?
Ag0M Ag0Q 3.149(8) . ?
Ag0M Ag0U 2.958(7) . ?
Ag0M Ag8 3.338(8) . ?
Ag0M Ag10 3.251(9) . ?
Ag0M Ag11 2.869(9) . ?
Ag0M Ag13 2.729(8) . ?
Ag0M C02G 2.174(15) . ?
Ag0M C1A 2.256(16) . ?
Ag0N Ag0Q 2.816(8) . ?
Ag0N Ag4 3.116(11) . ?
Ag0N Ag07 3.157(9) . ?
Ag0N Ag8A 2.772(9) . ?
Ag0N Ag10 0.510(7) . ?
Ag0N Ag12 3.134(8) . ?
Ag0N Ag13 2.914(8) . ?
Ag0N C01M 2.550(14) . ?
Ag0N C01Q 2.120(15) . ?
Ag0N C02G 2.187(14) . ?
Ag0P Ag0U 2.855(5) . ?
Ag0P Ag3A 2.955(4) . ?
Ag0P Ag8 2.492(6) . ?
Ag0P Ag8A 3.343(9) . ?
Ag0P Ag9 3.222(8) . ?
Ag0P Ag9A 3.234(9) . ?
Ag0P C1A 2.244(13) . ?
Ag0P C11A 2.433(13) . ?
Ag0P C17 2.389(15) . ?
Ag0Q Ag7A 3.211(12) . ?
Ag0Q Ag10 2.596(9) . ?
Ag0Q Ag13 0.566(6) . ?
Ag0Q C02A 2.267(13) . ?
Ag0Q C02G 2.352(15) . ?
Ag0Q C02K 2.424(16) . ?
Ag0Q C027 2.709(14) . ?
Ag0R Ag2A 2.976(3) . ?
Ag0R Ag2B 2.965(14) . ?
Ag0R Ag3 0.661(3) . ?
Ag0R Ag4A 3.078(14) . ?
Ag0R Ag5A 3.073(3) . ?
Ag0R Ag9 2.594(6) . ?
Ag0R C01F 2.377(11) . ?
Ag0R C01V 2.205(13) . ?
Ag0R C019 2.374(10) . ?
Ag0S Ag0T 3.202(4) . ?
Ag0S Ag0X 3.350(4) . ?
Ag0S Ag2 2.955(6) . ?
Ag0S Ag3A 3.005(2) . ?
Ag0S Ag5A 2.687(3) . ?
Ag0S Ag5B 3.024(10) . ?
Ag0S Ag7 0.605(5) . ?
Ag0S C01B 2.291(13) . ?
Ag0S C01P 2.323(12) . ?
Ag0S C11A 2.434(12) . ?
Ag0T Ag0V 2.871(2) . ?
Ag0T Ag0X 2.869(3) . ?
Ag0T Ag1 2.280(4) . ?
Ag0T Ag5 0.683(4) . ?
Ag0T Ag7 3.172(4) . ?
Ag0T Ag15 3.015(10) . ?
Ag0T S3 2.475(4) . ?
Ag0T C01L 2.272(12) . ?
Ag0T C01P 2.345(13) . ?
Ag0U Ag0W 2.949(4) . ?
Ag0U Ag2 3.258(4) . ?
Ag0U Ag3A 3.303(3) . ?
Ag0U Ag8 0.680(6) . ?
Ag0U Ag8A 2.750(8) . ?
Ag0U Ag11 2.962(7) . ?
Ag0U Ag12 2.566(7) . ?
Ag0U C1A 2.135(12) . ?
Ag0U C21A 2.112(14) . ?
Ag0U C22A 2.695(11) . ?
Ag0V Ag1 0.949(4) . ?
Ag0V Ag1A 2.8747(15) . ?
Ag0V Ag3B 2.79(2) . ?
Ag0V Ag4B 2.564(15) . ?
Ag0V Ag5 3.359(4) . ?
Ag0V Ag15 3.122(10) . ?
Ag0V C01L 2.302(12) . ?
Ag0V C01W 2.528(11) . ?
Ag0V C023 2.376(12) . ?
Ag0W Ag0X 2.626(5) . ?
Ag0W Ag2 3.082(6) . ?
Ag0W Ag4 3.123(12) . ?
Ag0W Ag8 3.340(6) . ?
Ag0W Ag09 3.013(4) . ?
Ag0W Ag12 0.545(7) . ?
Ag0W C01Q 2.403(17) . ?
Ag0W C21A 2.166(13) . ?
Ag0W C017 2.472(11) . ?
Ag0X Ag2 0.785(4) . ?
Ag0X Ag3A 3.233(2) . ?
Ag0X Ag5 2.367(4) . ?
Ag0X Ag8 3.352(4) . ?
Ag0X Ag09 3.228(3) . ?
Ag0X Ag12 2.847(5) . ?
Ag0X C01P 2.180(13) . ?
Ag0X C21A 2.256(12) . ?
Ag0X C017 2.675(13) . ?
Ag1 Ag3B 2.96(2) . ?
Ag1 Ag4B 2.90(2) . ?
Ag1 Ag5 2.827(5) . ?
Ag1 Ag5B 2.998(10) . ?
Ag1 Ag15 3.344(10) . ?
Ag1 C01L 2.010(13) . ?
Ag1 C023 2.116(12) . ?
Ag1A Ag2A 3.0326(11) . ?
Ag1A Ag3B 3.168(19) . ?
Ag1A Ag4B 2.988(9) . ?
Ag1A Ag08 2.8518(11) . ?
Ag1A Ag09 3.1150(11) . ?
Ag1A Ag14 3.068(7) . ?
Ag1A S2 2.580(2) . ?
Ag1A S3 2.550(3) . ?
Ag1A C01W 2.161(10) . ?
Ag1B Ag2A 2.978(12) . ?
Ag1B Ag2B 3.022(19) . ?
Ag1B Ag4A 3.174(19) . ?
Ag1B Ag7A 2.902(17) . ?
Ag1B S2 2.717(11) . ?
Ag1B C01D 2.245(16) . ?
Ag1B C018 2.286(17) . ?
Ag2 Ag3A 3.237(4) . ?
Ag2 Ag5 2.835(5) . ?
Ag2 Ag7 3.186(6) . ?
Ag2 Ag8 3.027(6) . ?
Ag2 Ag12 3.228(6) . ?
Ag2 C01P 1.988(13) . ?
Ag2 C21A 2.108(13) . ?
Ag2 C22A 2.518(12) . ?
Ag2A Ag3 2.958(3) . ?
Ag2A Ag06 3.070(10) . ?
Ag2A Ag09 2.9627(11) . ?
Ag2A Ag9A 3.062(8) . ?
Ag2A S2 2.676(3) . ?
Ag2A S3 2.811(3) . ?
Ag2A C01F 2.123(10) . ?
Ag2B Ag3 3.090(13) . ?
Ag2B Ag06 3.179(18) . ?
Ag2B Ag08 2.917(15) . ?
Ag2B C018 2.094(17) . ?
Ag2B C019 2.119(17) . ?
Ag3 Ag3B 3.03(2) . ?
Ag3 Ag4A 3.182(14) . ?
Ag3 Ag5A 2.704(3) . ?
Ag3 Ag9 2.862(7) . ?
Ag3 S3 2.534(4) . ?
Ag3 C01V 2.343(13) . ?
Ag3 C019 2.343(10) . ?
Ag3A Ag5A 3.1318(16) . ?
Ag3A Ag8 2.948(4) . ?
Ag3A Ag09 3.0502(13) . ?
Ag3A Ag11 3.168(7) . ?
Ag3A S1 2.530(3) . ?
Ag3A S3 2.550(3) . ?
Ag3A C11A 2.117(10) . ?
Ag3B Ag4A 3.37(2) . ?
Ag3B Ag4B 0.55(2) . ?
Ag3B Ag5B 2.570(17) . ?
Ag3B S3 2.909(18) . ?
Ag3B C13 2.51(2) . ?
Ag3B C019 2.31(2) . ?
Ag3B C023 2.07(2) . ?
Ag4 Ag6A 3.134(12) . ?
Ag4 Ag10 3.045(12) . ?
Ag4 Ag12 3.192(12) . ?
Ag4 C01K 2.145(16) . ?
Ag4 C01Q 2.008(17) . ?
Ag4A Ag4B 3.28(2) . ?
Ag4A Ag06 3.326(18) . ?
Ag4A Ag08 2.840(15) . ?
Ag4A C018 2.096(17) . ?
Ag4A C019 2.045(18) . ?
Ag4B Ag5B 3.02(2) . ?
Ag4B C01W 2.556(16) . ?
Ag4B C019 2.479(19) . ?
Ag4B C023 2.14(3) . ?
Ag5 Ag09 3.055(3) . ?
Ag5 Ag15 2.836(10) . ?
Ag5 S3 2.891(5) . ?
Ag5 C01L 2.330(12) . ?
Ag5 C01P 2.180(13) . ?
Ag5A Ag5B 2.933(9) . ?
Ag5A Ag7 3.020(4) . ?
Ag5A Ag9 3.157(7) . ?
Ag5A C01B 2.194(11) . ?
Ag5A C01V 2.180(13) . ?
Ag5A C11A 2.675(13) . ?
Ag5B Ag7 2.878(10) . ?
Ag5B S3 2.829(9) . ?
Ag5B C01B 2.190(15) . ?
Ag5B C023 2.266(14) . ?
Ag06 Ag7A 2.945(15) . ?
Ag06 S2 2.647(8) . ?
Ag06 C01D 2.196(14) . ?
Ag06 C018 2.370(14) . ?
Ag6A Ag07 3.184(10) . ?
Ag6A Ag09 3.216(6) . ?
Ag6A Ag14 2.949(10) . ?
Ag6A Ag15 2.964(12) . ?
Ag6A S2 2.800(9) . ?
Ag6A C01K 2.254(13) . ?
Ag6A C01S 2.670(13) . ?
Ag6A C016 2.156(14) . ?
Ag7 C01B 2.133(13) . ?
Ag7 C01P 2.157(13) . ?
Ag7 C034 2.39(2) . ?
Ag07 Ag10 3.047(10) . ?
Ag07 C01K 1.993(15) . ?
Ag07 C01Q 2.121(16) . ?
Ag7A Ag9A 2.843(14) . ?
Ag7A C01D 2.114(18) . ?
Ag7A C02A 2.156(18) . ?
Ag08 Ag14 2.768(7) . ?
Ag08 C01U 2.363(13) . ?
Ag08 C01W 2.335(11) . ?
Ag08 C018 2.272(13) . ?
Ag8 Ag8A 3.188(9) . ?
Ag8 Ag11 2.695(8) . ?
Ag8 Ag12 3.000(8) . ?
Ag8 C1A 2.203(13) . ?
Ag8 C21A 2.299(15) . ?
Ag8A Ag10 3.138(10) . ?
Ag8A Ag11 3.040(10) . ?
Ag8A Ag13 2.954(9) . ?
Ag8A C02G 2.184(16) . ?
Ag8A C1A 2.209(16) . ?
Ag09 Ag12 3.043(5) . ?
Ag09 S1 2.731(3) . ?
Ag09 S2 2.782(3) . ?
Ag09 S3 2.916(3) . ?
Ag09 C017 2.106(11) . ?
Ag9 Ag9A 2.632(10) . ?
Ag9 Ag11 3.235(9) . ?
Ag9 C01V 2.209(14) . ?
Ag9 C17 2.166(14) . ?
Ag9A Ag11 2.937(10) . ?
Ag9A Ag13 3.061(9) . ?
Ag9A S1 2.734(8) . ?
Ag9A C02A 2.294(14) . ?
Ag9A C17 2.290(15) . ?
Ag10 Ag13 2.781(8) . ?
Ag10 C01Q 2.343(16) . ?
Ag10 C02G 2.269(15) . ?
Ag10 C02K 2.545(15) . ?
Ag11 C02P 2.545(16) . ?
Ag11 C1A 2.162(14) . ?
Ag11 C17 2.149(15) . ?
Ag12 S1 2.719(6) . ?
Ag12 C01M 2.626(14) . ?
Ag12 C01Q 2.319(16) . ?
Ag12 C21A 2.200(13) . ?
Ag13 C02A 2.178(13) . ?
Ag13 C02G 2.103(14) . ?
Ag13 C027 2.520(14) . ?
Ag14 C01U 2.164(15) . ?
Ag14 C016 2.266(14) . ?
Ag15 C01L 2.154(15) . ?
Ag15 C016 2.148(15) . ?
C0AA C10 1.45(3) . ?
C01A C015 1.525(17) . ?
C01B C01I 1.243(16) . ?
C01C C017 1.215(16) . ?
C01C C026 1.462(16) . ?
C01D C01E 1.183(16) . ?
C01E C035 1.487(17) . ?
C01F C01H 1.189(15) . ?
C01G C015 1.540(18) . ?
C01H C02Q 1.489(17) . ?
C01I C02B 1.465(16) . ?
C01K C01S 1.216(15) . ?
C01L C03I 1.142(19) . ?
C01M C01Q 1.213(17) . ?
C01M C02L 1.461(17) . ?
C01P C034 1.188(19) . ?
C01S C029 1.469(16) . ?
C01U C02F 1.18(2) . ?
C01V C01X 1.237(18) . ?
C01W C024 1.223(16) . ?
C01X C037 1.45(2) . ?
C01Y C015 1.534(16) . ?
C01Z C02Y 1.471(17) . ?
C01Z C018 1.227(16) . ?
C02A C027 1.191(17) . ?
C02B C04G 1.61(3) . ?
C02B C04L 1.42(2) . ?
C02B C04P 1.43(2) . ?
C02C C03J 1.468(19) . ?
C02C C023 1.210(16) . ?
C02D C02L 1.54(2) . ?
C02F C03H 1.51(2) . ?
C02G C02R 1.228(18) . ?
C02H C14 1.52(2) . ?
C02K C02T 1.182(17) . ?
C02L C03D 1.49(2) . ?
C02L C03M 1.63(3) . ?
C02M C02S 1.513(18) . ?
C02M C024 1.485(15) . ?
C02M C030 1.540(18) . ?
C02M C032 1.497(19) . ?
C02P C10 1.45(2) . ?
C02P C17 1.235(19) . ?
C02Q C03V 1.54(3) . ?
C02Q C03Z 1.46(3) . ?
C02Q C50 1.46(3) . ?
C02R C03A 1.472(19) . ?
C02T C028 1.502(17) . ?
C02U C029 1.53(2) . ?
C02Y C03E 1.49(2) . ?
C02Y C03Q 1.50(2) . ?
C02Y C21 1.54(3) . ?
C03A C38 1.49(3) . ?
C03A C39 1.37(3) . ?
C03A C73 1.60(4) . ?
C03C C029 1.545(18) . ?
C03H C29 1.62(4) . ?
C03H C42 1.48(3) . ?
C03H C44 1.46(3) . ?
C03I C32 1.45(2) . ?
C03J C03L 1.47(3) . ?
C03J C41 1.70(4) . ?
C03J C043 1.43(3) . ?
C03O C14 1.53(2) . ?
C03P C04B 1.50(3) . ?
C03P C04M 1.56(3) . ?
C03P C047 1.46(3) . ?
C03R C14 1.50(2) . ?
C03T C029 1.52(2) . ?
C03U C04J 1.45(3) . ?
C03X C32 1.40(4) . ?
C04F C034 1.46(2) . ?
C04F C041 1.51(3) . ?
C04F C54 1.24(4) . ?
C04F C55 1.65(6) . ?
C04J C027 1.485(18) . ?
C1A C2A 1.215(13) . ?
C2A C3A 1.466(13) . ?
C3A C4A 1.527(19) . ?
C3A C5A 1.493(16) . ?
C3A C6A 1.480(19) . ?
C11A C12A 1.212(13) . ?
C12A C13A 1.449(14) . ?
C13A C14A 1.56(2) . ?
C13A C15A 1.467(18) . ?
C13A C16A 1.44(2) . ?
C21A C22A 1.214(14) . ?
C22A C23A 1.454(15) . ?
C23A C24A 1.49(2) . ?
C23A C25A 1.451(18) . ?
C23A C26A 1.52(2) . ?
C10 C15 1.44(4) . ?
C10 C34 1.61(4) . ?
C13 C015 1.475(15) . ?
C13 C019 1.212(15) . ?
C14 C020 1.455(19) . ?
C16 C32 1.539(19) . ?
C18 C028 1.50(2) . ?
C20 C026 1.51(2) . ?
C020 C022 1.219(19) . ?
C026 C038 1.51(2) . ?
C026 C039 1.51(3) . ?
C27 C035 1.47(3) . ?
C028 C033 1.50(2) . ?
C028 C036 1.59(3) . ?
C28 C037 1.45(2) . ?
C30 C035 1.49(3) . ?
C31 C32 1.46(4) . ?
C035 C126 1.47(3) . ?
C037 C45 1.51(3) . ?
C037 C79 1.56(3) . ?
